data_4081425
loop_
_publ_author_name
'Wen, Li-Li'
'Wang, Han'
'Wan, Chong-Qing'
'Mak, Thomas C. W.'

_publ_section_title
;
 Silver--Organic Frameworks Containing Ethynediide or Ethynide with
 Ancillary Oligo-\a-sulfanylpyrazinyl and Dimethylsulfoxide Ligands
;
_journal_issue 18
_journal_name_full Organometallics
_journal_page_first 5144
_journal_paper_doi 10.1021/om400706d
_journal_volume 32
_journal_year 2013
_chemical_formula_sum 'C55 H57.5 Ag15 F33 N5 O30.2 S10'
_chemical_formula_weight 3838.31
_chemical_name_systematic
; 
 ? 
;
_space_group_IT_number 2
_symmetry_cell_setting triclinic
_symmetry_space_group_name_Hall '-P 1'
_symmetry_space_group_name_H-M 'P -1'
_atom_sites_solution_hydrogens geom
_atom_sites_solution_primary direct
_atom_sites_solution_secondary difmap
_audit_creation_method SHELXL-97
_cell_angle_alpha 96.232(2)
_cell_angle_beta 94.909(3)
_cell_angle_gamma 110.381(2)
_cell_formula_units_Z 2
_cell_length_a 14.0905(12)
_cell_length_b 16.1932(13)
_cell_length_c 24.018(2)
_cell_measurement_temperature 173(2)
_cell_volume 5061.8(7)
_computing_cell_refinement SMART
_computing_data_collection 'SMART (Bruker, 2000)'
_computing_data_reduction 'SAINT (Bruker, 2000)'
_computing_molecular_graphics SHELXTL
_computing_publication_material SHELXTL
_computing_structure_refinement SHELXTL
_computing_structure_solution 'SHELXTL (Bruker, 2000)'
_diffrn_ambient_temperature 291(2)
_diffrn_measured_fraction_theta_full 1.000
_diffrn_measured_fraction_theta_max 1.000
_diffrn_radiation_monochromator graphite
_diffrn_radiation_source 'fine-focus sealed tube'
_diffrn_radiation_type MoK\a
_diffrn_radiation_wavelength 0.71073
_diffrn_reflns_av_R_equivalents 0.0343
_diffrn_reflns_av_sigmaI/netI 0.0389
_diffrn_reflns_limit_h_max 17
_diffrn_reflns_limit_h_min -17
_diffrn_reflns_limit_k_max 17
_diffrn_reflns_limit_k_min -19
_diffrn_reflns_limit_l_max 29
_diffrn_reflns_limit_l_min -29
_diffrn_reflns_number 91937
_diffrn_reflns_theta_full 26.00
_diffrn_reflns_theta_max 26.00
_diffrn_reflns_theta_min 1.36
_exptl_absorpt_coefficient_mu 3.168
_exptl_absorpt_correction_T_max 0.543
_exptl_absorpt_correction_T_min 0.456
_exptl_absorpt_correction_type multi-scan
_exptl_absorpt_process_details 'SADABS; Bruker, 2000'
_exptl_crystal_density_diffrn 2.518
_exptl_crystal_density_method 'not measured'
_exptl_crystal_F_000 3653
_exptl_crystal_size_max 0.26
_exptl_crystal_size_mid 0.24
_exptl_crystal_size_min 0.22
_refine_diff_density_max 1.291
_refine_diff_density_min -0.745
_refine_diff_density_rms 0.170
_refine_ls_extinction_method none
_refine_ls_goodness_of_fit_ref 1.011
_refine_ls_hydrogen_treatment constr
_refine_ls_matrix_type full
_refine_ls_number_parameters 1358
_refine_ls_number_reflns 19891
_refine_ls_number_restraints 0
_refine_ls_restrained_S_all 1.011
_refine_ls_R_factor_all 0.0457
_refine_ls_R_factor_gt 0.0390
_refine_ls_shift/su_max 0.000
_refine_ls_shift/su_mean 0.000
_refine_ls_structure_factor_coef Fsqd
_refine_ls_weighting_details 'calc w=1/[\s^2^(Fo^2^)+(0.0663P)^2^+0.0000P] where P=(Fo^2^+2Fc^2^)/3'
_refine_ls_weighting_scheme calc
_refine_ls_wR_factor_gt 0.1008
_refine_ls_wR_factor_ref 0.1026
_reflns_number_gt 15923
_reflns_number_total 19891
_reflns_threshold_expression >2sigma(I)
_cod_data_source_file om400706d_si_002.cif
_cod_data_source_block 2
_cod_depositor_comments
;
The following automatic conversions were performed:

'_symmetry_cell_setting' value 'Triclinic' changed to 'triclinic'
according to /home/saulius/struct/CIF-dictionaries/cif_core.dic
dictionary named 'cif_core.dic' version 2.4.2 from 2011-04-26.

Automatic conversion script
Id: cif_fix_values 1891 2012-01-12 08:04:46Z andrius 
;
_cod_original_cell_volume 5061.8(8)
_cod_original_sg_symbol_H-M P-1
_cod_original_formula_sum 'C55 H57.50 Ag15 F33 N5 O30.20 S10'
_cod_database_code 4081425

loop_
_symmetry_equiv_pos_as_xyz
'x, y, z'
'-x, -y, -z'

loop_
_atom_site_label
_atom_site_type_symbol
_atom_site_fract_x
_atom_site_fract_y
_atom_site_fract_z
_atom_site_U_iso_or_equiv
_atom_site_adp_type
_atom_site_occupancy
_atom_site_symmetry_multiplicity
_atom_site_calc_flag
_atom_site_refinement_flags
_atom_site_disorder_assembly
_atom_site_disorder_group
Ag1 Ag 0.28925(3) 0.38756(3) 0.312327(17) 0.03125(10) Uani 1 1 d . E .
Ag2 Ag 0.48470(3) 0.41555(3) 0.254548(18) 0.03411(10) Uani 1 1 d . E .
Ag3 Ag 0.43353(3) 0.28589(3) 0.332307(18) 0.03414(10) Uani 1 1 d . . .
Ag4 Ag 0.45808(3) 0.23388(3) 0.21650(2) 0.03855(11) Uani 1 1 d . . .
Ag5 Ag 0.26529(3) 0.12452(3) 0.254819(18) 0.03444(10) Uani 1 1 d . E .
Ag6 Ag 0.17896(3) 0.17493(3) 0.148873(17) 0.03257(10) Uani 1 1 d . E .
Ag7 Ag 0.11290(3) 0.25207(3) 0.245088(18) 0.03727(11) Uani 1 1 d . E .
Ag8 Ag 0.27118(3) 0.37042(3) 0.175341(18) 0.03572(10) Uani 1 1 d . E .
Ag9 Ag 0.13525(3) -0.06771(3) 0.194853(19) 0.03733(11) Uani 1 1 d . E .
Ag10 Ag 0.35008(4) -0.00909(3) 0.178271(19) 0.03840(11) Uani 1 1 d . . .
Ag11 Ag 0.45639(3) 0.04685(3) 0.29591(2) 0.03804(11) Uani 1 1 d . . .
Ag12 Ag 0.22793(4) 0.02582(3) 0.35190(2) 0.04337(12) Uani 1 1 d . . .
Ag13 Ag 0.30198(3) -0.17580(3) 0.232859(18) 0.03536(10) Uani 1 1 d . . .
Ag14 Ag 0.12286(3) -0.17685(3) 0.287177(19) 0.03811(11) Uani 1 1 d . . .
Ag15 Ag 0.31862(3) -0.11246(3) 0.355474(18) 0.03663(10) Uani 1 1 d . . .
C1 C 0.3485(4) 0.2906(3) 0.2530(2) 0.0310(11) Uani 1 1 d . . .
C2 C 0.2626(4) 0.2568(3) 0.2299(2) 0.0313(12) Uani 1 1 d . . .
C3 C 0.2857(4) 0.0025(4) 0.2596(2) 0.0357(13) Uani 1 1 d . . .
C4 C 0.2684(4) -0.0666(4) 0.2800(2) 0.0337(12) Uani 1 1 d . . .
C5 C 0.3814(5) 0.4958(4) 0.4344(2) 0.0409(14) Uani 1 1 d . E .
H5 H 0.3303 0.4469 0.4438 0.049 Uiso 1 1 calc R . .
C6 C 0.4408(5) 0.5640(4) 0.4776(3) 0.0472(16) Uani 1 1 d . . .
H6 H 0.4260 0.5623 0.5146 0.057 Uiso 1 1 calc R A 1
C8 C 0.5323(4) 0.6358(4) 0.4092(3) 0.0456(15) Uani 1 1 d . . .
H8 H 0.5831 0.6846 0.3995 0.055 Uiso 1 1 calc R B 1
C9 C 0.4721(4) 0.5693(4) 0.3708(2) 0.0361(13) Uani 1 1 d . E .
C10 C 0.3744(4) 0.5889(3) 0.2752(2) 0.0341(12) Uani 1 1 d . E .
C11 C 0.3782(5) 0.6726(4) 0.2635(3) 0.0420(14) Uani 1 1 d . . .
H11 H 0.4399 0.7206 0.2696 0.050 Uiso 1 1 calc R . .
C12 C 0.2032(5) 0.6141(4) 0.2364(2) 0.0378(13) Uani 1 1 d . . .
H12 H 0.1419 0.6215 0.2258 0.045 Uiso 1 1 calc R . .
C13 C 0.2049(4) 0.5298(4) 0.2454(2) 0.0347(12) Uani 1 1 d . F .
C14 C 0.0695(5) 0.4253(4) 0.1617(3) 0.0457(15) Uani 1 1 d . F .
C15 C -0.0156(5) 0.4355(5) 0.1348(3) 0.0537(17) Uani 1 1 d . . .
H15 H -0.0625 0.4503 0.1548 0.064 Uiso 1 1 calc R C 1
C16 C 0.0356(5) 0.4015(5) 0.0486(3) 0.0522(17) Uani 1 1 d . . .
H16 H 0.0245 0.3930 0.0094 0.063 Uiso 1 1 calc R D 1
C17 C 0.1211(5) 0.3915(4) 0.0772(3) 0.0478(15) Uani 1 1 d . F .
H17 H 0.1678 0.3771 0.0567 0.057 Uiso 1 1 calc R . .
C18 C 0.0762(5) 0.3333(4) 0.3587(2) 0.0395(14) Uani 1 1 d . E .
C19 C 0.0070(5) 0.3447(5) 0.4009(3) 0.0524(18) Uani 1 1 d . . .
C20 C 0.6455(5) 0.4361(4) 0.3678(3) 0.0395(13) Uani 1 1 d . . .
C21 C 0.7453(5) 0.4806(4) 0.4043(3) 0.0442(15) Uani 1 1 d . . .
C22 C 0.6036(5) 0.3788(4) 0.1574(3) 0.0449(15) Uani 1 1 d . . .
C23 C 0.6626(5) 0.4067(4) 0.1053(3) 0.0508(18) Uani 1 1 d . . .
C24 C 0.2825(5) 0.2616(4) 0.0515(3) 0.0431(14) Uani 1 1 d . F .
C25 C 0.3170(5) 0.2706(5) -0.0056(3) 0.0461(15) Uani 1 1 d . . .
C26 C -0.0524(5) 0.1815(4) 0.1432(3) 0.0419(14) Uani 1 1 d . E .
C27 C -0.1476(5) 0.1744(5) 0.1024(4) 0.066(2) Uani 1 1 d . . .
C28 C 0.2599(4) 0.2236(4) 0.4045(3) 0.0399(14) Uani 1 1 d . . .
C29 C 0.2113(5) 0.2199(4) 0.4589(3) 0.0464(15) Uani 1 1 d . . .
C30 C 0.0000(5) -0.2641(4) 0.1750(3) 0.0502(16) Uani 1 1 d . . .
C31 C -0.0700(6) -0.3435(5) 0.1258(4) 0.067(2) Uani 1 1 d . . .
C32 C 0.2727(6) -0.1896(5) 0.1023(3) 0.0514(17) Uani 1 1 d . . .
C33 C 0.2717(6) -0.2455(5) 0.0497(3) 0.061(2) Uani 1 1 d . . .
C34 C 0.5225(5) -0.0918(4) 0.1932(3) 0.0461(15) Uani 1 1 d . . .
C35 C 0.6077(6) -0.1069(5) 0.1653(3) 0.0569(19) Uani 1 1 d . . .
C36 C 0.5440(5) -0.0842(4) 0.3561(3) 0.0456(16) Uani 1 1 d . . .
C37 C 0.6336(5) -0.1165(4) 0.3573(3) 0.0425(14) Uani 1 1 d . . .
C38 C 0.2044(5) -0.0683(5) 0.4548(3) 0.0509(17) Uani 1 1 d . . .
C39 C 0.1624(6) -0.0895(5) 0.5086(3) 0.0539(18) Uani 1 1 d . . .
C40 C 0.3905(6) 0.5606(5) 0.0750(3) 0.065(2) Uani 1 1 d . . .
H40A H 0.3810 0.5262 0.0384 0.097 Uiso 1 1 calc R . .
H40B H 0.4258 0.6225 0.0729 0.097 Uiso 1 1 calc R . .
H40C H 0.3252 0.5526 0.0872 0.097 Uiso 1 1 calc R . .
C41 C 0.5704(5) 0.6168(4) 0.1501(3) 0.0499(16) Uani 1 1 d . . .
H41A H 0.5505 0.6625 0.1688 0.075 Uiso 1 1 calc R . .
H41B H 0.6075 0.6386 0.1198 0.075 Uiso 1 1 calc R . .
H41C H 0.6131 0.6003 0.1766 0.075 Uiso 1 1 calc R . .
C42 C 0.7390(5) 0.1357(4) 0.2759(3) 0.0536(17) Uani 1 1 d . . .
H42A H 0.7671 0.1694 0.3127 0.080 Uiso 1 1 calc R . .
H42B H 0.7934 0.1326 0.2553 0.080 Uiso 1 1 calc R . .
H42C H 0.6953 0.0766 0.2796 0.080 Uiso 1 1 calc R . .
C43 C 0.7521(6) 0.3034(4) 0.2587(3) 0.059(2) Uani 1 1 d . . .
H43A H 0.7421 0.3378 0.2301 0.089 Uiso 1 1 calc R . .
H43B H 0.8216 0.3061 0.2625 0.089 Uiso 1 1 calc R . .
H43C H 0.7379 0.3272 0.2941 0.089 Uiso 1 1 calc R . .
C44 C 0.5389(5) 0.1052(5) 0.0801(3) 0.0511(17) Uani 1 1 d . . .
H44A H 0.5993 0.1577 0.0898 0.077 Uiso 1 1 calc R . .
H44B H 0.5392 0.0761 0.0431 0.077 Uiso 1 1 calc R . .
H44C H 0.5373 0.0655 0.1072 0.077 Uiso 1 1 calc R . .
C45 C 0.3448(5) 0.0466(5) 0.0312(3) 0.0519(17) Uani 1 1 d . . .
H45A H 0.3509 -0.0082 0.0393 0.078 Uiso 1 1 calc R . .
H45B H 0.3611 0.0558 -0.0062 0.078 Uiso 1 1 calc R . .
H45C H 0.2761 0.0438 0.0335 0.078 Uiso 1 1 calc R . .
C46 C 0.0611(6) -0.1171(4) 0.0395(3) 0.0539(17) Uani 1 1 d . . .
H46A H 0.1271 -0.1054 0.0274 0.081 Uiso 1 1 calc R . .
H46B H 0.0090 -0.1458 0.0079 0.081 Uiso 1 1 calc R . .
H46C H 0.0529 -0.1551 0.0682 0.081 Uiso 1 1 calc R . .
C47 C -0.0777(5) -0.0654(4) 0.0808(3) 0.0514(16) Uani 1 1 d . . .
H47A H -0.0997 -0.1289 0.0712 0.077 Uiso 1 1 calc R . .
H47B H -0.1211 -0.0436 0.0584 0.077 Uiso 1 1 calc R . .
H47C H -0.0816 -0.0505 0.1201 0.077 Uiso 1 1 calc R . .
C48 C -0.1090(6) -0.0486(6) 0.2438(3) 0.071(2) Uani 1 1 d . . .
H48A H -0.1005 -0.0657 0.2055 0.107 Uiso 1 1 calc R . .
H48B H -0.1729 -0.0399 0.2442 0.107 Uiso 1 1 calc R . .
H48C H -0.1085 -0.0946 0.2657 0.107 Uiso 1 1 calc R . .
C49 C -0.0397(6) 0.0452(4) 0.3380(3) 0.0545(18) Uani 1 1 d . . .
H49A H -0.1011 -0.0047 0.3387 0.082 Uiso 1 1 calc R . .
H49B H -0.0494 0.0993 0.3516 0.082 Uiso 1 1 calc R . .
H49C H 0.0155 0.0396 0.3617 0.082 Uiso 1 1 calc R . .
C50 C 0.4828(6) 0.0979(4) 0.4687(3) 0.0578(19) Uani 1 1 d . . .
H50A H 0.4299 0.0485 0.4456 0.087 Uiso 1 1 calc R . .
H50B H 0.4589 0.1124 0.5034 0.087 Uiso 1 1 calc R . .
H50C H 0.5418 0.0823 0.4769 0.087 Uiso 1 1 calc R . .
C51 C 0.6391(5) 0.1908(4) 0.4171(3) 0.0517(17) Uani 1 1 d . . .
H51A H 0.6351 0.1316 0.4033 0.078 Uiso 1 1 calc R . .
H51B H 0.6879 0.2139 0.4506 0.078 Uiso 1 1 calc R . .
H51C H 0.6601 0.2284 0.3888 0.078 Uiso 1 1 calc R . .
C52 C 0.2674(7) -0.3406(6) 0.4131(4) 0.076(2) Uani 1 1 d . . .
H52A H 0.3212 -0.3204 0.3902 0.114 Uiso 1 1 calc R . .
H52B H 0.2571 -0.4008 0.4187 0.114 Uiso 1 1 calc R . .
H52C H 0.2858 -0.3030 0.4491 0.114 Uiso 1 1 calc R . .
C53 C 0.0719(6) -0.3383(6) 0.4283(4) 0.074(2) Uani 1 1 d . . .
H53A H 0.0543 -0.2861 0.4286 0.111 Uiso 1 1 calc R . .
H53B H 0.1028 -0.3393 0.4653 0.111 Uiso 1 1 calc R . .
H53C H 0.0113 -0.3905 0.4176 0.111 Uiso 1 1 calc R . .
C54 C -0.1300(6) -0.2142(5) 0.3932(3) 0.062(2) Uani 1 1 d . . .
H54A H -0.0748 -0.1887 0.4236 0.093 Uiso 1 1 calc R . .
H54B H -0.1879 -0.2549 0.4067 0.093 Uiso 1 1 calc R . .
H54C H -0.1482 -0.1677 0.3792 0.093 Uiso 1 1 calc R . .
C55 C -0.1812(7) -0.3224(6) 0.2804(4) 0.080(3) Uani 1 1 d . . .
H55A H -0.1618 -0.2912 0.2489 0.120 Uiso 1 1 calc R . .
H55B H -0.2460 -0.3211 0.2889 0.120 Uiso 1 1 calc R . .
H55C H -0.1862 -0.3831 0.2710 0.120 Uiso 1 1 calc R . .
F1 F 0.0462(4) 0.3788(3) 0.44992(17) 0.0728(13) Uani 1 1 d . . .
F2 F -0.0342(3) 0.3962(3) 0.38129(18) 0.0614(11) Uani 1 1 d . . .
F3 F -0.0658(3) 0.2699(3) 0.40181(18) 0.0644(11) Uani 1 1 d . . .
F4 F 0.7460(3) 0.5533(3) 0.43110(19) 0.0687(12) Uani 1 1 d . . .
F5 F 0.8224(3) 0.5017(3) 0.37543(18) 0.0632(11) Uani 1 1 d . . .
F6 F 0.7671(3) 0.4299(3) 0.43830(17) 0.0605(11) Uani 1 1 d . . .
F7 F 0.6748(3) 0.4811(3) 0.09414(17) 0.0592(11) Uani 1 1 d . . .
F8 F 0.7551(3) 0.4037(3) 0.11846(19) 0.0667(11) Uani 1 1 d . . .
F9 F 0.6277(4) 0.3441(3) 0.06181(17) 0.0714(13) Uani 1 1 d . . .
F10 F 0.4161(3) 0.3147(3) -0.00357(18) 0.0641(11) Uani 1 1 d . . .
F11 F 0.2744(4) 0.3147(3) -0.03398(18) 0.0703(12) Uani 1 1 d . . .
F12 F 0.3020(3) 0.1998(3) -0.03860(16) 0.0600(10) Uani 1 1 d . . .
F13 F -0.1439(4) 0.1413(4) 0.0510(2) 0.0855(15) Uani 1 1 d . . .
F14 F -0.2313(4) 0.1356(4) 0.1178(2) 0.0882(15) Uani 1 1 d . . .
F15 F -0.1368(4) 0.2614(3) 0.0914(2) 0.0811(14) Uani 1 1 d . . .
F16 F 0.1148(3) 0.1598(3) 0.44553(17) 0.0654(11) Uani 1 1 d . . .
F17 F 0.2559(3) 0.1889(3) 0.49385(17) 0.0626(11) Uani 1 1 d . . .
F18 F 0.2203(4) 0.2970(3) 0.48165(18) 0.0646(11) Uani 1 1 d . . .
F19 F -0.0623(4) -0.4159(3) 0.1425(2) 0.0797(14) Uani 1 1 d . . .
F20 F -0.1569(3) -0.3483(3) 0.1193(2) 0.0788(14) Uani 1 1 d . . .
F21 F -0.0191(4) -0.3288(3) 0.0810(2) 0.0903(17) Uani 1 1 d . . .
F22 F 0.3212(4) -0.2951(3) 0.0531(2) 0.0816(14) Uani 1 1 d . . .
F23 F 0.3034(3) -0.1953(3) 0.01058(18) 0.0681(12) Uani 1 1 d . . .
F24 F 0.1705(4) -0.2863(3) 0.03210(19) 0.0716(12) Uani 1 1 d . . .
F25 F 0.5809(4) -0.1406(3) 0.1147(2) 0.0821(15) Uani 1 1 d . . .
F26 F 0.6392(3) -0.1654(3) 0.19206(19) 0.0647(11) Uani 1 1 d . . .
F27 F 0.6858(3) -0.0304(3) 0.1681(2) 0.0702(12) Uani 1 1 d . . .
F28 F 0.7154(3) -0.0615(2) 0.34222(16) 0.0530(9) Uani 1 1 d . . .
F29 F 0.6114(3) -0.1958(2) 0.32582(18) 0.0579(10) Uani 1 1 d . . .
F30 F 0.6581(3) -0.1287(3) 0.40811(16) 0.0591(10) Uani 1 1 d . . .
F31 F 0.1157(3) -0.0378(3) 0.52847(18) 0.0661(12) Uani 1 1 d . . .
F32 F 0.2331(4) -0.0779(3) 0.54761(17) 0.0689(12) Uani 1 1 d . . .
F33 F 0.0864(4) -0.1669(3) 0.49815(19) 0.0804(15) Uani 1 1 d . . .
N1 N 0.2851(4) 0.5171(3) 0.2663(2) 0.0353(11) Uani 1 1 d . . .
N2 N 0.2915(4) 0.6827(3) 0.2435(2) 0.0372(11) Uani 1 1 d . . .
N3 N 0.3947(4) 0.4981(3) 0.38221(19) 0.0373(11) Uani 1 1 d . . .
N4 N 0.1359(4) 0.4022(3) 0.1327(2) 0.0429(12) Uani 1 1 d . . .
O1 O 0.1580(3) 0.3917(3) 0.36360(17) 0.0407(9) Uani 1 1 d . . .
O2 O 0.0409(3) 0.2663(3) 0.32545(18) 0.0474(11) Uani 1 1 d . . .
O3 O 0.6332(3) 0.4714(3) 0.32484(19) 0.0466(10) Uani 1 1 d . . .
O4 O 0.5864(3) 0.3686(3) 0.38213(18) 0.0444(10) Uani 1 1 d . . .
O5 O 0.5926(3) 0.4378(3) 0.18546(19) 0.0441(10) Uani 1 1 d . . .
O6 O 0.5751(3) 0.2987(3) 0.16042(17) 0.0422(10) Uani 1 1 d . . .
O7 O 0.3195(4) 0.3289(3) 0.08709(18) 0.0488(11) Uani 1 1 d . . .
O8 O 0.2247(3) 0.1899(3) 0.05884(16) 0.0440(10) Uani 1 1 d . . .
O9 O -0.0401(3) 0.2160(3) 0.19148(18) 0.0431(10) Uani 1 1 d . . .
O10 O 0.0092(3) 0.1596(3) 0.11795(18) 0.0454(10) Uani 1 1 d . . .
O11 O 0.3374(3) 0.2866(3) 0.40611(17) 0.0432(10) Uani 1 1 d . . .
O12 O 0.2200(3) 0.1637(3) 0.36428(18) 0.0441(10) Uani 1 1 d . . .
O13 O 0.0082(3) -0.1914(3) 0.16261(18) 0.0443(10) Uani 1 1 d . . .
O14 O 0.0382(3) -0.2863(3) 0.21317(19) 0.0468(11) Uani 1 1 d . . .
O15 O 0.3094(4) -0.1131(3) 0.10127(18) 0.0562(12) Uani 1 1 d . . .
O16 O 0.2384(4) -0.2330(3) 0.13868(19) 0.0570(13) Uani 1 1 d . . .
O17 O 0.5171(3) -0.0200(3) 0.19421(19) 0.0492(11) Uani 1 1 d . . .
O18 O 0.4683(4) -0.1574(3) 0.2145(2) 0.0548(12) Uani 1 1 d . . .
O19 O 0.5594(3) -0.0106(3) 0.34144(18) 0.0450(10) Uani 1 1 d . . .
O20 O 0.4665(3) -0.1380(3) 0.37031(18) 0.0434(10) Uani 1 1 d . . .
O21 O 0.1735(4) -0.0269(3) 0.4288(2) 0.0573(12) Uani 1 1 d . . .
O22 O 0.2780(4) -0.0980(3) 0.44613(18) 0.0536(12) Uani 1 1 d . . .
O23 O 0.4051(3) 0.5043(3) 0.17262(18) 0.0420(10) Uani 1 1 d . . .
O24 O 0.5702(3) 0.1787(3) 0.26678(18) 0.0428(10) Uani 1 1 d . . .
O25 O 0.3928(3) 0.1186(3) 0.13668(17) 0.0448(10) Uani 1 1 d . . .
O26 O 0.1151(3) 0.0140(2) 0.12166(16) 0.0377(9) Uani 1 1 d . . .
O27 O 0.0783(3) 0.0306(3) 0.26283(19) 0.0465(10) Uani 1 1 d . . .
O28 O 0.4496(3) 0.1526(3) 0.37650(17) 0.0422(10) Uani 1 1 d . . .
O29 O 0.1775(4) -0.2733(3) 0.34872(19) 0.0510(11) Uani 1 1 d . . .
O30 O -0.0315(4) -0.1924(3) 0.3169(2) 0.0612(13) Uani 1 1 d . . .
O1W O 0.924(2) 0.538(2) 0.2688(11) 0.110(10) Uani 0.25 1 d P . .
H1X H 0.9537 0.5316 0.2993 0.165 Uiso 0.25 1 d PR . .
H1Y H 0.9445 0.5162 0.2408 0.165 Uiso 0.25 1 d PR . .
S9 S 0.46292(14) 0.52486(11) 0.12342(7) 0.0482(4) Uani 1 1 d . F .
S10 S 0.66694(13) 0.18876(11) 0.23873(7) 0.0460(4) Uani 1 1 d . . .
S3 S 0.42953(13) 0.13545(10) 0.08042(7) 0.0441(4) Uani 1 1 d . . .
S4 S 0.05042(13) -0.01555(10) 0.06729(7) 0.0462(4) Uani 1 1 d . E .
S5 S -0.01189(15) 0.04778(12) 0.27182(8) 0.0567(4) Uani 1 1 d . E .
S6 S 0.51463(14) 0.18782(11) 0.43358(7) 0.0488(4) Uani 1 1 d . . .
S7 S 0.15749(16) -0.33657(14) 0.38005(9) 0.0652(5) Uani 1 1 d . . .
S8 S -0.09121(14) -0.27213(13) 0.33785(8) 0.0588(5) Uani 1 1 d . . .
S1 S 0.48848(11) 0.57367(9) 0.29816(6) 0.0341(3) Uani 1 1 d . . .
S2 S 0.08989(12) 0.43730(10) 0.23548(6) 0.0399(3) Uani 1 1 d . . .
C7A C 0.5151(5) 0.6284(4) 0.4659(2) 0.0468(14) Uani 0.50 1 d P E 1
H7A H 0.5585 0.6711 0.4949 0.056 Uiso 0.50 1 calc PR E 1
N5A N -0.0267(5) 0.4225(5) 0.0774(3) 0.068(2) Uani 0.50 1 d P F 1
N5B N 0.5151(5) 0.6284(4) 0.4659(2) 0.0468(14) Uani 0.50 1 d P E 2
C7B C -0.0267(5) 0.4225(5) 0.0774(3) 0.068(2) Uani 0.50 1 d P F 2
H7B H -0.0828 0.4294 0.0580 0.081 Uiso 0.50 1 calc PR F 2

loop_
_atom_site_aniso_label
_atom_site_aniso_U_11
_atom_site_aniso_U_22
_atom_site_aniso_U_33
_atom_site_aniso_U_23
_atom_site_aniso_U_13
_atom_site_aniso_U_12
Ag1 0.0320(2) 0.0291(2) 0.0332(2) 0.00687(16) 0.00903(17) 0.00997(16)
Ag2 0.0361(2) 0.0297(2) 0.0361(2) 0.00779(17) 0.00995(18) 0.00930(17)
Ag3 0.0322(2) 0.0381(2) 0.0316(2) 0.00952(17) 0.00511(17) 0.01055(18)
Ag4 0.0394(2) 0.0339(2) 0.0457(3) 0.00908(19) 0.0185(2) 0.01338(18)
Ag5 0.0347(2) 0.0311(2) 0.0374(2) 0.01109(17) 0.00628(18) 0.00962(17)
Ag6 0.0337(2) 0.0314(2) 0.0307(2) 0.00704(16) 0.00723(17) 0.00798(17)
Ag7 0.0312(2) 0.0392(2) 0.0371(2) -0.00982(18) 0.00977(18) 0.01068(18)
Ag8 0.0442(3) 0.0323(2) 0.0344(2) 0.01138(17) 0.01177(19) 0.01511(19)
Ag9 0.0383(2) 0.0350(2) 0.0361(2) 0.00990(18) 0.00146(18) 0.00957(18)
Ag10 0.0440(3) 0.0376(2) 0.0361(2) 0.01197(18) 0.01177(19) 0.01444(19)
Ag11 0.0325(2) 0.0375(2) 0.0443(3) 0.01138(19) 0.00643(19) 0.01102(18)
Ag12 0.0567(3) 0.0429(3) 0.0384(3) 0.0125(2) 0.0147(2) 0.0240(2)
Ag13 0.0404(2) 0.0319(2) 0.0371(2) 0.00999(17) 0.00950(18) 0.01453(18)
Ag14 0.0345(2) 0.0390(2) 0.0409(2) 0.01397(19) 0.00782(19) 0.01034(19)
Ag15 0.0360(2) 0.0395(2) 0.0364(2) 0.01259(18) 0.00499(18) 0.01403(18)
C1 0.034(3) 0.032(3) 0.030(3) 0.008(2) 0.007(2) 0.015(2)
C2 0.032(3) 0.031(3) 0.031(3) 0.006(2) 0.006(2) 0.011(2)
C3 0.039(3) 0.029(3) 0.038(3) 0.011(2) 0.006(2) 0.009(2)
C4 0.034(3) 0.033(3) 0.036(3) 0.006(2) 0.006(2) 0.013(2)
C5 0.044(3) 0.037(3) 0.037(3) 0.005(2) 0.013(3) 0.007(3)
C6 0.037(3) 0.063(4) 0.036(3) 0.009(3) -0.017(3) 0.015(3)
C8 0.027(3) 0.050(4) 0.047(4) -0.008(3) 0.005(3) 0.003(3)
C9 0.041(3) 0.032(3) 0.034(3) 0.002(2) 0.005(2) 0.012(2)
C10 0.031(3) 0.024(3) 0.042(3) 0.003(2) -0.003(2) 0.005(2)
C11 0.042(3) 0.039(3) 0.048(4) 0.013(3) -0.003(3) 0.019(3)
C12 0.039(3) 0.033(3) 0.040(3) 0.004(2) 0.001(3) 0.012(2)
C13 0.035(3) 0.031(3) 0.032(3) 0.012(2) -0.004(2) 0.005(2)
C14 0.043(4) 0.043(3) 0.046(4) -0.007(3) -0.006(3) 0.016(3)
C15 0.034(3) 0.066(4) 0.055(4) 0.011(3) -0.008(3) 0.013(3)
C16 0.033(3) 0.065(4) 0.051(4) 0.008(3) 0.000(3) 0.009(3)
C17 0.044(4) 0.050(4) 0.041(4) 0.001(3) -0.001(3) 0.009(3)
C18 0.042(4) 0.062(4) 0.017(3) 0.012(3) 0.008(2) 0.020(3)
C19 0.041(4) 0.055(4) 0.054(4) -0.014(3) 0.014(3) 0.014(3)
C20 0.036(3) 0.037(3) 0.039(3) 0.000(3) -0.002(3) 0.009(3)
C21 0.047(4) 0.033(3) 0.034(3) -0.007(3) -0.008(3) -0.002(3)
C22 0.048(4) 0.042(4) 0.041(3) 0.009(3) 0.017(3) 0.007(3)
C23 0.041(4) 0.036(3) 0.068(5) 0.001(3) 0.034(3) 0.000(3)
C24 0.052(4) 0.048(4) 0.033(3) 0.009(3) 0.012(3) 0.021(3)
C25 0.046(4) 0.056(4) 0.039(3) 0.008(3) 0.020(3) 0.019(3)
C26 0.038(3) 0.050(4) 0.039(3) 0.008(3) 0.010(3) 0.016(3)
C27 0.040(4) 0.047(4) 0.088(6) -0.037(4) -0.022(4) 0.009(3)
C28 0.033(3) 0.038(3) 0.041(3) 0.004(3) 0.003(3) 0.004(3)
C29 0.042(4) 0.043(4) 0.057(4) 0.020(3) 0.018(3) 0.012(3)
C30 0.043(4) 0.044(4) 0.058(4) 0.010(3) -0.011(3) 0.013(3)
C31 0.053(5) 0.055(5) 0.071(5) 0.002(4) -0.012(4) 0.000(4)
C32 0.058(4) 0.046(4) 0.044(4) 0.007(3) -0.011(3) 0.015(3)
C33 0.065(5) 0.061(5) 0.049(4) 0.000(4) 0.008(4) 0.014(4)
C34 0.041(4) 0.038(3) 0.053(4) 0.002(3) 0.006(3) 0.009(3)
C35 0.067(5) 0.054(4) 0.047(4) 0.007(3) 0.027(4) 0.014(4)
C36 0.031(3) 0.032(3) 0.057(4) 0.003(3) -0.019(3) -0.002(2)
C37 0.047(4) 0.039(3) 0.039(3) 0.009(3) 0.009(3) 0.009(3)
C38 0.049(4) 0.061(4) 0.041(4) 0.015(3) 0.014(3) 0.013(3)
C39 0.050(4) 0.053(4) 0.054(4) 0.010(3) 0.021(4) 0.008(3)
C40 0.053(4) 0.072(5) 0.072(5) 0.036(4) 0.018(4) 0.015(4)
C41 0.051(4) 0.054(4) 0.049(4) 0.025(3) 0.017(3) 0.015(3)
C42 0.050(4) 0.042(4) 0.071(5) 0.016(3) 0.004(3) 0.018(3)
C43 0.063(5) 0.036(3) 0.064(5) 0.004(3) 0.021(4) -0.001(3)
C44 0.039(4) 0.073(5) 0.043(4) 0.020(3) 0.014(3) 0.016(3)
C45 0.046(4) 0.061(4) 0.041(4) 0.011(3) 0.006(3) 0.009(3)
C46 0.067(5) 0.054(4) 0.041(4) 0.003(3) 0.020(3) 0.021(3)
C47 0.054(4) 0.049(4) 0.046(4) 0.007(3) 0.002(3) 0.013(3)
C48 0.056(5) 0.091(6) 0.056(5) -0.010(4) 0.002(4) 0.021(4)
C49 0.059(4) 0.050(4) 0.051(4) -0.007(3) 0.016(3) 0.017(3)
C50 0.055(4) 0.046(4) 0.048(4) 0.012(3) -0.011(3) -0.010(3)
C51 0.039(4) 0.040(3) 0.065(5) 0.001(3) -0.010(3) 0.007(3)
C52 0.080(6) 0.074(5) 0.093(7) 0.020(5) 0.016(5) 0.047(5)
C53 0.045(4) 0.092(6) 0.080(6) 0.034(5) 0.023(4) 0.008(4)
C54 0.054(4) 0.058(4) 0.078(5) 0.026(4) 0.038(4) 0.012(3)
C55 0.067(6) 0.071(5) 0.098(7) -0.008(5) -0.023(5) 0.034(4)
F1 0.075(3) 0.103(3) 0.040(2) -0.014(2) 0.023(2) 0.036(3)
F2 0.051(2) 0.059(2) 0.071(3) 0.006(2) 0.019(2) 0.014(2)
F3 0.057(3) 0.060(2) 0.071(3) 0.016(2) 0.036(2) 0.006(2)
F4 0.055(3) 0.058(2) 0.072(3) -0.023(2) -0.015(2) 0.010(2)
F5 0.041(2) 0.070(3) 0.068(3) 0.016(2) 0.008(2) 0.0046(19)
F6 0.044(2) 0.062(2) 0.056(2) 0.0076(19) -0.0208(18) 0.0003(18)
F7 0.057(2) 0.055(2) 0.067(3) 0.017(2) 0.031(2) 0.0140(19)
F8 0.057(3) 0.066(3) 0.075(3) 0.020(2) 0.023(2) 0.013(2)
F9 0.076(3) 0.075(3) 0.050(2) 0.010(2) 0.032(2) 0.007(2)
F10 0.054(3) 0.066(3) 0.067(3) 0.017(2) 0.027(2) 0.008(2)
F11 0.084(3) 0.088(3) 0.049(2) 0.025(2) 0.016(2) 0.038(3)
F12 0.068(3) 0.067(3) 0.046(2) 0.009(2) 0.020(2) 0.022(2)
F13 0.076(3) 0.113(4) 0.063(3) -0.018(3) -0.030(2) 0.047(3)
F14 0.052(3) 0.100(4) 0.097(4) 0.004(3) -0.002(3) 0.013(3)
F15 0.069(3) 0.088(3) 0.085(3) 0.023(3) -0.014(3) 0.029(3)
F16 0.049(2) 0.082(3) 0.055(3) 0.014(2) 0.015(2) 0.008(2)
F17 0.069(3) 0.072(3) 0.047(2) 0.023(2) 0.014(2) 0.022(2)
F18 0.082(3) 0.057(2) 0.067(3) 0.015(2) 0.035(2) 0.031(2)
F19 0.064(3) 0.056(3) 0.097(4) -0.014(2) -0.005(3) 0.004(2)
F20 0.043(3) 0.067(3) 0.090(3) 0.017(2) -0.021(2) -0.020(2)
F21 0.087(4) 0.065(3) 0.082(4) -0.023(3) 0.013(3) -0.008(3)
F22 0.101(4) 0.085(3) 0.073(3) 0.007(3) 0.022(3) 0.049(3)
F23 0.057(3) 0.081(3) 0.060(3) 0.012(2) 0.013(2) 0.015(2)
F24 0.067(3) 0.064(3) 0.064(3) -0.012(2) 0.010(2) 0.007(2)
F25 0.070(3) 0.107(4) 0.065(3) -0.027(3) -0.006(2) 0.041(3)
F26 0.052(2) 0.062(3) 0.081(3) 0.008(2) 0.016(2) 0.021(2)
F27 0.060(3) 0.063(3) 0.083(3) 0.010(2) 0.028(2) 0.013(2)
F28 0.040(2) 0.050(2) 0.062(2) 0.0121(18) 0.0079(18) 0.0056(17)
F29 0.046(2) 0.045(2) 0.075(3) 0.0002(19) 0.0015(19) 0.0106(17)
F30 0.045(2) 0.075(3) 0.054(2) 0.025(2) -0.0131(18) 0.018(2)
F31 0.055(3) 0.073(3) 0.060(3) -0.010(2) 0.014(2) 0.015(2)
F32 0.072(3) 0.105(4) 0.044(2) 0.016(2) 0.014(2) 0.046(3)
F33 0.083(3) 0.065(3) 0.061(3) 0.003(2) 0.028(2) -0.015(2)
N1 0.038(3) 0.029(2) 0.037(3) 0.0058(19) -0.004(2) 0.010(2)
N2 0.035(3) 0.035(3) 0.041(3) 0.016(2) 0.011(2) 0.008(2)
N3 0.043(3) 0.036(3) 0.027(2) 0.0064(19) 0.004(2) 0.006(2)
N4 0.045(3) 0.039(3) 0.039(3) 0.004(2) -0.005(2) 0.012(2)
O1 0.041(2) 0.044(2) 0.038(2) 0.0005(18) 0.0082(18) 0.018(2)
O2 0.050(3) 0.050(3) 0.041(2) 0.005(2) 0.017(2) 0.015(2)
O3 0.031(2) 0.051(3) 0.053(3) 0.014(2) 0.0037(19) 0.0076(19)
O4 0.035(2) 0.043(2) 0.047(3) 0.0142(19) -0.0044(19) 0.0032(19)
O5 0.040(2) 0.048(2) 0.052(3) 0.020(2) 0.018(2) 0.018(2)
O6 0.042(2) 0.043(2) 0.044(2) 0.0081(18) 0.0181(19) 0.0138(19)
O7 0.061(3) 0.041(2) 0.036(2) 0.0029(19) 0.018(2) 0.007(2)
O8 0.057(3) 0.039(2) 0.032(2) 0.0034(17) 0.015(2) 0.012(2)
O9 0.030(2) 0.043(2) 0.050(3) -0.001(2) 0.0097(19) 0.0080(18)
O10 0.038(2) 0.053(3) 0.043(2) -0.007(2) 0.0005(19) 0.020(2)
O11 0.040(2) 0.052(3) 0.035(2) 0.0083(19) 0.0065(18) 0.013(2)
O12 0.041(2) 0.044(2) 0.043(2) 0.0016(19) 0.0132(19) 0.0107(19)
O13 0.039(2) 0.041(2) 0.048(3) 0.0084(19) 0.0005(19) 0.0098(19)
O14 0.044(3) 0.034(2) 0.056(3) 0.013(2) -0.002(2) 0.0071(19)
O15 0.078(4) 0.049(3) 0.036(2) 0.005(2) 0.012(2) 0.015(2)
O16 0.055(3) 0.053(3) 0.042(3) -0.001(2) 0.011(2) -0.006(2)
O17 0.045(3) 0.046(3) 0.059(3) 0.021(2) 0.021(2) 0.012(2)
O18 0.045(3) 0.062(3) 0.065(3) 0.024(2) 0.022(2) 0.021(2)
O19 0.041(2) 0.037(2) 0.054(3) 0.0166(19) 0.004(2) 0.0080(18)
O20 0.039(2) 0.041(2) 0.051(3) 0.0164(19) 0.0072(19) 0.0120(19)
O21 0.077(4) 0.060(3) 0.047(3) 0.013(2) 0.020(3) 0.034(3)
O22 0.053(3) 0.072(3) 0.037(2) 0.017(2) 0.009(2) 0.020(2)
O23 0.046(2) 0.038(2) 0.047(2) 0.0106(18) 0.021(2) 0.0166(19)
O24 0.046(2) 0.033(2) 0.050(3) 0.0120(18) 0.011(2) 0.0131(18)
O25 0.057(3) 0.038(2) 0.038(2) 0.0087(18) 0.016(2) 0.013(2)
O26 0.043(2) 0.033(2) 0.036(2) 0.0051(16) 0.0014(18) 0.0123(17)
O27 0.043(2) 0.037(2) 0.055(3) 0.0058(19) 0.014(2) 0.0081(19)
O28 0.043(2) 0.042(2) 0.039(2) 0.0079(18) -0.0015(18) 0.0132(19)
O29 0.050(3) 0.044(2) 0.053(3) 0.016(2) 0.006(2) 0.007(2)
O30 0.045(3) 0.077(3) 0.064(3) 0.029(3) 0.023(2) 0.016(2)
O1W 0.087(19) 0.16(3) 0.079(18) 0.066(18) 0.051(15) 0.010(18)
S9 0.0529(10) 0.0489(9) 0.0405(9) 0.0147(7) 0.0130(7) 0.0116(7)
S10 0.0451(9) 0.0447(9) 0.0489(9) 0.0113(7) 0.0117(7) 0.0145(7)
S3 0.0477(9) 0.0408(8) 0.0429(9) 0.0096(7) 0.0114(7) 0.0127(7)
S4 0.0495(9) 0.0413(8) 0.0414(9) 0.0097(7) -0.0102(7) 0.0113(7)
S5 0.0541(11) 0.0548(10) 0.0620(11) 0.0098(8) 0.0191(9) 0.0175(8)
S6 0.0544(10) 0.0490(9) 0.0396(9) 0.0087(7) 0.0029(7) 0.0148(8)
S7 0.0602(12) 0.0698(12) 0.0647(12) 0.0328(10) 0.0152(10) 0.0140(10)
S8 0.0474(10) 0.0662(11) 0.0632(12) 0.0186(9) 0.0161(9) 0.0163(9)
S1 0.0345(7) 0.0306(7) 0.0359(7) 0.0091(6) 0.0071(6) 0.0084(6)
S2 0.0375(8) 0.0382(8) 0.0400(8) 0.0112(6) 0.0075(6) 0.0068(6)
C7A 0.045(3) 0.053(4) 0.041(3) -0.011(3) -0.006(3) 0.025(3)
N5A 0.053(4) 0.087(5) 0.060(4) -0.008(4) -0.020(3) 0.032(4)
N5B 0.045(3) 0.053(4) 0.041(3) -0.011(3) -0.006(3) 0.025(3)
C7B 0.053(4) 0.087(5) 0.060(4) -0.008(4) -0.020(3) 0.032(4)

loop_
_atom_type_symbol
_atom_type_description
_atom_type_scat_dispersion_real
_atom_type_scat_dispersion_imag
_atom_type_scat_source
C C 0.0033 0.0016 'International Tables Vol C Tables 4.2.6.8 and 6.1.1.4'
H H 0.0000 0.0000 'International Tables Vol C Tables 4.2.6.8 and 6.1.1.4'
N N 0.0061 0.0033 'International Tables Vol C Tables 4.2.6.8 and 6.1.1.4'
O O 0.0106 0.0060 'International Tables Vol C Tables 4.2.6.8 and 6.1.1.4'
F F 0.0171 0.0103 'International Tables Vol C Tables 4.2.6.8 and 6.1.1.4'
S S 0.1246 0.1234 'International Tables Vol C Tables 4.2.6.8 and 6.1.1.4'
Ag Ag -0.8971 1.1015 'International Tables Vol C Tables 4.2.6.8 and 6.1.1.4'

loop_
_geom_angle_atom_site_label_1
_geom_angle_atom_site_label_2
_geom_angle_atom_site_label_3
_geom_angle
_geom_angle_site_symmetry_1
_geom_angle_site_symmetry_3
N3 Ag1 O1 85.55(16) . .
N3 Ag1 C1 123.26(19) . .
O1 Ag1 C1 143.84(16) . .
N3 Ag1 N1 82.52(16) . .
O1 Ag1 N1 91.99(15) . .
C1 Ag1 N1 111.52(17) . .
N3 Ag1 C2 150.17(18) . .
O1 Ag1 C2 121.66(15) . .
C1 Ag1 C2 26.92(18) . .
N1 Ag1 C2 106.41(16) . .
N3 Ag1 Ag7 163.36(12) . .
O1 Ag1 Ag7 77.82(10) . .
C1 Ag1 Ag7 72.05(13) . .
N1 Ag1 Ag7 98.33(11) . .
C2 Ag1 Ag7 45.47(12) . .
N3 Ag1 Ag3 87.42(13) . .
O1 Ag1 Ag3 127.18(11) . .
C1 Ag1 Ag3 45.05(13) . .
N1 Ag1 Ag3 138.64(11) . .
C2 Ag1 Ag3 66.88(12) . .
Ag7 Ag1 Ag3 102.233(18) . .
N3 Ag1 Ag2 85.26(12) . .
O1 Ag1 Ag2 170.03(10) . .
C1 Ag1 Ag2 45.97(13) . .
N1 Ag1 Ag2 83.00(11) . .
C2 Ag1 Ag2 68.18(12) . .
Ag7 Ag1 Ag2 111.358(18) . .
Ag3 Ag1 Ag2 56.169(14) . .
N3 Ag1 Ag8 131.41(11) . .
O1 Ag1 Ag8 123.82(11) . .
C1 Ag1 Ag8 55.43(13) . .
N1 Ag1 Ag8 61.04(11) . .
C2 Ag1 Ag8 45.55(12) . .
Ag7 Ag1 Ag8 61.006(15) . .
Ag3 Ag1 Ag8 99.112(16) . .
Ag2 Ag1 Ag8 60.897(14) . .
C1 Ag2 O5 123.89(17) . .
C1 Ag2 O3 125.90(17) . .
O5 Ag2 O3 88.57(15) . .
C1 Ag2 S1 122.21(14) . .
O5 Ag2 S1 107.16(11) . .
O3 Ag2 S1 75.94(11) . .
C1 Ag2 Ag4 50.31(13) . .
O5 Ag2 Ag4 80.80(11) . .
O3 Ag2 Ag4 105.80(11) . .
S1 Ag2 Ag4 171.98(4) . .
C1 Ag2 Ag3 48.11(14) . .
O5 Ag2 Ag3 132.44(10) . .
O3 Ag2 Ag3 77.83(10) . .
S1 Ag2 Ag3 113.03(3) . .
Ag4 Ag2 Ag3 60.370(15) . .
C1 Ag2 Ag1 50.57(13) . .
O5 Ag2 Ag1 160.29(11) . .
O3 Ag2 Ag1 109.84(10) . .
S1 Ag2 Ag1 72.11(3) . .
Ag4 Ag2 Ag1 100.064(16) . .
Ag3 Ag2 Ag1 61.273(14) . .
C1 Ag2 Ag8 56.74(14) . .
O5 Ag2 Ag8 98.88(11) . .
O3 Ag2 Ag8 168.11(11) . .
S1 Ag2 Ag8 92.94(4) . .
Ag4 Ag2 Ag8 84.644(16) . .
Ag3 Ag2 Ag8 103.299(17) . .
Ag1 Ag2 Ag8 61.815(15) . .
C1 Ag3 O4 135.63(18) . .
C1 Ag3 O11 110.33(17) . .
O4 Ag3 O11 96.66(15) . .
C1 Ag3 O28 130.74(16) . .
O4 Ag3 O28 87.15(14) . .
O11 Ag3 O28 80.05(14) . .
C1 Ag3 Ag4 49.96(14) . .
O4 Ag3 Ag4 110.14(11) . .
O11 Ag3 Ag4 153.18(11) . .
O28 Ag3 Ag4 99.71(9) . .
C1 Ag3 Ag2 49.95(14) . .
O4 Ag3 Ag2 85.72(10) . .
O11 Ag3 Ag2 126.39(11) . .
O28 Ag3 Ag2 153.24(10) . .
Ag4 Ag3 Ag2 59.151(15) . .
C1 Ag3 Ag1 51.43(14) . .
O4 Ag3 Ag1 114.68(11) . .
O11 Ag3 Ag1 68.22(11) . .
O28 Ag3 Ag1 142.76(10) . .
Ag4 Ag3 Ag1 100.131(18) . .
Ag2 Ag3 Ag1 62.559(15) . .
C1 Ag3 Ag5 53.59(14) . .
O4 Ag3 Ag5 158.93(12) . .
O11 Ag3 Ag5 95.46(10) . .
O28 Ag3 Ag5 78.05(9) . .
Ag4 Ag3 Ag5 58.764(15) . .
Ag2 Ag3 Ag5 100.778(18) . .
Ag1 Ag3 Ag5 85.847(17) . .
C1 Ag4 O6 126.12(17) . .
C1 Ag4 O24 126.60(17) . .
O6 Ag4 O24 93.00(15) . .
C1 Ag4 O25 117.74(18) . .
O6 Ag4 O25 83.37(14) . .
O24 Ag4 O25 99.56(15) . .
C1 Ag4 Ag2 50.36(14) . .
O6 Ag4 Ag2 82.12(10) . .
O24 Ag4 Ag2 115.13(10) . .
O25 Ag4 Ag2 142.89(11) . .
C1 Ag4 Ag3 48.17(14) . .
O6 Ag4 Ag3 132.28(11) . .
O24 Ag4 Ag3 79.05(10) . .
O25 Ag4 Ag3 144.26(10) . .
Ag2 Ag4 Ag3 60.479(15) . .
C1 Ag4 Ag5 56.29(14) . .
O6 Ag4 Ag5 161.86(11) . .
O24 Ag4 Ag5 98.08(10) . .
O25 Ag4 Ag5 80.67(10) . .
Ag2 Ag4 Ag5 105.755(18) . .
Ag3 Ag4 Ag5 64.421(15) . .
C3 Ag5 C2 165.8(2) . .
C3 Ag5 C1 147.2(2) . .
C2 Ag5 C1 28.06(18) . .
C3 Ag5 O27 82.71(18) . .
C2 Ag5 O27 105.70(17) . .
C1 Ag5 O27 129.79(15) . .
C3 Ag5 Ag12 55.26(15) . .
C2 Ag5 Ag12 138.70(13) . .
C1 Ag5 Ag12 129.82(12) . .
O27 Ag5 Ag12 62.84(10) . .
C3 Ag5 Ag4 102.54(15) . .
C2 Ag5 Ag4 66.63(13) . .
C1 Ag5 Ag4 47.36(12) . .
O27 Ag5 Ag4 165.52(10) . .
Ag12 Ag5 Ag4 131.19(2) . .
C3 Ag5 Ag6 124.82(16) . .
C2 Ag5 Ag6 46.47(13) . .
C1 Ag5 Ag6 69.65(12) . .
O27 Ag5 Ag6 85.69(10) . .
Ag12 Ag5 Ag6 148.53(2) . .
Ag4 Ag5 Ag6 80.240(17) . .
C3 Ag5 Ag9 49.21(16) . .
C2 Ag5 Ag9 127.67(14) . .
C1 Ag5 Ag9 151.02(12) . .
O27 Ag5 Ag9 51.65(9) . .
Ag12 Ag5 Ag9 78.526(17) . .
Ag4 Ag5 Ag9 122.239(19) . .
Ag6 Ag5 Ag9 82.275(16) . .
C3 Ag5 Ag3 113.23(16) . .
C2 Ag5 Ag3 69.43(14) . .
C1 Ag5 Ag3 43.83(12) . .
O27 Ag5 Ag3 133.71(10) . .
Ag12 Ag5 Ag3 90.086(18) . .
Ag4 Ag5 Ag3 56.816(15) . .
Ag6 Ag5 Ag3 113.474(18) . .
Ag9 Ag5 Ag3 162.42(2) . .
C3 Ag5 Ag10 42.43(15) . .
C2 Ag5 Ag10 123.42(13) . .
C1 Ag5 Ag10 117.53(12) . .
O27 Ag5 Ag10 105.45(9) . .
Ag12 Ag5 Ag10 97.597(17) . .
Ag4 Ag5 Ag10 71.608(15) . .
Ag6 Ag5 Ag10 90.937(17) . .
Ag9 Ag5 Ag10 54.110(14) . .
Ag3 Ag5 Ag10 115.356(18) . .
C2 Ag6 O8 127.89(17) . .
C2 Ag6 O10 121.82(17) . .
O8 Ag6 O10 91.87(16) . .
C2 Ag6 O26 129.71(17) . .
O8 Ag6 O26 88.62(13) . .
O10 Ag6 O26 83.83(14) . .
C2 Ag6 Ag7 47.63(14) . .
O8 Ag6 Ag7 146.14(11) . .
O10 Ag6 Ag7 75.22(10) . .
O26 Ag6 Ag7 120.03(9) . .
C2 Ag6 Ag8 51.86(14) . .
O8 Ag6 Ag8 87.12(10) . .
O10 Ag6 Ag8 99.36(11) . .
O26 Ag6 Ag8 174.76(10) . .
Ag7 Ag6 Ag8 65.007(15) . .
C2 Ag6 Ag5 48.81(14) . .
O8 Ag6 Ag5 135.23(12) . .
O10 Ag6 Ag5 129.56(11) . .
O26 Ag6 Ag5 81.11(9) . .
Ag7 Ag6 Ag5 71.668(17) . .
Ag8 Ag6 Ag5 99.810(17) . .
C2 Ag7 O9 135.75(18) . .
C2 Ag7 O2 133.18(19) . .
O9 Ag7 O2 90.73(16) . .
C2 Ag7 Ag6 49.56(14) . .
O9 Ag7 Ag6 87.33(10) . .
O2 Ag7 Ag6 161.53(11) . .
C2 Ag7 Ag1 61.06(14) . .
O9 Ag7 Ag1 148.60(11) . .
O2 Ag7 Ag1 82.10(11) . .
Ag6 Ag7 Ag1 108.604(18) . .
C2 Ag7 Ag8 48.56(14) . .
O9 Ag7 Ag8 104.53(11) . .
O2 Ag7 Ag8 139.41(11) . .
Ag6 Ag7 Ag8 58.428(14) . .
Ag1 Ag7 Ag8 65.238(15) . .
N4 Ag8 O23 99.68(16) . .
N4 Ag8 C2 127.60(18) . .
O23 Ag8 C2 130.09(17) . .
N4 Ag8 O7 92.94(18) . .
O23 Ag8 O7 82.43(14) . .
C2 Ag8 O7 107.07(17) . .
N4 Ag8 Ag6 97.57(12) . .
O23 Ag8 Ag6 150.45(10) . .
C2 Ag8 Ag6 47.80(13) . .
O7 Ag8 Ag6 72.86(10) . .
N4 Ag8 Ag7 86.47(13) . .
O23 Ag8 Ag7 148.13(10) . .
C2 Ag8 Ag7 43.26(13) . .
O7 Ag8 Ag7 128.77(10) . .
Ag6 Ag8 Ag7 56.565(13) . .
N4 Ag8 Ag2 155.31(12) . .
O23 Ag8 Ag2 61.02(11) . .
C2 Ag8 Ag2 69.08(13) . .
O7 Ag8 Ag2 99.01(12) . .
Ag6 Ag8 Ag2 106.557(17) . .
Ag7 Ag8 Ag2 102.312(17) . .
N4 Ag8 Ag1 114.76(13) . .
O23 Ag8 Ag1 96.11(10) . .
C2 Ag8 Ag1 53.24(13) . .
O7 Ag8 Ag1 152.00(12) . .
Ag6 Ag8 Ag1 98.196(16) . .
Ag7 Ag8 Ag1 53.756(13) . .
Ag2 Ag8 Ag1 57.288(13) . .
O13 Ag9 C3 146.23(17) . .
O13 Ag9 O26 97.95(15) . .
C3 Ag9 O26 114.81(16) . .
O13 Ag9 O27 110.16(15) . .
C3 Ag9 O27 79.08(17) . .
O26 Ag9 O27 90.17(14) . .
O13 Ag9 C4 118.73(16) . .
C3 Ag9 C4 27.57(17) . .
O26 Ag9 C4 141.80(15) . .
O27 Ag9 C4 87.02(16) . .
O13 Ag9 Ag10 131.08(12) . .
C3 Ag9 Ag10 48.84(14) . .
O26 Ag9 Ag10 86.03(10) . .
O27 Ag9 Ag10 118.60(10) . .
C4 Ag9 Ag10 62.52(12) . .
O13 Ag9 Ag14 75.88(11) . .
C3 Ag9 Ag14 72.63(13) . .
O26 Ag9 Ag14 170.22(10) . .
O27 Ag9 Ag14 84.98(10) . .
C4 Ag9 Ag14 46.54(12) . .
Ag10 Ag9 Ag14 103.751(19) . .
O13 Ag9 Ag5 162.97(12) . .
C3 Ag9 Ag5 42.48(13) . .
O26 Ag9 Ag5 80.42(9) . .
O27 Ag9 Ag5 53.11(9) . .
C4 Ag9 Ag5 67.60(12) . .
Ag10 Ag9 Ag5 65.889(15) . .
Ag14 Ag9 Ag5 103.205(19) . .
C3 Ag10 O15 134.93(19) . .
C3 Ag10 O25 113.90(17) . .
O15 Ag10 O25 100.37(15) . .
C3 Ag10 O17 111.23(19) . .
O15 Ag10 O17 89.88(18) . .
O25 Ag10 O17 99.38(15) . .
C3 Ag10 Ag9 52.54(15) . .
O15 Ag10 Ag9 89.51(13) . .
O25 Ag10 Ag9 109.79(12) . .
O17 Ag10 Ag9 150.44(10) . .
C3 Ag10 Ag11 50.43(15) . .
O15 Ag10 Ag11 145.10(13) . .
O25 Ag10 Ag11 105.84(11) . .
O17 Ag10 Ag11 63.64(11) . .
Ag9 Ag10 Ag11 102.572(18) . .
C3 Ag10 Ag13 67.19(14) . .
O15 Ag10 Ag13 79.58(12) . .
O25 Ag10 Ag13 177.94(12) . .
O17 Ag10 Ag13 78.55(10) . .
Ag9 Ag10 Ag13 72.274(16) . .
Ag11 Ag10 Ag13 73.404(16) . .
C3 Ag10 Ag5 39.38(14) . .
O15 Ag10 Ag5 143.70(14) . .
O25 Ag10 Ag5 75.11(10) . .
O17 Ag10 Ag5 126.40(11) . .
Ag9 Ag10 Ag5 60.000(15) . .
Ag11 Ag10 Ag5 66.953(15) . .
Ag13 Ag10 Ag5 106.163(17) . .
O19 Ag11 C3 137.85(17) . .
O19 Ag11 O24 104.75(15) . .
C3 Ag11 O24 116.36(17) . .
O19 Ag11 O28 97.76(15) . .
C3 Ag11 O28 95.73(17) . .
O24 Ag11 O28 83.47(14) . .
O19 Ag11 C4 109.97(16) . .
C3 Ag11 C4 27.99(18) . .
O24 Ag11 C4 143.95(16) . .
O28 Ag11 C4 100.89(15) . .
O19 Ag11 Ag10 128.25(11) . .
C3 Ag11 Ag10 48.21(14) . .
O24 Ag11 Ag10 88.83(11) . .
O28 Ag11 Ag10 133.70(10) . .
C4 Ag11 Ag10 62.14(12) . .
O19 Ag11 Ag15 71.57(10) . .
C3 Ag11 Ag15 69.11(13) . .
O24 Ag11 Ag15 170.59(10) . .
O28 Ag11 Ag15 88.42(10) . .
C4 Ag11 Ag15 42.64(12) . .
Ag10 Ag11 Ag15 100.245(18) . .
O21 Ag12 O12 102.64(16) . .
O21 Ag12 C4 119.99(18) . .
O12 Ag12 C4 137.27(17) . .
O21 Ag12 C3 149.18(18) . .
O12 Ag12 C3 108.12(16) . .
C4 Ag12 C3 29.19(18) . .
O21 Ag12 Ag15 79.95(13) . .
O12 Ag12 Ag15 157.98(11) . .
C4 Ag12 Ag15 46.91(14) . .
C3 Ag12 Ag15 72.34(13) . .
O21 Ag12 Ag5 164.48(13) . .
O12 Ag12 Ag5 63.80(10) . .
C4 Ag12 Ag5 73.56(13) . .
C3 Ag12 Ag5 44.70(13) . .
Ag15 Ag12 Ag5 115.490(19) . .
O21 Ag12 Ag14 86.83(13) . .
O12 Ag12 Ag14 146.25(11) . .
C4 Ag12 Ag14 43.62(13) . .
C3 Ag12 Ag14 66.42(13) . .
Ag15 Ag12 Ag14 55.058(15) . .
Ag5 Ag12 Ag14 100.619(19) . .
C4 Ag13 N2 137.45(19) . 1_545
C4 Ag13 O16 123.6(2) . .
N2 Ag13 O16 86.01(18) 1_545 .
C4 Ag13 O18 121.09(19) . .
N2 Ag13 O18 83.90(16) 1_545 .
O16 Ag13 O18 90.85(17) . .
C4 Ag13 Ag14 49.07(14) . .
N2 Ag13 Ag14 97.48(12) 1_545 .
O16 Ag13 Ag14 104.93(12) . .
O18 Ag13 Ag14 164.21(13) . .
C4 Ag13 Ag15 47.08(15) . .
N2 Ag13 Ag15 95.54(12) 1_545 .
O16 Ag13 Ag15 163.07(12) . .
O18 Ag13 Ag15 106.08(13) . .
Ag14 Ag13 Ag15 58.133(15) . .
C4 Ag13 Ag10 65.20(14) . .
N2 Ag13 Ag10 157.33(12) 1_545 .
O16 Ag13 Ag10 77.83(12) . .
O18 Ag13 Ag10 80.59(11) . .
Ag14 Ag13 Ag10 101.948(18) . .
Ag15 Ag13 Ag10 104.568(18) . .
C4 Ag14 O14 121.86(18) . .
C4 Ag14 O30 138.03(19) . .
O14 Ag14 O30 88.28(18) . .
C4 Ag14 O29 104.26(18) . .
O14 Ag14 O29 97.01(15) . .
O30 Ag14 O29 99.53(16) . .
C4 Ag14 Ag15 48.75(15) . .
O14 Ag14 Ag15 137.35(12) . .
O30 Ag14 Ag15 127.12(13) . .
O29 Ag14 Ag15 58.38(10) . .
C4 Ag14 Ag13 48.26(14) . .
O14 Ag14 Ag13 82.75(12) . .
O30 Ag14 Ag13 170.92(14) . .
O29 Ag14 Ag13 83.01(11) . .
Ag15 Ag14 Ag13 61.605(17) . .
C4 Ag14 Ag9 59.34(15) . .
O14 Ag14 Ag9 80.13(11) . .
O30 Ag14 Ag9 104.30(13) . .
O29 Ag14 Ag9 155.87(11) . .
Ag15 Ag14 Ag9 108.083(18) . .
Ag13 Ag14 Ag9 72.856(16) . .
C4 Ag14 Ag12 47.72(14) . .
O14 Ag14 Ag12 156.02(11) . .
O30 Ag14 Ag12 92.59(14) . .
O29 Ag14 Ag12 106.46(10) . .
Ag15 Ag14 Ag12 57.243(15) . .
Ag13 Ag14 Ag12 95.053(17) . .
Ag9 Ag14 Ag12 76.435(17) . .
C4 Ag15 O20 124.88(18) . .
C4 Ag15 O22 130.10(19) . .
O20 Ag15 O22 101.57(16) . .
C4 Ag15 Ag14 50.28(14) . .
O20 Ag15 Ag14 142.99(11) . .
O22 Ag15 Ag14 103.07(12) . .
C4 Ag15 Ag12 53.26(14) . .
O20 Ag15 Ag12 144.90(10) . .
O22 Ag15 Ag12 78.72(12) . .
Ag14 Ag15 Ag12 67.698(17) . .
C4 Ag15 Ag13 47.72(14) . .
O20 Ag15 Ag13 89.69(11) . .
O22 Ag15 Ag13 161.09(12) . .
Ag14 Ag15 Ag13 60.262(16) . .
Ag12 Ag15 Ag13 100.767(18) . .
C4 Ag15 Ag11 54.10(14) . .
O20 Ag15 Ag11 82.82(10) . .
O22 Ag15 Ag11 125.32(12) . .
Ag14 Ag15 Ag11 104.379(18) . .
Ag12 Ag15 Ag11 69.631(16) . .
Ag13 Ag15 Ag11 70.735(16) . .
C2 C1 Ag3 136.8(4) . .
C2 C1 Ag4 114.2(4) . .
Ag3 C1 Ag4 81.86(19) . .
C2 C1 Ag2 138.6(5) . .
Ag3 C1 Ag2 81.94(19) . .
Ag4 C1 Ag2 79.33(18) . .
C2 C1 Ag1 87.0(4) . .
Ag3 C1 Ag1 83.53(18) . .
Ag4 C1 Ag1 158.8(3) . .
Ag2 C1 Ag1 83.47(17) . .
C2 C1 Ag5 64.6(3) . .
Ag3 C1 Ag5 82.58(17) . .
Ag4 C1 Ag5 76.35(16) . .
Ag2 C1 Ag5 152.7(3) . .
Ag1 C1 Ag5 116.9(2) . .
C1 C2 Ag7 138.2(5) . .
C1 C2 Ag6 138.9(5) . .
Ag7 C2 Ag6 82.80(19) . .
C1 C2 Ag5 87.3(4) . .
Ag7 C2 Ag5 102.6(2) . .
Ag6 C2 Ag5 84.72(18) . .
C1 C2 Ag8 95.6(4) . .
Ag7 C2 Ag8 88.2(2) . .
Ag6 C2 Ag8 80.34(18) . .
Ag5 C2 Ag8 160.3(3) . .
C1 C2 Ag1 66.1(3) . .
Ag7 C2 Ag1 73.47(15) . .
Ag6 C2 Ag1 150.2(3) . .
Ag5 C2 Ag1 117.4(2) . .
Ag8 C2 Ag1 81.20(16) . .
C4 C3 Ag5 150.7(5) . .
C4 C3 Ag10 110.0(4) . .
Ag5 C3 Ag10 98.2(2) . .
C4 C3 Ag11 89.6(4) . .
Ag5 C3 Ag11 102.9(2) . .
Ag10 C3 Ag11 81.36(19) . .
C4 C3 Ag9 89.4(4) . .
Ag5 C3 Ag9 88.3(2) . .
Ag10 C3 Ag9 78.62(18) . .
Ag11 C3 Ag9 158.3(3) . .
C4 C3 Ag12 72.5(4) . .
Ag5 C3 Ag12 80.03(19) . .
Ag10 C3 Ag12 175.3(3) . .
Ag11 C3 Ag12 94.7(2) . .
Ag9 C3 Ag12 105.6(2) . .
C3 C4 Ag15 139.2(5) . .
C3 C4 Ag13 117.6(4) . .
Ag15 C4 Ag13 85.19(19) . .
C3 C4 Ag14 132.1(5) . .
Ag15 C4 Ag14 80.97(18) . .
Ag13 C4 Ag14 82.67(18) . .
C3 C4 Ag12 78.3(4) . .
Ag15 C4 Ag12 79.83(18) . .
Ag13 C4 Ag12 163.7(3) . .
Ag14 C4 Ag12 88.66(19) . .
C3 C4 Ag11 62.4(4) . .
Ag15 C4 Ag11 83.26(18) . .
Ag13 C4 Ag11 95.5(2) . .
Ag14 C4 Ag11 164.2(3) . .
Ag12 C4 Ag11 89.05(17) . .
C3 C4 Ag9 63.1(4) . .
Ag15 C4 Ag9 155.1(3) . .
Ag13 C4 Ag9 91.81(19) . .
Ag14 C4 Ag9 74.12(16) . .
Ag12 C4 Ag9 99.07(19) . .
Ag11 C4 Ag9 121.7(2) . .
N3 C5 C6 122.5(6) . .
N3 C5 H5 118.7 . .
C6 C5 H5 118.7 . .
C7A C6 C5 119.4(6) . .
C7A C6 H6 120.3 . .
C5 C6 H6 120.3 . .
C9 C8 C7A 116.1(6) . .
C9 C8 H8 122.0 . .
C7A C8 H8 122.0 . .
C8 C9 N3 124.6(6) . .
C8 C9 S1 118.9(5) . .
N3 C9 S1 116.5(4) . .
N1 C10 C11 121.7(5) . .
N1 C10 S1 118.8(4) . .
C11 C10 S1 119.5(4) . .
N2 C11 C10 119.2(6) . .
N2 C11 H11 120.4 . .
C10 C11 H11 120.4 . .
N2 C12 C13 118.4(5) . .
N2 C12 H12 120.8 . .
C13 C12 H12 120.8 . .
N1 C13 C12 123.7(5) . .
N1 C13 S2 116.3(4) . .
C12 C13 S2 119.6(4) . .
N4 C14 C15 121.8(6) . .
N4 C14 S2 118.0(5) . .
C15 C14 S2 120.1(5) . .
N5A C15 C14 116.0(7) . .
N5A C15 H15 122.0 . .
C14 C15 H15 122.0 . .
N5A C16 C17 118.9(7) . .
N5A C16 H16 120.5 . .
C17 C16 H16 120.5 . .
N4 C17 C16 120.5(6) . .
N4 C17 H17 119.7 . .
C16 C17 H17 119.7 . .
O1 C18 O2 129.8(6) . .
O1 C18 C19 115.6(6) . .
O2 C18 C19 114.5(6) . .
F1 C19 F2 107.0(6) . .
F1 C19 F3 109.1(7) . .
F2 C19 F3 106.7(6) . .
F1 C19 C18 118.1(6) . .
F2 C19 C18 104.9(6) . .
F3 C19 C18 110.4(5) . .
O4 C20 O3 127.9(6) . .
O4 C20 C21 116.6(6) . .
O3 C20 C21 115.5(5) . .
F4 C21 F5 106.6(5) . .
F4 C21 F6 112.0(5) . .
F5 C21 F6 103.1(6) . .
F4 C21 C20 108.6(6) . .
F5 C21 C20 112.8(5) . .
F6 C21 C20 113.4(5) . .
O5 C22 O6 131.4(6) . .
O5 C22 C23 114.2(6) . .
O6 C22 C23 114.3(5) . .
F7 C23 F9 114.0(7) . .
F7 C23 F8 107.2(5) . .
F9 C23 F8 100.3(5) . .
F7 C23 C22 116.6(5) . .
F9 C23 C22 111.3(5) . .
F8 C23 C22 105.7(6) . .
O8 C24 O7 126.5(6) . .
O8 C24 C25 117.9(6) . .
O7 C24 C25 115.5(6) . .
F12 C25 F11 104.7(6) . .
F12 C25 F10 103.1(5) . .
F11 C25 F10 104.4(5) . .
F12 C25 C24 117.5(6) . .
F11 C25 C24 112.2(5) . .
F10 C25 C24 113.6(6) . .
O9 C26 O10 127.3(6) . .
O9 C26 C27 120.4(6) . .
O10 C26 C27 111.6(6) . .
F14 C27 F13 111.0(6) . .
F14 C27 F15 111.8(6) . .
F13 C27 F15 97.0(7) . .
F14 C27 C26 115.7(8) . .
F13 C27 C26 111.6(6) . .
F15 C27 C26 108.1(5) . .
O11 C28 O12 125.9(6) . .
O11 C28 C29 114.5(5) . .
O12 C28 C29 119.6(5) . .
F17 C29 F18 106.9(6) . .
F17 C29 F16 106.2(5) . .
F18 C29 F16 116.3(6) . .
F17 C29 C28 109.7(5) . .
F18 C29 C28 111.2(5) . .
F16 C29 C28 106.3(5) . .
O14 C30 O13 132.5(7) . .
O14 C30 C31 115.6(6) . .
O13 C30 C31 111.8(6) . .
F20 C31 F19 111.5(7) . .
F20 C31 F21 116.4(8) . .
F19 C31 F21 106.9(8) . .
F20 C31 C30 112.8(7) . .
F19 C31 C30 104.3(6) . .
F21 C31 C30 103.9(6) . .
O15 C32 O16 133.3(7) . .
O15 C32 C33 114.2(7) . .
O16 C32 C33 112.4(6) . .
F22 C33 F23 108.9(7) . .
F22 C33 F24 116.0(7) . .
F23 C33 F24 103.0(6) . .
F22 C33 C32 116.2(7) . .
F23 C33 C32 109.9(6) . .
F24 C33 C32 102.0(6) . .
O17 C34 O18 128.8(6) . .
O17 C34 C35 116.8(6) . .
O18 C34 C35 114.3(6) . .
F25 C35 F27 108.0(6) . .
F25 C35 F26 106.7(6) . .
F27 C35 F26 109.6(7) . .
F25 C35 C34 112.7(7) . .
F27 C35 C34 110.4(6) . .
F26 C35 C34 109.2(5) . .
O19 C36 O20 130.7(6) . .
O19 C36 C37 116.3(6) . .
O20 C36 C37 113.1(5) . .
F30 C37 F28 106.7(5) . .
F30 C37 F29 104.6(5) . .
F28 C37 F29 107.8(5) . .
F30 C37 C36 109.6(5) . .
F28 C37 C36 114.2(5) . .
F29 C37 C36 113.3(5) . .
O21 C38 O22 129.0(6) . .
O21 C38 C39 118.2(7) . .
O22 C38 C39 112.8(7) . .
F32 C39 F31 103.4(6) . .
F32 C39 F33 118.7(7) . .
F31 C39 F33 100.8(6) . .
F32 C39 C38 110.7(6) . .
F31 C39 C38 114.4(7) . .
F33 C39 C38 108.6(6) . .
S9 C40 H40A 109.5 . .
S9 C40 H40B 109.5 . .
H40A C40 H40B 109.5 . .
S9 C40 H40C 109.5 . .
H40A C40 H40C 109.5 . .
H40B C40 H40C 109.5 . .
S9 C41 H41A 109.5 . .
S9 C41 H41B 109.5 . .
H41A C41 H41B 109.5 . .
S9 C41 H41C 109.5 . .
H41A C41 H41C 109.5 . .
H41B C41 H41C 109.5 . .
S10 C42 H42A 109.5 . .
S10 C42 H42B 109.5 . .
H42A C42 H42B 109.5 . .
S10 C42 H42C 109.5 . .
H42A C42 H42C 109.5 . .
H42B C42 H42C 109.5 . .
S10 C43 H43A 109.5 . .
S10 C43 H43B 109.5 . .
H43A C43 H43B 109.5 . .
S10 C43 H43C 109.5 . .
H43A C43 H43C 109.5 . .
H43B C43 H43C 109.5 . .
S3 C44 H44A 109.5 . .
S3 C44 H44B 109.5 . .
H44A C44 H44B 109.5 . .
S3 C44 H44C 109.5 . .
H44A C44 H44C 109.5 . .
H44B C44 H44C 109.5 . .
S3 C45 H45A 109.5 . .
S3 C45 H45B 109.5 . .
H45A C45 H45B 109.5 . .
S3 C45 H45C 109.5 . .
H45A C45 H45C 109.5 . .
H45B C45 H45C 109.5 . .
S4 C46 H46A 109.5 . .
S4 C46 H46B 109.5 . .
H46A C46 H46B 109.5 . .
S4 C46 H46C 109.5 . .
H46A C46 H46C 109.5 . .
H46B C46 H46C 109.5 . .
S4 C47 H47A 109.5 . .
S4 C47 H47B 109.5 . .
H47A C47 H47B 109.5 . .
S4 C47 H47C 109.5 . .
H47A C47 H47C 109.5 . .
H47B C47 H47C 109.5 . .
S5 C48 H48A 109.5 . .
S5 C48 H48B 109.5 . .
H48A C48 H48B 109.5 . .
S5 C48 H48C 109.5 . .
H48A C48 H48C 109.5 . .
H48B C48 H48C 109.5 . .
S5 C49 H49A 109.5 . .
S5 C49 H49B 109.5 . .
H49A C49 H49B 109.5 . .
S5 C49 H49C 109.5 . .
H49A C49 H49C 109.5 . .
H49B C49 H49C 109.5 . .
S6 C50 H50A 109.5 . .
S6 C50 H50B 109.5 . .
H50A C50 H50B 109.5 . .
S6 C50 H50C 109.5 . .
H50A C50 H50C 109.5 . .
H50B C50 H50C 109.5 . .
S6 C51 H51A 109.5 . .
S6 C51 H51B 109.5 . .
H51A C51 H51B 109.5 . .
S6 C51 H51C 109.5 . .
H51A C51 H51C 109.5 . .
H51B C51 H51C 109.5 . .
S7 C52 H52A 109.5 . .
S7 C52 H52B 109.5 . .
H52A C52 H52B 109.5 . .
S7 C52 H52C 109.5 . .
H52A C52 H52C 109.5 . .
H52B C52 H52C 109.5 . .
S7 C53 H53A 109.5 . .
S7 C53 H53B 109.5 . .
H53A C53 H53B 109.5 . .
S7 C53 H53C 109.5 . .
H53A C53 H53C 109.5 . .
H53B C53 H53C 109.5 . .
S8 C54 H54A 109.5 . .
S8 C54 H54B 109.5 . .
H54A C54 H54B 109.5 . .
S8 C54 H54C 109.5 . .
H54A C54 H54C 109.5 . .
H54B C54 H54C 109.5 . .
S8 C55 H55A 109.5 . .
S8 C55 H55B 109.5 . .
H55A C55 H55B 109.5 . .
S8 C55 H55C 109.5 . .
H55A C55 H55C 109.5 . .
H55B C55 H55C 109.5 . .
C13 N1 C10 116.7(5) . .
C13 N1 Ag1 126.6(4) . .
C10 N1 Ag1 115.2(4) . .
C12 N2 C11 119.9(5) . .
C12 N2 Ag13 122.8(4) . 1_565
C11 N2 Ag13 116.9(4) . 1_565
C5 N3 C9 116.6(5) . .
C5 N3 Ag1 121.0(4) . .
C9 N3 Ag1 122.4(4) . .
C17 N4 C14 119.1(6) . .
C17 N4 Ag8 117.5(5) . .
C14 N4 Ag8 123.3(4) . .
C18 O1 Ag1 124.4(4) . .
C18 O2 Ag7 120.1(4) . .
C20 O3 Ag2 125.1(4) . .
C20 O4 Ag3 123.5(4) . .
C22 O5 Ag2 122.5(4) . .
C22 O6 Ag4 122.3(4) . .
C24 O7 Ag8 132.1(4) . .
C24 O8 Ag6 117.5(4) . .
C26 O9 Ag7 119.8(4) . .
C26 O10 Ag6 130.3(4) . .
C28 O11 Ag3 117.3(4) . .
C28 O12 Ag12 128.1(4) . .
C30 O13 Ag9 125.2(4) . .
C30 O14 Ag14 115.9(4) . .
C32 O15 Ag10 123.8(5) . .
C32 O16 Ag13 119.4(4) . .
C34 O17 Ag10 118.7(4) . .
C34 O18 Ag13 122.4(4) . .
C36 O19 Ag11 132.4(4) . .
C36 O20 Ag15 117.5(4) . .
C38 O21 Ag12 127.2(5) . .
C38 O22 Ag15 118.2(4) . .
S9 O23 Ag8 124.5(2) . .
S10 O24 Ag4 112.4(2) . .
S10 O24 Ag11 127.4(2) . .
Ag4 O24 Ag11 103.35(16) . .
S3 O25 Ag10 130.2(2) . .
S3 O25 Ag4 119.7(2) . .
Ag10 O25 Ag4 102.53(16) . .
S4 O26 Ag9 130.1(2) . .
S4 O26 Ag6 113.1(2) . .
Ag9 O26 Ag6 115.07(15) . .
S5 O27 Ag9 138.8(3) . .
S5 O27 Ag5 136.3(2) . .
Ag9 O27 Ag5 75.24(11) . .
S6 O28 Ag11 131.9(2) . .
S6 O28 Ag3 108.2(2) . .
Ag11 O28 Ag3 104.95(15) . .
S7 O29 Ag14 151.7(3) . .
S8 O30 Ag14 121.4(3) . .
H1X O1W H1Y 109.5 . .
O23 S9 C41 104.6(3) . .
O23 S9 C40 107.4(3) . .
C41 S9 C40 106.3(3) . .
O24 S10 C42 108.5(3) . .
O24 S10 C43 106.8(3) . .
C42 S10 C43 99.2(4) . .
O25 S3 C45 105.3(3) . .
O25 S3 C44 105.7(3) . .
C45 S3 C44 98.6(3) . .
O26 S4 C46 106.3(3) . .
O26 S4 C47 107.5(3) . .
C46 S4 C47 94.8(3) . .
O27 S5 C49 114.4(3) . .
O27 S5 C48 104.6(3) . .
C49 S5 C48 95.5(4) . .
O28 S6 C50 103.9(3) . .
O28 S6 C51 102.0(3) . .
C50 S6 C51 99.3(4) . .
O29 S7 C52 110.8(4) . .
O29 S7 C53 117.5(4) . .
C52 S7 C53 110.1(4) . .
O30 S8 C55 99.8(4) . .
O30 S8 C54 94.5(3) . .
C55 S8 C54 115.6(4) . .
C10 S1 C9 98.2(3) . .
C10 S1 Ag2 111.05(18) . .
C9 S1 Ag2 107.00(19) . .
C14 S2 C13 97.0(3) . .
C6 C7A C8 120.6(6) . .
C6 C7A H7A 119.7 . .
C8 C7A H7A 119.7 . .
C16 N5A C15 123.7(7) . .

loop_
_geom_bond_atom_site_label_1
_geom_bond_atom_site_label_2
_geom_bond_distance
_geom_bond_site_symmetry_2
Ag1 N3 2.301(5) .
Ag1 O1 2.324(4) .
Ag1 C1 2.414(5) .
Ag1 N1 2.491(5) .
Ag1 C2 2.637(5) .
Ag1 Ag7 2.8884(6) .
Ag1 Ag3 3.0675(6) .
Ag1 Ag2 3.1044(6) .
Ag1 Ag8 3.2521(7) .
Ag2 C1 2.246(5) .
Ag2 O5 2.319(4) .
Ag2 O3 2.407(4) .
Ag2 S1 2.6400(15) .
Ag2 Ag4 2.8668(6) .
Ag2 Ag3 2.9057(6) .
Ag2 Ag8 3.2237(7) .
Ag3 C1 2.185(5) .
Ag3 O4 2.251(4) .
Ag3 O11 2.323(4) .
Ag3 O28 2.576(4) .
Ag3 Ag4 2.9026(6) .
Ag3 Ag5 3.1283(6) .
Ag4 C1 2.245(5) .
Ag4 O6 2.261(4) .
Ag4 O24 2.375(4) .
Ag4 O25 2.394(4) .
Ag4 Ag5 2.9654(6) .
Ag5 C3 2.107(6) .
Ag5 C2 2.296(5) .
Ag5 C1 2.539(5) .
Ag5 O27 2.579(4) .
Ag5 Ag12 2.9498(6) .
Ag5 Ag6 3.0387(6) .
Ag5 Ag9 3.1184(6) .
Ag5 Ag10 3.2866(6) .
Ag6 C2 2.213(5) .
Ag6 O8 2.323(4) .
Ag6 O10 2.362(4) .
Ag6 O26 2.434(4) .
Ag6 Ag7 2.8842(6) .
Ag6 Ag8 2.9446(6) .
Ag7 C2 2.148(5) .
Ag7 O9 2.266(4) .
Ag7 O2 2.283(4) .
Ag7 Ag8 3.1325(6) .
Ag8 N4 2.326(5) .
Ag8 O23 2.338(4) .
Ag8 C2 2.349(5) .
Ag8 O7 2.380(4) .
Ag9 O13 2.178(4) .
Ag9 C3 2.362(6) .
Ag9 O26 2.368(4) .
Ag9 O27 2.529(4) .
Ag9 C4 2.649(6) .
Ag9 Ag10 2.9172(7) .
Ag9 Ag14 2.9620(6) .
Ag10 C3 2.240(6) .
Ag10 O15 2.248(4) .
Ag10 O25 2.306(4) .
Ag10 O17 2.423(5) .
Ag10 Ag11 2.9704(7) .
Ag10 Ag13 3.0186(6) .
Ag11 O19 2.249(4) .
Ag11 C3 2.316(6) .
Ag11 O24 2.398(4) .
Ag11 O28 2.472(4) .
Ag11 C4 2.612(6) .
Ag11 Ag15 3.2028(6) .
Ag12 O21 2.205(5) .
Ag12 O12 2.264(4) .
Ag12 C4 2.397(5) .
Ag12 C3 2.461(6) .
Ag12 Ag15 2.9445(7) .
Ag12 Ag14 3.2394(7) .
Ag13 C4 2.208(5) .
Ag13 N2 2.287(5) 1_545
Ag13 O16 2.323(4) .
Ag13 O18 2.344(4) .
Ag13 Ag14 2.9345(6) .
Ag13 Ag15 2.9730(7) .
Ag14 C4 2.235(5) .
Ag14 O14 2.281(4) .
Ag14 O30 2.286(5) .
Ag14 O29 2.522(5) .
Ag14 Ag15 2.8702(7) .
Ag15 C4 2.185(6) .
Ag15 O20 2.268(4) .
Ag15 O22 2.307(4) .
C1 C2 1.195(8) .
C3 C4 1.226(8) .
C5 N3 1.286(7) .
C5 C6 1.399(8) .
C5 H5 0.9300 .
C6 C7A 1.271(9) .
C6 H6 0.9300 .
C8 C9 1.320(8) .
C8 C7A 1.414(8) .
C8 H8 0.9300 .
C9 N3 1.356(7) .
C9 S1 1.786(6) .
C10 N1 1.365(7) .
C10 C11 1.397(8) .
C10 S1 1.762(6) .
C11 N2 1.344(8) .
C11 H11 0.9300 .
C12 N2 1.332(7) .
C12 C13 1.413(8) .
C12 H12 0.9300 .
C13 N1 1.288(7) .
C13 S2 1.758(5) .
C14 N4 1.341(8) .
C14 C15 1.383(9) .
C14 S2 1.749(7) .
C15 N5A 1.360(10) .
C15 H15 0.9300 .
C16 N5A 1.274(10) .
C16 C17 1.403(9) .
C16 H16 0.9300 .
C17 N4 1.314(8) .
C17 H17 0.9300 .
C18 O1 1.195(7) .
C18 O2 1.196(7) .
C18 C19 1.506(8) .
C19 F1 1.237(8) .
C19 F2 1.277(8) .
C19 F3 1.290(8) .
C20 O4 1.226(7) .
C20 O3 1.260(7) .
C20 C21 1.487(8) .
C21 F4 1.276(7) .
C21 F5 1.304(7) .
C21 F6 1.309(7) .
C22 O5 1.172(7) .
C22 O6 1.229(7) .
C22 C23 1.581(8) .
C23 F7 1.220(7) .
C23 F9 1.303(8) .
C23 F8 1.334(8) .
C24 O8 1.204(7) .
C24 O7 1.230(7) .
C24 C25 1.499(8) .
C25 F12 1.262(7) .
C25 F11 1.293(8) .
C25 F10 1.322(7) .
C26 O9 1.202(7) .
C26 O10 1.227(7) .
C26 C27 1.553(9) .
C27 F14 1.237(9) .
C27 F13 1.306(9) .
C27 F15 1.420(9) .
C28 O11 1.201(7) .
C28 O12 1.231(7) .
C28 C29 1.523(9) .
C29 F17 1.255(8) .
C29 F18 1.266(7) .
C29 F16 1.354(8) .
C30 O14 1.176(8) .
C30 O13 1.214(8) .
C30 C31 1.615(10) .
C31 F20 1.196(9) .
C31 F19 1.315(9) .
C31 F21 1.342(10) .
C32 O15 1.169(8) .
C32 O16 1.208(8) .
C32 C33 1.469(10) .
C33 F22 1.237(9) .
C33 F23 1.315(9) .
C33 F24 1.352(9) .
C34 O17 1.188(7) .
C34 O18 1.262(8) .
C34 C35 1.502(9) .
C35 F25 1.247(8) .
C35 F27 1.331(8) .
C35 F26 1.372(9) .
C36 O19 1.230(7) .
C36 O20 1.239(7) .
C36 C37 1.525(9) .
C37 F30 1.295(7) .
C37 F28 1.296(7) .
C37 F29 1.337(7) .
C38 O21 1.128(8) .
C38 O22 1.308(9) .
C38 C39 1.492(9) .
C39 F32 1.255(9) .
C39 F31 1.310(8) .
C39 F33 1.316(8) .
C40 S9 1.756(8) .
C40 H40A 0.9600 .
C40 H40B 0.9600 .
C40 H40C 0.9600 .
C41 S9 1.726(7) .
C41 H41A 0.9600 .
C41 H41B 0.9600 .
C41 H41C 0.9600 .
C42 S10 1.784(7) .
C42 H42A 0.9600 .
C42 H42B 0.9600 .
C42 H42C 0.9600 .
C43 S10 1.809(6) .
C43 H43A 0.9600 .
C43 H43B 0.9600 .
C43 H43C 0.9600 .
C44 S3 1.772(7) .
C44 H44A 0.9600 .
C44 H44B 0.9600 .
C44 H44C 0.9600 .
C45 S3 1.757(7) .
C45 H45A 0.9600 .
C45 H45B 0.9600 .
C45 H45C 0.9600 .
C46 S4 1.766(7) .
C46 H46A 0.9600 .
C46 H46B 0.9600 .
C46 H46C 0.9600 .
C47 S4 1.777(7) .
C47 H47A 0.9600 .
C47 H47B 0.9600 .
C47 H47C 0.9600 .
C48 S5 1.700(8) .
C48 H48A 0.9600 .
C48 H48B 0.9600 .
C48 H48C 0.9600 .
C49 S5 1.670(7) .
C49 H49A 0.9600 .
C49 H49B 0.9600 .
C49 H49C 0.9600 .
C50 S6 1.706(6) .
C50 H50A 0.9600 .
C50 H50B 0.9600 .
C50 H50C 0.9600 .
C51 S6 1.816(7) .
C51 H51A 0.9600 .
C51 H51B 0.9600 .
C51 H51C 0.9600 .
C52 S7 1.705(9) .
C52 H52A 0.9600 .
C52 H52B 0.9600 .
C52 H52C 0.9600 .
C53 S7 1.738(8) .
C53 H53A 0.9600 .
C53 H53B 0.9600 .
C53 H53C 0.9600 .
C54 S8 1.776(7) .
C54 H54A 0.9600 .
C54 H54B 0.9600 .
C54 H54C 0.9600 .
C55 S8 1.706(8) .
C55 H55A 0.9600 .
C55 H55B 0.9600 .
C55 H55C 0.9600 .
N2 Ag13 2.287(5) 1_565
O23 S9 1.494(4) .
O24 S10 1.538(4) .
O25 S3 1.506(4) .
O26 S4 1.456(4) .
O27 S5 1.420(5) .
O28 S6 1.515(4) .
O29 S7 1.303(5) .
O30 S8 1.445(5) .
O1W H1X 0.8499 .
O1W H1Y 0.8501 .
C7A H7A 0.9300 .

loop_
_geom_torsion_atom_site_label_1
_geom_torsion_atom_site_label_2
_geom_torsion_atom_site_label_3
_geom_torsion_atom_site_label_4
_geom_torsion
_geom_torsion_site_symmetry_1
_geom_torsion_site_symmetry_4
N3 Ag1 Ag2 C1 147.7(2) . .
O1 Ag1 Ag2 C1 170.6(6) . .
N1 Ag1 Ag2 C1 -129.3(2) . .
C2 Ag1 Ag2 C1 -18.4(2) . .
Ag7 Ag1 Ag2 C1 -33.02(18) . .
Ag3 Ag1 Ag2 C1 57.66(18) . .
Ag8 Ag1 Ag2 C1 -68.59(18) . .
N3 Ag1 Ag2 O5 -131.2(3) . .
O1 Ag1 Ag2 O5 -108.3(7) . .
C1 Ag1 Ag2 O5 81.1(4) . .
N1 Ag1 Ag2 O5 -48.2(3) . .
C2 Ag1 Ag2 O5 62.7(3) . .
Ag7 Ag1 Ag2 O5 48.1(3) . .
Ag3 Ag1 Ag2 O5 138.7(3) . .
Ag8 Ag1 Ag2 O5 12.5(3) . .
N3 Ag1 Ag2 O3 27.03(16) . .
O1 Ag1 Ag2 O3 49.9(6) . .
C1 Ag1 Ag2 O3 -120.7(2) . .
N1 Ag1 Ag2 O3 110.05(15) . .
C2 Ag1 Ag2 O3 -139.11(17) . .
Ag7 Ag1 Ag2 O3 -153.71(11) . .
Ag3 Ag1 Ag2 O3 -63.03(11) . .
Ag8 Ag1 Ag2 O3 170.72(11) . .
N3 Ag1 Ag2 S1 -40.14(12) . .
O1 Ag1 Ag2 S1 -17.3(6) . .
C1 Ag1 Ag2 S1 172.14(18) . .
N1 Ag1 Ag2 S1 42.88(11) . .
C2 Ag1 Ag2 S1 153.72(13) . .
Ag7 Ag1 Ag2 S1 139.12(4) . .
Ag3 Ag1 Ag2 S1 -130.21(4) . .
Ag8 Ag1 Ag2 S1 103.54(4) . .
N3 Ag1 Ag2 Ag4 138.01(12) . .
O1 Ag1 Ag2 Ag4 160.9(6) . .
C1 Ag1 Ag2 Ag4 -9.71(18) . .
N1 Ag1 Ag2 Ag4 -138.97(10) . .
C2 Ag1 Ag2 Ag4 -28.13(13) . .
Ag7 Ag1 Ag2 Ag4 -42.73(2) . .
Ag3 Ag1 Ag2 Ag4 47.942(17) . .
Ag8 Ag1 Ag2 Ag4 -78.307(17) . .
N3 Ag1 Ag2 Ag3 90.07(12) . .
O1 Ag1 Ag2 Ag3 112.9(6) . .
C1 Ag1 Ag2 Ag3 -57.66(18) . .
N1 Ag1 Ag2 Ag3 173.09(10) . .
C2 Ag1 Ag2 Ag3 -76.07(13) . .
Ag7 Ag1 Ag2 Ag3 -90.68(2) . .
Ag8 Ag1 Ag2 Ag3 -126.249(17) . .
N3 Ag1 Ag2 Ag8 -143.68(12) . .
O1 Ag1 Ag2 Ag8 -120.8(6) . .
C1 Ag1 Ag2 Ag8 68.59(18) . .
N1 Ag1 Ag2 Ag8 -60.66(10) . .
C2 Ag1 Ag2 Ag8 50.18(13) . .
Ag7 Ag1 Ag2 Ag8 35.574(18) . .
Ag3 Ag1 Ag2 Ag8 126.249(17) . .
O5 Ag2 Ag3 C1 -101.2(2) . .
O3 Ag2 Ag3 C1 -177.8(2) . .
S1 Ag2 Ag3 C1 113.38(18) . .
Ag4 Ag2 Ag3 C1 -61.53(18) . .
Ag1 Ag2 Ag3 C1 61.23(18) . .
Ag8 Ag2 Ag3 C1 14.31(18) . .
C1 Ag2 Ag3 O4 178.1(2) . .
O5 Ag2 Ag3 O4 76.83(19) . .
O3 Ag2 Ag3 O4 0.24(16) . .
S1 Ag2 Ag3 O4 -68.55(12) . .
Ag4 Ag2 Ag3 O4 116.54(12) . .
Ag1 Ag2 Ag3 O4 -120.71(12) . .
Ag8 Ag2 Ag3 O4 -167.63(12) . .
C1 Ag2 Ag3 O11 -86.8(2) . .
O5 Ag2 Ag3 O11 172.0(2) . .
O3 Ag2 Ag3 O11 95.36(17) . .
S1 Ag2 Ag3 O11 26.57(14) . .
Ag4 Ag2 Ag3 O11 -148.34(13) . .
Ag1 Ag2 Ag3 O11 -25.58(13) . .
Ag8 Ag2 Ag3 O11 -72.51(13) . .
C1 Ag2 Ag3 O28 103.1(3) . .
O5 Ag2 Ag3 O28 1.9(3) . .
O3 Ag2 Ag3 O28 -74.7(2) . .
S1 Ag2 Ag3 O28 -143.5(2) . .
Ag4 Ag2 Ag3 O28 41.6(2) . .
Ag1 Ag2 Ag3 O28 164.3(2) . .
Ag8 Ag2 Ag3 O28 117.4(2) . .
C1 Ag2 Ag3 Ag4 61.53(18) . .
O5 Ag2 Ag3 Ag4 -39.70(15) . .
O3 Ag2 Ag3 Ag4 -116.30(11) . .
S1 Ag2 Ag3 Ag4 174.91(4) . .
Ag1 Ag2 Ag3 Ag4 122.752(18) . .
Ag8 Ag2 Ag3 Ag4 75.831(18) . .
C1 Ag2 Ag3 Ag1 -61.23(18) . .
O5 Ag2 Ag3 Ag1 -162.46(16) . .
O3 Ag2 Ag3 Ag1 120.95(11) . .
S1 Ag2 Ag3 Ag1 52.16(4) . .
Ag4 Ag2 Ag3 Ag1 -122.752(18) . .
Ag8 Ag2 Ag3 Ag1 -46.921(16) . .
C1 Ag2 Ag3 Ag5 18.29(18) . .
O5 Ag2 Ag3 Ag5 -82.94(15) . .
O3 Ag2 Ag3 Ag5 -159.53(11) . .
S1 Ag2 Ag3 Ag5 131.68(4) . .
Ag4 Ag2 Ag3 Ag5 -43.233(17) . .
Ag1 Ag2 Ag3 Ag5 79.519(17) . .
Ag8 Ag2 Ag3 Ag5 32.598(19) . .
N3 Ag1 Ag3 C1 -145.1(2) . .
O1 Ag1 Ag3 C1 132.4(2) . .
N1 Ag1 Ag3 C1 -69.5(2) . .
C2 Ag1 Ag3 C1 19.3(2) . .
Ag7 Ag1 Ag3 C1 48.54(18) . .
Ag2 Ag1 Ag3 C1 -59.12(18) . .
Ag8 Ag1 Ag3 C1 -13.59(18) . .
N3 Ag1 Ag3 O4 -15.37(16) . .
O1 Ag1 Ag3 O4 -97.80(18) . .
C1 Ag1 Ag3 O4 129.8(2) . .
N1 Ag1 Ag3 O4 60.2(2) . .
C2 Ag1 Ag3 O4 149.10(17) . .
Ag7 Ag1 Ag3 O4 178.32(12) . .
Ag2 Ag1 Ag3 O4 70.66(12) . .
Ag8 Ag1 Ag3 O4 116.19(12) . .
N3 Ag1 Ag3 O11 71.99(16) . .
O1 Ag1 Ag3 O11 -10.44(17) . .
C1 Ag1 Ag3 O11 -142.9(2) . .
N1 Ag1 Ag3 O11 147.60(19) . .
C2 Ag1 Ag3 O11 -123.55(17) . .
Ag7 Ag1 Ag3 O11 -94.33(11) . .
Ag2 Ag1 Ag3 O11 158.02(11) . .
Ag8 Ag1 Ag3 O11 -156.45(11) . .
N3 Ag1 Ag3 O28 105.58(19) . .
O1 Ag1 Ag3 O28 23.1(2) . .
C1 Ag1 Ag3 O28 -109.3(2) . .
N1 Ag1 Ag3 O28 -178.8(2) . .
C2 Ag1 Ag3 O28 -89.96(19) . .
Ag7 Ag1 Ag3 O28 -60.74(15) . .
Ag2 Ag1 Ag3 O28 -168.39(15) . .
Ag8 Ag1 Ag3 O28 -122.86(15) . .
N3 Ag1 Ag3 Ag4 -133.20(11) . .
O1 Ag1 Ag3 Ag4 144.36(13) . .
C1 Ag1 Ag3 Ag4 11.94(18) . .
N1 Ag1 Ag3 Ag4 -57.59(16) . .
C2 Ag1 Ag3 Ag4 31.26(12) . .
Ag7 Ag1 Ag3 Ag4 60.478(19) . .
Ag2 Ag1 Ag3 Ag4 -47.178(16) . .
Ag8 Ag1 Ag3 Ag4 -1.647(18) . .
N3 Ag1 Ag3 Ag2 -86.03(11) . .
O1 Ag1 Ag3 Ag2 -168.46(13) . .
C1 Ag1 Ag3 Ag2 59.12(18) . .
N1 Ag1 Ag3 Ag2 -10.41(16) . .
C2 Ag1 Ag3 Ag2 78.44(12) . .
Ag7 Ag1 Ag3 Ag2 107.656(19) . .
Ag8 Ag1 Ag3 Ag2 45.532(15) . .
N3 Ag1 Ag3 Ag5 169.56(11) . .
O1 Ag1 Ag3 Ag5 87.12(13) . .
C1 Ag1 Ag3 Ag5 -45.30(18) . .
N1 Ag1 Ag3 Ag5 -114.83(16) . .
C2 Ag1 Ag3 Ag5 -25.98(12) . .
Ag7 Ag1 Ag3 Ag5 3.240(17) . .
Ag2 Ag1 Ag3 Ag5 -104.417(17) . .
Ag8 Ag1 Ag3 Ag5 -58.885(16) . .
O5 Ag2 Ag4 C1 -150.3(2) . .
O3 Ag2 Ag4 C1 123.9(2) . .
S1 Ag2 Ag4 C1 22.5(3) . .
Ag3 Ag2 Ag4 C1 58.26(18) . .
Ag1 Ag2 Ag4 C1 9.75(18) . .
Ag8 Ag2 Ag4 C1 -50.35(18) . .
C1 Ag2 Ag4 O6 152.6(2) . .
O5 Ag2 Ag4 O6 2.29(16) . .
O3 Ag2 Ag4 O6 -83.58(16) . .
S1 Ag2 Ag4 O6 175.0(3) . .
Ag3 Ag2 Ag4 O6 -149.18(12) . .
Ag1 Ag2 Ag4 O6 162.31(12) . .
Ag8 Ag2 Ag4 O6 102.21(12) . .
C1 Ag2 Ag4 O24 -117.8(2) . .
O5 Ag2 Ag4 O24 91.92(16) . .
O3 Ag2 Ag4 O24 6.05(15) . .
S1 Ag2 Ag4 O24 -95.4(3) . .
Ag3 Ag2 Ag4 O24 -59.56(11) . .
Ag1 Ag2 Ag4 O24 -108.06(11) . .
Ag8 Ag2 Ag4 O24 -168.17(11) . .
C1 Ag2 Ag4 O25 84.6(2) . .
O5 Ag2 Ag4 O25 -65.6(2) . .
O3 Ag2 Ag4 O25 -151.5(2) . .
S1 Ag2 Ag4 O25 107.1(3) . .
Ag3 Ag2 Ag4 O25 142.90(17) . .
Ag1 Ag2 Ag4 O25 94.40(17) . .
Ag8 Ag2 Ag4 O25 34.29(17) . .
C1 Ag2 Ag4 Ag3 -58.26(18) . .
O5 Ag2 Ag4 Ag3 151.47(11) . .
O3 Ag2 Ag4 Ag3 65.60(11) . .
S1 Ag2 Ag4 Ag3 -35.8(3) . .
Ag1 Ag2 Ag4 Ag3 -48.506(16) . .
Ag8 Ag2 Ag4 Ag3 -108.609(17) . .
C1 Ag2 Ag4 Ag5 -10.73(18) . .
O5 Ag2 Ag4 Ag5 -161.00(11) . .
O3 Ag2 Ag4 Ag5 113.13(11) . .
S1 Ag2 Ag4 Ag5 11.7(3) . .
Ag3 Ag2 Ag4 Ag5 47.523(18) . .
Ag1 Ag2 Ag4 Ag5 -0.98(2) . .
Ag8 Ag2 Ag4 Ag5 -61.09(2) . .
O4 Ag3 Ag4 C1 -133.3(2) . .
O11 Ag3 Ag4 C1 49.0(3) . .
O28 Ag3 Ag4 C1 136.1(2) . .
Ag2 Ag3 Ag4 C1 -61.50(18) . .
Ag1 Ag3 Ag4 C1 -12.19(18) . .
Ag5 Ag3 Ag4 C1 66.60(18) . .
C1 Ag3 Ag4 O6 104.8(2) . .
O4 Ag3 Ag4 O6 -28.54(19) . .
O11 Ag3 Ag4 O6 153.8(3) . .
O28 Ag3 Ag4 O6 -119.06(18) . .
Ag2 Ag3 Ag4 O6 43.30(15) . .
Ag1 Ag3 Ag4 O6 92.61(15) . .
Ag5 Ag3 Ag4 O6 171.40(15) . .
C1 Ag3 Ag4 O24 -171.2(2) . .
O4 Ag3 Ag4 O24 55.50(15) . .
O11 Ag3 Ag4 O24 -122.2(3) . .
O28 Ag3 Ag4 O24 -35.02(14) . .
Ag2 Ag3 Ag4 O24 127.35(10) . .
Ag1 Ag3 Ag4 O24 176.65(10) . .
Ag5 Ag3 Ag4 O24 -104.56(10) . .
C1 Ag3 Ag4 O25 -80.0(3) . .
O4 Ag3 Ag4 O25 146.7(2) . .
O11 Ag3 Ag4 O25 -31.0(3) . .
O28 Ag3 Ag4 O25 56.2(2) . .
Ag2 Ag3 Ag4 O25 -141.46(19) . .
Ag1 Ag3 Ag4 O25 -92.15(19) . .
Ag5 Ag3 Ag4 O25 -13.36(19) . .
C1 Ag3 Ag4 Ag2 61.50(18) . .
O4 Ag3 Ag4 Ag2 -71.84(11) . .
O11 Ag3 Ag4 Ag2 110.5(2) . .
O28 Ag3 Ag4 Ag2 -162.36(9) . .
Ag1 Ag3 Ag4 Ag2 49.307(16) . .
Ag5 Ag3 Ag4 Ag2 128.097(19) . .
C1 Ag3 Ag4 Ag5 -66.60(18) . .
O4 Ag3 Ag4 Ag5 160.06(12) . .
O11 Ag3 Ag4 Ag5 -17.6(2) . .
O28 Ag3 Ag4 Ag5 69.54(9) . .
Ag2 Ag3 Ag4 Ag5 -128.097(19) . .
Ag1 Ag3 Ag4 Ag5 -78.790(17) . .
C1 Ag4 Ag5 C3 -165.0(2) . .
O6 Ag4 Ag5 C3 91.1(4) . .
O24 Ag4 Ag5 C3 -36.02(19) . .
O25 Ag4 Ag5 C3 62.42(19) . .
Ag2 Ag4 Ag5 C3 -155.08(16) . .
Ag3 Ag4 Ag5 C3 -109.72(16) . .
C1 Ag4 Ag5 C2 24.6(2) . .
O6 Ag4 Ag5 C2 -79.2(4) . .
O24 Ag4 Ag5 C2 153.63(18) . .
O25 Ag4 Ag5 C2 -107.93(18) . .
Ag2 Ag4 Ag5 C2 34.57(15) . .
Ag3 Ag4 Ag5 C2 79.93(15) . .
O6 Ag4 Ag5 C1 -103.9(4) . .
O24 Ag4 Ag5 C1 129.0(2) . .
O25 Ag4 Ag5 C1 -132.6(2) . .
Ag2 Ag4 Ag5 C1 9.93(17) . .
Ag3 Ag4 Ag5 C1 55.29(17) . .
C1 Ag4 Ag5 O27 85.0(4) . .
O6 Ag4 Ag5 O27 -18.9(5) . .
O24 Ag4 Ag5 O27 -146.0(4) . .
O25 Ag4 Ag5 O27 -47.5(4) . .
Ag2 Ag4 Ag5 O27 95.0(4) . .
Ag3 Ag4 Ag5 O27 140.3(4) . .
C1 Ag4 Ag5 Ag12 -110.54(17) . .
O6 Ag4 Ag5 Ag12 145.6(3) . .
O24 Ag4 Ag5 Ag12 18.45(10) . .
O25 Ag4 Ag5 Ag12 116.89(11) . .
Ag2 Ag4 Ag5 Ag12 -100.61(3) . .
Ag3 Ag4 Ag5 Ag12 -55.25(3) . .
C1 Ag4 Ag5 Ag6 71.26(17) . .
O6 Ag4 Ag5 Ag6 -32.6(3) . .
O24 Ag4 Ag5 Ag6 -159.75(10) . .
O25 Ag4 Ag5 Ag6 -61.32(11) . .
Ag2 Ag4 Ag5 Ag6 81.18(2) . .
Ag3 Ag4 Ag5 Ag6 126.544(18) . .
C1 Ag4 Ag5 Ag9 145.61(17) . .
O6 Ag4 Ag5 Ag9 41.7(3) . .
O24 Ag4 Ag5 Ag9 -85.40(10) . .
O25 Ag4 Ag5 Ag9 13.03(11) . .
Ag2 Ag4 Ag5 Ag9 155.54(2) . .
Ag3 Ag4 Ag5 Ag9 -159.10(2) . .
C1 Ag4 Ag5 Ag3 -55.29(17) . .
O6 Ag4 Ag5 Ag3 -159.2(3) . .
O24 Ag4 Ag5 Ag3 73.70(10) . .
O25 Ag4 Ag5 Ag3 172.14(11) . .
Ag2 Ag4 Ag5 Ag3 -45.360(17) . .
C1 Ag4 Ag5 Ag10 165.54(17) . .
O6 Ag4 Ag5 Ag10 61.6(3) . .
O24 Ag4 Ag5 Ag10 -65.47(10) . .
O25 Ag4 Ag5 Ag10 32.97(11) . .
Ag2 Ag4 Ag5 Ag10 175.47(2) . .
Ag3 Ag4 Ag5 Ag10 -139.173(18) . .
C1 Ag3 Ag5 C3 150.9(2) . .
O4 Ag3 Ag5 C3 27.1(3) . .
O11 Ag3 Ag5 C3 -97.8(2) . .
O28 Ag3 Ag5 C3 -19.19(19) . .
Ag4 Ag3 Ag5 C3 90.08(17) . .
Ag2 Ag3 Ag5 C3 133.54(17) . .
Ag1 Ag3 Ag5 C3 -165.42(17) . .
C1 Ag3 Ag5 C2 -14.1(2) . .
O4 Ag3 Ag5 C2 -137.9(3) . .
O11 Ag3 Ag5 C2 97.24(18) . .
O28 Ag3 Ag5 C2 175.84(17) . .
Ag4 Ag3 Ag5 C2 -74.88(14) . .
Ag2 Ag3 Ag5 C2 -31.43(14) . .
Ag1 Ag3 Ag5 C2 29.61(14) . .
O4 Ag3 Ag5 C1 -123.8(3) . .
O11 Ag3 Ag5 C1 111.3(2) . .
O28 Ag3 Ag5 C1 -170.1(2) . .
Ag4 Ag3 Ag5 C1 -60.82(17) . .
Ag2 Ag3 Ag5 C1 -17.37(17) . .
Ag1 Ag3 Ag5 C1 43.67(17) . .
C1 Ag3 Ag5 O27 -106.4(2) . .
O4 Ag3 Ag5 O27 129.8(3) . .
O11 Ag3 Ag5 O27 4.88(18) . .
O28 Ag3 Ag5 O27 83.49(17) . .
Ag4 Ag3 Ag5 O27 -167.24(14) . .
Ag2 Ag3 Ag5 O27 -123.79(14) . .
Ag1 Ag3 Ag5 O27 -62.75(14) . .
C1 Ag3 Ag5 Ag12 -157.37(17) . .
O4 Ag3 Ag5 Ag12 78.8(3) . .
O11 Ag3 Ag5 Ag12 -46.07(11) . .
O28 Ag3 Ag5 Ag12 32.54(10) . .
Ag4 Ag3 Ag5 Ag12 141.81(2) . .
Ag2 Ag3 Ag5 Ag12 -174.738(17) . .
Ag1 Ag3 Ag5 Ag12 -113.697(16) . .
C1 Ag3 Ag5 Ag4 60.82(17) . .
O4 Ag3 Ag5 Ag4 -63.0(3) . .
O11 Ag3 Ag5 Ag4 172.12(11) . .
O28 Ag3 Ag5 Ag4 -109.27(10) . .
Ag2 Ag3 Ag5 Ag4 43.454(17) . .
Ag1 Ag3 Ag5 Ag4 104.495(17) . .
C1 Ag3 Ag5 Ag6 1.14(17) . .
O4 Ag3 Ag5 Ag6 -122.7(3) . .
O11 Ag3 Ag5 Ag6 112.45(11) . .
O28 Ag3 Ag5 Ag6 -168.95(10) . .
Ag4 Ag3 Ag5 Ag6 -59.679(19) . .
Ag2 Ag3 Ag5 Ag6 -16.22(2) . .
Ag1 Ag3 Ag5 Ag6 44.817(19) . .
C1 Ag3 Ag5 Ag9 153.47(18) . .
O4 Ag3 Ag5 Ag9 29.7(3) . .
O11 Ag3 Ag5 Ag9 -95.23(12) . .
O28 Ag3 Ag5 Ag9 -16.62(12) . .
Ag4 Ag3 Ag5 Ag9 92.65(6) . .
Ag2 Ag3 Ag5 Ag9 136.10(6) . .
Ag1 Ag3 Ag5 Ag9 -162.86(6) . .
C1 Ag3 Ag5 Ag10 104.18(17) . .
O4 Ag3 Ag5 Ag10 -19.6(3) . .
O11 Ag3 Ag5 Ag10 -144.52(11) . .
O28 Ag3 Ag5 Ag10 -65.92(10) . .
Ag4 Ag3 Ag5 Ag10 43.355(19) . .
Ag2 Ag3 Ag5 Ag10 86.81(2) . .
Ag1 Ag3 Ag5 Ag10 147.850(17) . .
C3 Ag5 Ag6 C2 -165.5(3) . .
C1 Ag5 Ag6 C2 -19.0(2) . .
O27 Ag5 Ag6 C2 116.5(2) . .
Ag12 Ag5 Ag6 C2 115.65(19) . .
Ag4 Ag5 Ag6 C2 -66.94(18) . .
Ag9 Ag5 Ag6 C2 168.34(18) . .
Ag3 Ag5 Ag6 C2 -19.80(18) . .
Ag10 Ag5 Ag6 C2 -138.09(18) . .
C3 Ag5 Ag6 O8 -59.4(2) . .
C2 Ag5 Ag6 O8 106.1(2) . .
C1 Ag5 Ag6 O8 87.10(19) . .
O27 Ag5 Ag6 O8 -137.46(17) . .
Ag12 Ag5 Ag6 O8 -138.30(14) . .
Ag4 Ag5 Ag6 O8 39.12(14) . .
Ag9 Ag5 Ag6 O8 -85.60(14) . .
Ag3 Ag5 Ag6 O8 86.26(14) . .
Ag10 Ag5 Ag6 O8 -32.04(14) . .
C3 Ag5 Ag6 O10 93.8(2) . .
C2 Ag5 Ag6 O10 -100.7(2) . .
C1 Ag5 Ag6 O10 -119.66(18) . .
O27 Ag5 Ag6 O10 15.77(16) . .
Ag12 Ag5 Ag6 O10 14.94(14) . .
Ag4 Ag5 Ag6 O10 -167.65(13) . .
Ag9 Ag5 Ag6 O10 67.63(13) . .
Ag3 Ag5 Ag6 O10 -120.51(13) . .
Ag10 Ag5 Ag6 O10 121.19(13) . .
C3 Ag5 Ag6 O26 19.5(2) . .
C2 Ag5 Ag6 O26 -175.0(2) . .
C1 Ag5 Ag6 O26 166.02(16) . .
O27 Ag5 Ag6 O26 -58.55(13) . .
Ag12 Ag5 Ag6 O26 -59.38(10) . .
Ag4 Ag5 Ag6 O26 118.03(10) . .
Ag9 Ag5 Ag6 O26 -6.69(10) . .
Ag3 Ag5 Ag6 O26 165.17(10) . .
Ag10 Ag5 Ag6 O26 46.88(10) . .
C3 Ag5 Ag6 Ag7 145.31(19) . .
C2 Ag5 Ag6 Ag7 -49.20(18) . .
C1 Ag5 Ag6 Ag7 -68.15(13) . .
O27 Ag5 Ag6 Ag7 67.28(9) . .
Ag12 Ag5 Ag6 Ag7 66.45(4) . .
Ag4 Ag5 Ag6 Ag7 -116.140(17) . .
Ag9 Ag5 Ag6 Ag7 119.138(17) . .
Ag3 Ag5 Ag6 Ag7 -68.999(19) . .
Ag10 Ag5 Ag6 Ag7 172.705(16) . .
C3 Ag5 Ag6 Ag8 -155.28(19) . .
C2 Ag5 Ag6 Ag8 10.20(18) . .
C1 Ag5 Ag6 Ag8 -8.75(13) . .
O27 Ag5 Ag6 Ag8 126.69(9) . .
Ag12 Ag5 Ag6 Ag8 125.85(4) . .
Ag4 Ag5 Ag6 Ag8 -56.737(17) . .
Ag9 Ag5 Ag6 Ag8 178.542(17) . .
Ag3 Ag5 Ag6 Ag8 -9.60(2) . .
Ag10 Ag5 Ag6 Ag8 -127.892(17) . .
O8 Ag6 Ag7 C2 -97.6(3) . .
O10 Ag6 Ag7 C2 -168.2(2) . .
O26 Ag6 Ag7 C2 118.1(2) . .
Ag8 Ag6 Ag7 C2 -60.20(19) . .
Ag5 Ag6 Ag7 C2 50.44(19) . .
C2 Ag6 Ag7 O9 169.1(2) . .
O8 Ag6 Ag7 O9 71.5(2) . .
O10 Ag6 Ag7 O9 0.90(16) . .
O26 Ag6 Ag7 O9 -72.78(15) . .
Ag8 Ag6 Ag7 O9 108.88(11) . .
Ag5 Ag6 Ag7 O9 -140.48(11) . .
C2 Ag6 Ag7 O2 -106.7(4) . .
O8 Ag6 Ag7 O2 155.7(4) . .
O10 Ag6 Ag7 O2 85.2(4) . .
O26 Ag6 Ag7 O2 11.5(4) . .
Ag8 Ag6 Ag7 O2 -166.8(4) . .
Ag5 Ag6 Ag7 O2 -56.2(4) . .
C2 Ag6 Ag7 Ag1 16.71(19) . .
O8 Ag6 Ag7 Ag1 -80.9(2) . .
O10 Ag6 Ag7 Ag1 -151.46(12) . .
O26 Ag6 Ag7 Ag1 134.86(11) . .
Ag8 Ag6 Ag7 Ag1 -43.483(18) . .
Ag5 Ag6 Ag7 Ag1 67.157(19) . .
C2 Ag6 Ag7 Ag8 60.20(19) . .
O8 Ag6 Ag7 Ag8 -37.4(2) . .
O10 Ag6 Ag7 Ag8 -107.98(12) . .
O26 Ag6 Ag7 Ag8 178.34(11) . .
Ag5 Ag6 Ag7 Ag8 110.640(17) . .
N3 Ag1 Ag7 C2 -163.4(4) . .
O1 Ag1 Ag7 C2 -164.9(2) . .
C1 Ag1 Ag7 C2 -5.2(2) . .
N1 Ag1 Ag7 C2 104.9(2) . .
Ag3 Ag1 Ag7 C2 -39.03(16) . .
Ag2 Ag1 Ag7 C2 19.17(16) . .
Ag8 Ag1 Ag7 C2 54.70(16) . .
N3 Ag1 Ag7 O9 64.9(5) . .
O1 Ag1 Ag7 O9 63.4(2) . .
C1 Ag1 Ag7 O9 -136.8(2) . .
N1 Ag1 Ag7 O9 -26.8(2) . .
C2 Ag1 Ag7 O9 -131.7(3) . .
Ag3 Ag1 Ag7 O9 -170.7(2) . .
Ag2 Ag1 Ag7 O9 -112.5(2) . .
Ag8 Ag1 Ag7 O9 -77.0(2) . .
N3 Ag1 Ag7 O2 -13.4(4) . .
O1 Ag1 Ag7 O2 -14.87(16) . .
C1 Ag1 Ag7 O2 144.87(18) . .
N1 Ag1 Ag7 O2 -105.11(16) . .
C2 Ag1 Ag7 O2 150.0(2) . .
Ag3 Ag1 Ag7 O2 110.99(12) . .
Ag2 Ag1 Ag7 O2 169.19(12) . .
Ag8 Ag1 Ag7 O2 -155.28(12) . .
N3 Ag1 Ag7 Ag6 -177.9(4) . .
O1 Ag1 Ag7 Ag6 -179.38(11) . .
C1 Ag1 Ag7 Ag6 -19.64(13) . .
N1 Ag1 Ag7 Ag6 90.38(12) . .
C2 Ag1 Ag7 Ag6 -14.48(16) . .
Ag3 Ag1 Ag7 Ag6 -53.52(2) . .
Ag2 Ag1 Ag7 Ag6 4.68(3) . .
Ag8 Ag1 Ag7 Ag6 40.214(17) . .
N3 Ag1 Ag7 Ag8 141.9(4) . .
O1 Ag1 Ag7 Ag8 140.41(11) . .
C1 Ag1 Ag7 Ag8 -59.85(13) . .
N1 Ag1 Ag7 Ag8 50.16(11) . .
C2 Ag1 Ag7 Ag8 -54.70(16) . .
Ag3 Ag1 Ag7 Ag8 -93.734(17) . .
Ag2 Ag1 Ag7 Ag8 -35.531(17) . .
C2 Ag6 Ag8 N4 -135.3(2) . .
O8 Ag6 Ag8 N4 79.53(18) . .
O10 Ag6 Ag8 N4 -11.90(17) . .
O26 Ag6 Ag8 N4 115.3(11) . .
Ag7 Ag6 Ag8 N4 -80.66(13) . .
Ag5 Ag6 Ag8 N4 -145.02(13) . .
C2 Ag6 Ag8 O23 99.4(3) . .
O8 Ag6 Ag8 O23 -45.8(3) . .
O10 Ag6 Ag8 O23 -137.2(2) . .
O26 Ag6 Ag8 O23 -10.1(11) . .
Ag7 Ag6 Ag8 O23 154.0(2) . .
Ag5 Ag6 Ag8 O23 89.6(2) . .
O8 Ag6 Ag8 C2 -145.2(2) . .
O10 Ag6 Ag8 C2 123.4(2) . .
O26 Ag6 Ag8 C2 -109.5(11) . .
Ag7 Ag6 Ag8 C2 54.60(18) . .
Ag5 Ag6 Ag8 C2 -9.76(18) . .
C2 Ag6 Ag8 O7 134.0(2) . .
O8 Ag6 Ag8 O7 -11.23(17) . .
O10 Ag6 Ag8 O7 -102.66(17) . .
O26 Ag6 Ag8 O7 24.5(11) . .
Ag7 Ag6 Ag8 O7 -171.42(13) . .
Ag5 Ag6 Ag8 O7 124.22(13) . .
C2 Ag6 Ag8 Ag7 -54.60(18) . .
O8 Ag6 Ag8 Ag7 160.19(12) . .
O10 Ag6 Ag8 Ag7 68.77(11) . .
O26 Ag6 Ag8 Ag7 -164.1(11) . .
Ag5 Ag6 Ag8 Ag7 -64.357(17) . .
C2 Ag6 Ag8 Ag2 39.43(18) . .
O8 Ag6 Ag8 Ag2 -105.78(12) . .
O10 Ag6 Ag8 Ag2 162.80(11) . .
O26 Ag6 Ag8 Ag2 -70.1(11) . .
Ag7 Ag6 Ag8 Ag2 94.030(19) . .
Ag5 Ag6 Ag8 Ag2 29.673(19) . .
C2 Ag6 Ag8 Ag1 -18.78(18) . .
O8 Ag6 Ag8 Ag1 -163.99(12) . .
O10 Ag6 Ag8 Ag1 104.58(11) . .
O26 Ag6 Ag8 Ag1 -128.3(11) . .
Ag7 Ag6 Ag8 Ag1 35.819(16) . .
Ag5 Ag6 Ag8 Ag1 -28.538(19) . .
C2 Ag7 Ag8 N4 163.2(2) . .
O9 Ag7 Ag8 N4 23.94(16) . .
O2 Ag7 Ag8 N4 -84.9(2) . .
Ag6 Ag7 Ag8 N4 101.47(12) . .
Ag1 Ag7 Ag8 N4 -124.43(12) . .
C2 Ag7 Ag8 O23 -94.1(3) . .
O9 Ag7 Ag8 O23 126.6(2) . .
O2 Ag7 Ag8 O23 17.8(3) . .
Ag6 Ag7 Ag8 O23 -155.8(2) . .
Ag1 Ag7 Ag8 O23 -21.7(2) . .
O9 Ag7 Ag8 C2 -139.3(2) . .
O2 Ag7 Ag8 C2 111.9(3) . .
Ag6 Ag7 Ag8 C2 -61.77(19) . .
Ag1 Ag7 Ag8 C2 72.32(19) . .
C2 Ag7 Ag8 O7 72.3(2) . .
O9 Ag7 Ag8 O7 -67.00(19) . .
O2 Ag7 Ag8 O7 -175.8(2) . .
Ag6 Ag7 Ag8 O7 10.53(16) . .
Ag1 Ag7 Ag8 O7 144.63(16) . .
C2 Ag7 Ag8 Ag6 61.77(19) . .
O9 Ag7 Ag8 Ag6 -77.54(11) . .
O2 Ag7 Ag8 Ag6 173.64(19) . .
Ag1 Ag7 Ag8 Ag6 134.093(19) . .
C2 Ag7 Ag8 Ag2 -40.08(19) . .
O9 Ag7 Ag8 Ag2 -179.39(11) . .
O2 Ag7 Ag8 Ag2 71.79(19) . .
Ag6 Ag7 Ag8 Ag2 -101.853(18) . .
Ag1 Ag7 Ag8 Ag2 32.240(15) . .
C2 Ag7 Ag8 Ag1 -72.32(19) . .
O9 Ag7 Ag8 Ag1 148.37(11) . .
O2 Ag7 Ag8 Ag1 39.55(19) . .
Ag6 Ag7 Ag8 Ag1 -134.093(19) . .
C1 Ag2 Ag8 N4 137.5(4) . .
O5 Ag2 Ag8 N4 -97.6(3) . .
O3 Ag2 Ag8 N4 30.7(6) . .
S1 Ag2 Ag8 N4 10.2(3) . .
Ag4 Ag2 Ag8 N4 -177.4(3) . .
Ag3 Ag2 Ag8 N4 124.7(3) . .
Ag1 Ag2 Ag8 N4 78.1(3) . .
C1 Ag2 Ag8 O23 179.34(19) . .
O5 Ag2 Ag8 O23 -55.74(15) . .
O3 Ag2 Ag8 O23 72.6(5) . .
S1 Ag2 Ag8 O23 52.14(11) . .
Ag4 Ag2 Ag8 O23 -135.54(11) . .
Ag3 Ag2 Ag8 O23 166.63(11) . .
Ag1 Ag2 Ag8 O23 120.02(11) . .
C1 Ag2 Ag8 C2 0.4(2) . .
O5 Ag2 Ag8 C2 125.29(17) . .
O3 Ag2 Ag8 C2 -106.4(5) . .
S1 Ag2 Ag8 C2 -126.83(14) . .
Ag4 Ag2 Ag8 C2 45.50(14) . .
Ag3 Ag2 Ag8 C2 -12.34(14) . .
Ag1 Ag2 Ag8 C2 -58.94(14) . .
C1 Ag2 Ag8 O7 -104.56(19) . .
O5 Ag2 Ag8 O7 20.37(15) . .
O3 Ag2 Ag8 O7 148.7(5) . .
S1 Ag2 Ag8 O7 128.24(11) . .
Ag4 Ag2 Ag8 O7 -59.43(10) . .
Ag3 Ag2 Ag8 O7 -117.26(10) . .
Ag1 Ag2 Ag8 O7 -163.87(10) . .
C1 Ag2 Ag8 Ag6 -29.87(16) . .
O5 Ag2 Ag8 Ag6 95.05(11) . .
O3 Ag2 Ag8 Ag6 -136.6(5) . .
S1 Ag2 Ag8 Ag6 -157.07(3) . .
Ag4 Ag2 Ag8 Ag6 15.253(18) . .
Ag3 Ag2 Ag8 Ag6 -42.58(2) . .
Ag1 Ag2 Ag8 Ag6 -89.187(17) . .
C1 Ag2 Ag8 Ag7 28.56(16) . .
O5 Ag2 Ag8 Ag7 153.48(11) . .
O3 Ag2 Ag8 Ag7 -78.2(5) . .
S1 Ag2 Ag8 Ag7 -98.64(3) . .
Ag4 Ag2 Ag8 Ag7 73.687(17) . .
Ag3 Ag2 Ag8 Ag7 15.86(2) . .
Ag1 Ag2 Ag8 Ag7 -30.753(14) . .
C1 Ag2 Ag8 Ag1 59.32(16) . .
O5 Ag2 Ag8 Ag1 -175.76(11) . .
O3 Ag2 Ag8 Ag1 -47.5(5) . .
S1 Ag2 Ag8 Ag1 -67.89(3) . .
Ag4 Ag2 Ag8 Ag1 104.440(16) . .
Ag3 Ag2 Ag8 Ag1 46.609(15) . .
N3 Ag1 Ag8 N4 -101.3(2) . .
O1 Ag1 Ag8 N4 16.45(18) . .
C1 Ag1 Ag8 N4 152.4(2) . .
N1 Ag1 Ag8 N4 -54.70(18) . .
C2 Ag1 Ag8 N4 119.6(2) . .
Ag7 Ag1 Ag8 N4 65.03(13) . .
Ag3 Ag1 Ag8 N4 164.03(13) . .
Ag2 Ag1 Ag8 N4 -153.25(13) . .
N3 Ag1 Ag8 O23 2.3(2) . .
O1 Ag1 Ag8 O23 120.08(16) . .
C1 Ag1 Ag8 O23 -103.99(19) . .
N1 Ag1 Ag8 O23 48.93(16) . .
C2 Ag1 Ag8 O23 -136.76(19) . .
Ag7 Ag1 Ag8 O23 168.66(10) . .
Ag3 Ag1 Ag8 O23 -92.34(10) . .
Ag2 Ag1 Ag8 O23 -49.62(10) . .
N3 Ag1 Ag8 C2 139.0(2) . .
O1 Ag1 Ag8 C2 -103.2(2) . .
C1 Ag1 Ag8 C2 32.8(2) . .
N1 Ag1 Ag8 C2 -174.3(2) . .
Ag7 Ag1 Ag8 C2 -54.59(17) . .
Ag3 Ag1 Ag8 C2 44.41(17) . .
Ag2 Ag1 Ag8 C2 87.14(17) . .
N3 Ag1 Ag8 O7 87.7(3) . .
O1 Ag1 Ag8 O7 -154.5(2) . .
C1 Ag1 Ag8 O7 -18.6(3) . .
N1 Ag1 Ag8 O7 134.3(3) . .
C2 Ag1 Ag8 O7 -51.4(3) . .
Ag7 Ag1 Ag8 O7 -106.0(2) . .
Ag3 Ag1 Ag8 O7 -7.0(2) . .
Ag2 Ag1 Ag8 O7 35.8(2) . .
N3 Ag1 Ag8 Ag6 156.36(17) . .
O1 Ag1 Ag8 Ag6 -85.84(12) . .
C1 Ag1 Ag8 Ag6 50.09(16) . .
N1 Ag1 Ag8 Ag6 -157.00(13) . .
C2 Ag1 Ag8 Ag6 17.32(17) . .
Ag7 Ag1 Ag8 Ag6 -37.267(16) . .
Ag3 Ag1 Ag8 Ag6 61.734(19) . .
Ag2 Ag1 Ag8 Ag6 104.458(17) . .
N3 Ag1 Ag8 Ag7 -166.37(17) . .
O1 Ag1 Ag8 Ag7 -48.58(12) . .
C1 Ag1 Ag8 Ag7 87.35(16) . .
N1 Ag1 Ag8 Ag7 -119.73(13) . .
C2 Ag1 Ag8 Ag7 54.59(17) . .
Ag3 Ag1 Ag8 Ag7 99.001(18) . .
Ag2 Ag1 Ag8 Ag7 141.725(18) . .
N3 Ag1 Ag8 Ag2 51.91(17) . .
O1 Ag1 Ag8 Ag2 169.70(12) . .
C1 Ag1 Ag8 Ag2 -54.37(16) . .
N1 Ag1 Ag8 Ag2 98.54(13) . .
C2 Ag1 Ag8 Ag2 -87.14(17) . .
Ag7 Ag1 Ag8 Ag2 -141.725(18) . .
Ag3 Ag1 Ag8 Ag2 -42.724(14) . .
C3 Ag5 Ag9 O13 129.6(4) . .
C2 Ag5 Ag9 O13 -68.3(4) . .
C1 Ag5 Ag9 O13 -93.2(5) . .
O27 Ag5 Ag9 O13 11.6(4) . .
Ag12 Ag5 Ag9 O13 76.0(4) . .
Ag4 Ag5 Ag9 O13 -152.2(4) . .
Ag6 Ag5 Ag9 O13 -79.0(4) . .
Ag3 Ag5 Ag9 O13 126.5(4) . .
Ag10 Ag5 Ag9 O13 -175.8(4) . .
C2 Ag5 Ag9 C3 162.1(3) . .
C1 Ag5 Ag9 C3 137.2(3) . .
O27 Ag5 Ag9 C3 -118.0(2) . .
Ag12 Ag5 Ag9 C3 -53.6(2) . .
Ag4 Ag5 Ag9 C3 78.2(2) . .
Ag6 Ag5 Ag9 C3 151.4(2) . .
Ag3 Ag5 Ag9 C3 -3.1(2) . .
Ag10 Ag5 Ag9 C3 54.6(2) . .
C3 Ag5 Ag9 O26 -144.5(2) . .
C2 Ag5 Ag9 O26 17.56(19) . .
C1 Ag5 Ag9 O26 -7.3(3) . .
O27 Ag5 Ag9 O26 97.50(16) . .
Ag12 Ag5 Ag9 O26 161.82(10) . .
Ag4 Ag5 Ag9 O26 -66.38(10) . .
Ag6 Ag5 Ag9 O26 6.89(10) . .
Ag3 Ag5 Ag9 O26 -147.65(12) . .
Ag10 Ag5 Ag9 O26 -89.92(10) . .
C3 Ag5 Ag9 O27 118.0(2) . .
C2 Ag5 Ag9 O27 -79.9(2) . .
C1 Ag5 Ag9 O27 -104.8(3) . .
Ag12 Ag5 Ag9 O27 64.33(13) . .
Ag4 Ag5 Ag9 O27 -163.88(13) . .
Ag6 Ag5 Ag9 O27 -90.61(13) . .
Ag3 Ag5 Ag9 O27 114.86(15) . .
Ag10 Ag5 Ag9 O27 172.59(13) . .
C3 Ag5 Ag9 C4 14.1(2) . .
C2 Ag5 Ag9 C4 176.2(2) . .
C1 Ag5 Ag9 C4 151.3(3) . .
O27 Ag5 Ag9 C4 -103.83(18) . .
Ag12 Ag5 Ag9 C4 -39.50(13) . .
Ag4 Ag5 Ag9 C4 92.29(13) . .
Ag6 Ag5 Ag9 C4 165.57(13) . .
Ag3 Ag5 Ag9 C4 11.03(14) . .
Ag10 Ag5 Ag9 C4 68.76(13) . .
C3 Ag5 Ag9 Ag10 -54.6(2) . .
C2 Ag5 Ag9 Ag10 107.47(17) . .
C1 Ag5 Ag9 Ag10 82.6(3) . .
O27 Ag5 Ag9 Ag10 -172.59(13) . .
Ag12 Ag5 Ag9 Ag10 -108.263(18) . .
Ag4 Ag5 Ag9 Ag10 23.53(2) . .
Ag6 Ag5 Ag9 Ag10 96.807(17) . .
Ag3 Ag5 Ag9 Ag10 -57.73(6) . .
C3 Ag5 Ag9 Ag14 44.7(2) . .
C2 Ag5 Ag9 Ag14 -153.17(17) . .
C1 Ag5 Ag9 Ag14 -178.1(3) . .
O27 Ag5 Ag9 Ag14 -73.24(13) . .
Ag12 Ag5 Ag9 Ag14 -8.912(18) . .
Ag4 Ag5 Ag9 Ag14 122.89(2) . .
Ag6 Ag5 Ag9 Ag14 -163.842(18) . .
Ag3 Ag5 Ag9 Ag14 41.62(7) . .
Ag10 Ag5 Ag9 Ag14 99.35(2) . .
O13 Ag9 Ag10 C3 -134.6(2) . .
O26 Ag9 Ag10 C3 128.3(2) . .
O27 Ag9 Ag10 C3 40.3(2) . .
C4 Ag9 Ag10 C3 -29.2(2) . .
Ag14 Ag9 Ag10 C3 -51.52(18) . .
Ag5 Ag9 Ag10 C3 47.00(18) . .
O13 Ag9 Ag10 O15 19.0(2) . .
C3 Ag9 Ag10 O15 153.7(2) . .
O26 Ag9 Ag10 O15 -78.05(15) . .
O27 Ag9 Ag10 O15 -166.07(17) . .
C4 Ag9 Ag10 O15 124.43(18) . .
Ag14 Ag9 Ag10 O15 102.16(12) . .
Ag5 Ag9 Ag10 O15 -159.32(12) . .
O13 Ag9 Ag10 O25 119.89(19) . .
C3 Ag9 Ag10 O25 -105.5(2) . .
O26 Ag9 Ag10 O25 22.81(14) . .
O27 Ag9 Ag10 O25 -65.22(16) . .
C4 Ag9 Ag10 O25 -134.71(17) . .
Ag14 Ag9 Ag10 O25 -156.99(11) . .
Ag5 Ag9 Ag10 O25 -58.47(11) . .
O13 Ag9 Ag10 O17 -69.9(3) . .
C3 Ag9 Ag10 O17 64.8(3) . .
O26 Ag9 Ag10 O17 -166.9(2) . .
O27 Ag9 Ag10 O17 105.0(3) . .
C4 Ag9 Ag10 O17 35.5(3) . .
Ag14 Ag9 Ag10 O17 13.3(2) . .
Ag5 Ag9 Ag10 O17 111.8(2) . .
O13 Ag9 Ag10 Ag11 -127.93(15) . .
C3 Ag9 Ag10 Ag11 6.71(18) . .
O26 Ag9 Ag10 Ag11 134.98(9) . .
O27 Ag9 Ag10 Ag11 46.96(12) . .
C4 Ag9 Ag10 Ag11 -22.54(13) . .
Ag14 Ag9 Ag10 Ag11 -44.81(2) . .
Ag5 Ag9 Ag10 Ag11 53.707(17) . .
O13 Ag9 Ag10 Ag13 -60.17(15) . .
C3 Ag9 Ag10 Ag13 74.46(18) . .
O26 Ag9 Ag10 Ag13 -157.26(9) . .
O27 Ag9 Ag10 Ag13 114.72(12) . .
C4 Ag9 Ag10 Ag13 45.22(13) . .
Ag14 Ag9 Ag10 Ag13 22.947(17) . .
Ag5 Ag9 Ag10 Ag13 121.466(17) . .
O13 Ag9 Ag10 Ag5 178.36(15) . .
C3 Ag9 Ag10 Ag5 -47.00(18) . .
O26 Ag9 Ag10 Ag5 81.28(9) . .
O27 Ag9 Ag10 Ag5 -6.75(12) . .
C4 Ag9 Ag10 Ag5 -76.25(13) . .
Ag14 Ag9 Ag10 Ag5 -98.519(19) . .
C2 Ag5 Ag10 C3 178.6(3) . .
C1 Ag5 Ag10 C3 146.6(3) . .
O27 Ag5 Ag10 C3 -60.2(3) . .
Ag12 Ag5 Ag10 C3 3.7(2) . .
Ag4 Ag5 Ag10 C3 134.7(2) . .
Ag6 Ag5 Ag10 C3 -146.0(2) . .
Ag9 Ag5 Ag10 C3 -66.2(2) . .
Ag3 Ag5 Ag10 C3 97.4(2) . .
C3 Ag5 Ag10 O15 102.8(3) . .
C2 Ag5 Ag10 O15 -78.6(3) . .
C1 Ag5 Ag10 O15 -110.6(2) . .
O27 Ag5 Ag10 O15 42.6(2) . .
Ag12 Ag5 Ag10 O15 106.5(2) . .
Ag4 Ag5 Ag10 O15 -122.5(2) . .
Ag6 Ag5 Ag10 O15 -43.1(2) . .
Ag9 Ag5 Ag10 O15 36.6(2) . .
Ag3 Ag5 Ag10 O15 -159.8(2) . .
C3 Ag5 Ag10 O25 -169.9(3) . .
C2 Ag5 Ag10 O25 8.7(2) . .
C1 Ag5 Ag10 O25 -23.28(18) . .
O27 Ag5 Ag10 O25 129.94(16) . .
Ag12 Ag5 Ag10 O25 -166.22(12) . .
Ag4 Ag5 Ag10 O25 -35.24(12) . .
Ag6 Ag5 Ag10 O25 44.16(12) . .
Ag9 Ag5 Ag10 O25 123.91(12) . .
Ag3 Ag5 Ag10 O25 -72.50(12) . .
C3 Ag5 Ag10 O17 -79.1(3) . .
C2 Ag5 Ag10 O17 99.5(2) . .
C1 Ag5 Ag10 O17 67.50(19) . .
O27 Ag5 Ag10 O17 -139.28(16) . .
Ag12 Ag5 Ag10 O17 -75.44(12) . .
Ag4 Ag5 Ag10 O17 55.55(12) . .
Ag6 Ag5 Ag10 O17 134.94(12) . .
Ag9 Ag5 Ag10 O17 -145.30(12) . .
Ag3 Ag5 Ag10 O17 18.28(13) . .
C3 Ag5 Ag10 Ag9 66.2(2) . .
C2 Ag5 Ag10 Ag9 -115.23(16) . .
C1 Ag5 Ag10 Ag9 -147.20(14) . .
O27 Ag5 Ag10 Ag9 6.03(11) . .
Ag12 Ag5 Ag10 Ag9 69.866(18) . .
Ag4 Ag5 Ag10 Ag9 -159.15(2) . .
Ag6 Ag5 Ag10 Ag9 -79.760(17) . .
Ag3 Ag5 Ag10 Ag9 163.59(2) . .
C3 Ag5 Ag10 Ag11 -55.1(2) . .
C2 Ag5 Ag10 Ag11 123.52(16) . .
C1 Ag5 Ag10 Ag11 91.56(14) . .
O27 Ag5 Ag10 Ag11 -115.22(11) . .
Ag12 Ag5 Ag10 Ag11 -51.383(18) . .
Ag4 Ag5 Ag10 Ag11 79.600(17) . .
Ag6 Ag5 Ag10 Ag11 158.991(17) . .
Ag9 Ag5 Ag10 Ag11 -121.250(18) . .
Ag3 Ag5 Ag10 Ag11 42.336(18) . .
C3 Ag5 Ag10 Ag13 8.4(2) . .
C2 Ag5 Ag10 Ag13 -172.99(16) . .
C1 Ag5 Ag10 Ag13 155.04(14) . .
O27 Ag5 Ag10 Ag13 -51.74(11) . .
Ag12 Ag5 Ag10 Ag13 12.10(2) . .
Ag4 Ag5 Ag10 Ag13 143.08(2) . .
Ag6 Ag5 Ag10 Ag13 -137.527(18) . .
Ag9 Ag5 Ag10 Ag13 -57.767(18) . .
Ag3 Ag5 Ag10 Ag13 105.82(2) . .
C3 Ag10 Ag11 O19 124.2(2) . .
O15 Ag10 Ag11 O19 9.6(3) . .
O25 Ag10 Ag11 O19 -127.65(17) . .
O17 Ag10 Ag11 O19 -34.87(17) . .
Ag9 Ag10 Ag11 O19 117.27(13) . .
Ag13 Ag10 Ag11 O19 50.35(13) . .
Ag5 Ag10 Ag11 O19 166.61(13) . .
O15 Ag10 Ag11 C3 -114.6(3) . .
O25 Ag10 Ag11 C3 108.2(2) . .
O17 Ag10 Ag11 C3 -159.0(2) . .
Ag9 Ag10 Ag11 C3 -6.91(18) . .
Ag13 Ag10 Ag11 C3 -73.83(18) . .
Ag5 Ag10 Ag11 C3 42.43(18) . .
C3 Ag10 Ag11 O24 -127.9(2) . .
O15 Ag10 Ag11 O24 117.5(2) . .
O25 Ag10 Ag11 O24 -19.70(15) . .
O17 Ag10 Ag11 O24 73.09(15) . .
Ag9 Ag10 Ag11 O24 -134.77(10) . .
Ag13 Ag10 Ag11 O24 158.30(10) . .
Ag5 Ag10 Ag11 O24 -85.44(10) . .
C3 Ag10 Ag11 O28 -48.0(2) . .
O15 Ag10 Ag11 O28 -162.7(3) . .
O25 Ag10 Ag11 O28 60.12(17) . .
O17 Ag10 Ag11 O28 152.91(17) . .
Ag9 Ag10 Ag11 O28 -54.95(14) . .
Ag13 Ag10 Ag11 O28 -121.88(13) . .
Ag5 Ag10 Ag11 O28 -5.62(13) . .
C3 Ag10 Ag11 C4 29.9(2) . .
O15 Ag10 Ag11 C4 -84.8(3) . .
O25 Ag10 Ag11 C4 138.03(18) . .
O17 Ag10 Ag11 C4 -129.18(17) . .
Ag9 Ag10 Ag11 C4 22.96(13) . .
Ag13 Ag10 Ag11 C4 -43.97(13) . .
Ag5 Ag10 Ag11 C4 72.29(13) . .
C3 Ag10 Ag11 Ag15 49.64(18) . .
O15 Ag10 Ag11 Ag15 -65.0(2) . .
O25 Ag10 Ag11 Ag15 157.81(11) . .
O17 Ag10 Ag11 Ag15 -109.40(11) . .
Ag9 Ag10 Ag11 Ag15 42.74(2) . .
Ag13 Ag10 Ag11 Ag15 -24.186(16) . .
Ag5 Ag10 Ag11 Ag15 92.075(17) . .
C3 Ag5 Ag12 O21 -157.5(6) . .
C2 Ag5 Ag12 O21 25.9(6) . .
C1 Ag5 Ag12 O21 63.5(6) . .
O27 Ag5 Ag12 O21 -57.1(5) . .
Ag4 Ag5 Ag12 O21 127.3(5) . .
Ag6 Ag5 Ag12 O21 -56.1(5) . .
Ag9 Ag5 Ag12 O21 -109.7(5) . .
Ag3 Ag5 Ag12 O21 83.8(5) . .
Ag10 Ag5 Ag12 O21 -160.6(5) . .
C3 Ag5 Ag12 O12 171.9(2) . .
C2 Ag5 Ag12 O12 -4.7(2) . .
C1 Ag5 Ag12 O12 33.0(2) . .
O27 Ag5 Ag12 O12 -87.61(16) . .
Ag4 Ag5 Ag12 O12 96.71(12) . .
Ag6 Ag5 Ag12 O12 -86.68(13) . .
Ag9 Ag5 Ag12 O12 -140.21(12) . .
Ag3 Ag5 Ag12 O12 53.27(12) . .
Ag10 Ag5 Ag12 O12 168.88(12) . .
C3 Ag5 Ag12 C4 -5.2(2) . .
C2 Ag5 Ag12 C4 178.2(3) . .
C1 Ag5 Ag12 C4 -144.2(2) . .
O27 Ag5 Ag12 C4 95.26(17) . .
Ag4 Ag5 Ag12 C4 -80.42(14) . .
Ag6 Ag5 Ag12 C4 96.19(15) . .
Ag9 Ag5 Ag12 C4 42.66(14) . .
Ag3 Ag5 Ag12 C4 -123.86(14) . .
Ag10 Ag5 Ag12 C4 -8.25(14) . .
C2 Ag5 Ag12 C3 -176.6(3) . .
C1 Ag5 Ag12 C3 -138.9(3) . .
O27 Ag5 Ag12 C3 100.5(2) . .
Ag4 Ag5 Ag12 C3 -75.18(19) . .
Ag6 Ag5 Ag12 C3 101.4(2) . .
Ag9 Ag5 Ag12 C3 47.90(19) . .
Ag3 Ag5 Ag12 C3 -118.62(19) . .
Ag10 Ag5 Ag12 C3 -3.01(19) . .
C3 Ag5 Ag12 Ag15 16.37(19) . .
C2 Ag5 Ag12 Ag15 -160.2(2) . .
C1 Ag5 Ag12 Ag15 -122.55(16) . .
O27 Ag5 Ag12 Ag15 116.87(10) . .
Ag4 Ag5 Ag12 Ag15 -58.80(3) . .
Ag6 Ag5 Ag12 Ag15 117.81(4) . .
Ag9 Ag5 Ag12 Ag15 64.27(2) . .
Ag3 Ag5 Ag12 Ag15 -102.24(2) . .
Ag10 Ag5 Ag12 Ag15 13.36(3) . .
C3 Ag5 Ag12 Ag14 -39.83(19) . .
C2 Ag5 Ag12 Ag14 143.6(2) . .
C1 Ag5 Ag12 Ag14 -178.76(16) . .
O27 Ag5 Ag12 Ag14 60.66(10) . .
Ag4 Ag5 Ag12 Ag14 -115.01(2) . .
Ag6 Ag5 Ag12 Ag14 61.60(4) . .
Ag9 Ag5 Ag12 Ag14 8.065(17) . .
Ag3 Ag5 Ag12 Ag14 -158.454(17) . .
Ag10 Ag5 Ag12 Ag14 -42.84(2) . .
C3 Ag10 Ag13 C4 -0.3(2) . .
O15 Ag10 Ag13 C4 -149.2(2) . .
O25 Ag10 Ag13 C4 122(3) . .
O17 Ag10 Ag13 C4 118.8(2) . .
Ag9 Ag10 Ag13 C4 -56.35(16) . .
Ag11 Ag10 Ag13 C4 53.14(16) . .
Ag5 Ag10 Ag13 C4 -6.08(16) . .
C3 Ag10 Ag13 N2 -178.5(4) . 1_545
O15 Ag10 Ag13 N2 32.6(4) . 1_545
O25 Ag10 Ag13 N2 -56(3) . 1_545
O17 Ag10 Ag13 N2 -59.4(3) . 1_545
Ag9 Ag10 Ag13 N2 125.4(3) . 1_545
Ag11 Ag10 Ag13 N2 -125.1(3) . 1_545
Ag5 Ag10 Ag13 N2 175.7(3) . 1_545
C3 Ag10 Ag13 O16 136.0(2) . .
O15 Ag10 Ag13 O16 -12.91(19) . .
O25 Ag10 Ag13 O16 -102(3) . .
O17 Ag10 Ag13 O16 -104.92(17) . .
Ag9 Ag10 Ag13 O16 79.94(13) . .
Ag11 Ag10 Ag13 O16 -170.57(13) . .
Ag5 Ag10 Ag13 O16 130.21(13) . .
C3 Ag10 Ag13 O18 -131.1(2) . .
O15 Ag10 Ag13 O18 80.02(19) . .
O25 Ag10 Ag13 O18 -9(3) . .
O17 Ag10 Ag13 O18 -11.99(17) . .
Ag9 Ag10 Ag13 O18 172.87(13) . .
Ag11 Ag10 Ag13 O18 -77.64(13) . .
Ag5 Ag10 Ag13 O18 -136.86(13) . .
C3 Ag10 Ag13 Ag14 33.06(16) . .
O15 Ag10 Ag13 Ag14 -115.85(14) . .
O25 Ag10 Ag13 Ag14 155(3) . .
O17 Ag10 Ag13 Ag14 152.14(11) . .
Ag9 Ag10 Ag13 Ag14 -22.999(18) . .
Ag11 Ag10 Ag13 Ag14 86.495(19) . .
Ag5 Ag10 Ag13 Ag14 27.27(2) . .
C3 Ag10 Ag13 Ag15 -26.77(16) . .
O15 Ag10 Ag13 Ag15 -175.68(14) . .
O25 Ag10 Ag13 Ag15 95(3) . .
O17 Ag10 Ag13 Ag15 92.31(11) . .
Ag9 Ag10 Ag13 Ag15 -82.829(18) . .
Ag11 Ag10 Ag13 Ag15 26.665(18) . .
Ag5 Ag10 Ag13 Ag15 -32.56(2) . .
N2 Ag13 Ag14 C4 150.4(2) 1_545 .
O16 Ag13 Ag14 C4 -121.7(2) . .
O18 Ag13 Ag14 C4 56.4(5) . .
Ag15 Ag13 Ag14 C4 58.5(2) . .
Ag10 Ag13 Ag14 C4 -41.3(2) . .
C4 Ag13 Ag14 O14 145.8(2) . .
N2 Ag13 Ag14 O14 -63.84(16) 1_545 .
O16 Ag13 Ag14 O14 24.01(17) . .
O18 Ag13 Ag14 O14 -157.9(4) . .
Ag15 Ag13 Ag14 O14 -155.73(11) . .
Ag10 Ag13 Ag14 O14 104.42(11) . .
C4 Ag13 Ag14 O30 136.9(8) . .
N2 Ag13 Ag14 O30 -72.7(8) 1_545 .
O16 Ag13 Ag14 O30 15.2(8) . .
O18 Ag13 Ag14 O30 -166.7(9) . .
Ag15 Ag13 Ag14 O30 -164.6(8) . .
Ag10 Ag13 Ag14 O30 95.6(8) . .
C4 Ag13 Ag14 O29 -116.2(2) . .
N2 Ag13 Ag14 O29 34.18(16) 1_545 .
O16 Ag13 Ag14 O29 122.03(16) . .
O18 Ag13 Ag14 O29 -59.9(4) . .
Ag15 Ag13 Ag14 O29 -57.71(10) . .
Ag10 Ag13 Ag14 O29 -157.57(10) . .
C4 Ag13 Ag14 Ag15 -58.5(2) . .
N2 Ag13 Ag14 Ag15 91.89(13) 1_545 .
O16 Ag13 Ag14 Ag15 179.73(13) . .
O18 Ag13 Ag14 Ag15 -2.2(4) . .
Ag10 Ag13 Ag14 Ag15 -99.857(19) . .
C4 Ag13 Ag14 Ag9 63.9(2) . .
N2 Ag13 Ag14 Ag9 -145.70(13) 1_545 .
O16 Ag13 Ag14 Ag9 -57.85(13) . .
O18 Ag13 Ag14 Ag9 120.3(4) . .
Ag15 Ag13 Ag14 Ag9 122.413(18) . .
Ag10 Ag13 Ag14 Ag9 22.556(17) . .
C4 Ag13 Ag14 Ag12 -10.2(2) . .
N2 Ag13 Ag14 Ag12 140.18(13) 1_545 .
O16 Ag13 Ag14 Ag12 -131.97(13) . .
O18 Ag13 Ag14 Ag12 46.1(4) . .
Ag15 Ag13 Ag14 Ag12 48.297(15) . .
Ag10 Ag13 Ag14 Ag12 -51.56(2) . .
O13 Ag9 Ag14 C4 157.1(2) . .
C3 Ag9 Ag14 C4 -10.5(2) . .
O26 Ag9 Ag14 C4 -151.2(6) . .
O27 Ag9 Ag14 C4 -90.65(19) . .
Ag10 Ag9 Ag14 C4 27.60(16) . .
Ag5 Ag9 Ag14 C4 -40.41(16) . .
O13 Ag9 Ag14 O14 20.55(17) . .
C3 Ag9 Ag14 O14 -147.09(19) . .
O26 Ag9 Ag14 O14 72.3(6) . .
O27 Ag9 Ag14 O14 132.80(15) . .
C4 Ag9 Ag14 O14 -136.5(2) . .
Ag10 Ag9 Ag14 O14 -108.95(12) . .
Ag5 Ag9 Ag14 O14 -176.96(12) . .
O13 Ag9 Ag14 O30 -65.10(18) . .
C3 Ag9 Ag14 O30 127.3(2) . .
O26 Ag9 Ag14 O30 -13.4(6) . .
O27 Ag9 Ag14 O30 47.15(17) . .
C4 Ag9 Ag14 O30 137.8(2) . .
Ag10 Ag9 Ag14 O30 165.40(14) . .
Ag5 Ag9 Ag14 O30 97.40(14) . .
O13 Ag9 Ag14 O29 105.6(3) . .
C3 Ag9 Ag14 O29 -62.0(3) . .
O26 Ag9 Ag14 O29 157.3(6) . .
O27 Ag9 Ag14 O29 -142.1(3) . .
C4 Ag9 Ag14 O29 -51.5(3) . .
Ag10 Ag9 Ag14 O29 -23.9(3) . .
Ag5 Ag9 Ag14 O29 -91.9(3) . .
O13 Ag9 Ag14 Ag15 157.31(12) . .
C3 Ag9 Ag14 Ag15 -10.33(15) . .
O26 Ag9 Ag14 Ag15 -151.0(5) . .
O27 Ag9 Ag14 Ag15 -90.44(10) . .
C4 Ag9 Ag14 Ag15 0.21(16) . .
Ag10 Ag9 Ag14 Ag15 27.81(2) . .
Ag5 Ag9 Ag14 Ag15 -40.20(2) . .
O13 Ag9 Ag14 Ag13 105.93(12) . .
C3 Ag9 Ag14 Ag13 -61.70(15) . .
O26 Ag9 Ag14 Ag13 157.6(5) . .
O27 Ag9 Ag14 Ag13 -141.81(10) . .
C4 Ag9 Ag14 Ag13 -51.16(16) . .
Ag10 Ag9 Ag14 Ag13 -23.565(18) . .
Ag5 Ag9 Ag14 Ag13 -91.568(19) . .
O13 Ag9 Ag14 Ag12 -154.32(12) . .
C3 Ag9 Ag14 Ag12 38.04(15) . .
O26 Ag9 Ag14 Ag12 -102.6(5) . .
O27 Ag9 Ag14 Ag12 -42.07(10) . .
C4 Ag9 Ag14 Ag12 48.58(16) . .
Ag10 Ag9 Ag14 Ag12 76.179(18) . .
Ag5 Ag9 Ag14 Ag12 8.176(17) . .
O21 Ag12 Ag14 C4 -141.6(2) . .
O12 Ag12 Ag14 C4 110.2(3) . .
C3 Ag12 Ag14 C4 22.7(2) . .
Ag15 Ag12 Ag14 C4 -61.7(2) . .
Ag5 Ag12 Ag14 C4 52.1(2) . .
O21 Ag12 Ag14 O14 145.2(3) . .
O12 Ag12 Ag14 O14 37.0(3) . .
C4 Ag12 Ag14 O14 -73.2(3) . .
C3 Ag12 Ag14 O14 -50.5(3) . .
Ag15 Ag12 Ag14 O14 -134.9(3) . .
Ag5 Ag12 Ag14 O14 -21.1(3) . .
O21 Ag12 Ag14 O30 53.62(19) . .
O12 Ag12 Ag14 O30 -54.5(2) . .
C4 Ag12 Ag14 O30 -164.8(2) . .
C3 Ag12 Ag14 O30 -142.1(2) . .
Ag15 Ag12 Ag14 O30 133.57(13) . .
Ag5 Ag12 Ag14 O30 -112.65(13) . .
O21 Ag12 Ag14 O29 -47.11(18) . .
O12 Ag12 Ag14 O29 -155.3(2) . .
C4 Ag12 Ag14 O29 94.5(2) . .
C3 Ag12 Ag14 O29 117.17(19) . .
Ag15 Ag12 Ag14 O29 32.84(11) . .
Ag5 Ag12 Ag14 O29 146.62(11) . .
O21 Ag12 Ag14 Ag15 -79.95(14) . .
O12 Ag12 Ag14 Ag15 171.90(19) . .
C4 Ag12 Ag14 Ag15 61.7(2) . .
C3 Ag12 Ag14 Ag15 84.33(15) . .
Ag5 Ag12 Ag14 Ag15 113.77(2) . .
O21 Ag12 Ag14 Ag13 -131.30(14) . .
O12 Ag12 Ag14 Ag13 120.55(18) . .
C4 Ag12 Ag14 Ag13 10.3(2) . .
C3 Ag12 Ag14 Ag13 32.98(15) . .
Ag15 Ag12 Ag14 Ag13 -51.350(17) . .
Ag5 Ag12 Ag14 Ag13 62.43(2) . .
O21 Ag12 Ag14 Ag9 157.71(14) . .
O12 Ag12 Ag14 Ag9 49.56(18) . .
C4 Ag12 Ag14 Ag9 -60.7(2) . .
C3 Ag12 Ag14 Ag9 -38.01(15) . .
Ag15 Ag12 Ag14 Ag9 -122.339(19) . .
Ag5 Ag12 Ag14 Ag9 -8.564(18) . .
O14 Ag14 Ag15 C4 94.8(2) . .
O30 Ag14 Ag15 C4 -125.2(2) . .
O29 Ag14 Ag15 C4 157.6(2) . .
Ag13 Ag14 Ag15 C4 57.82(18) . .
Ag9 Ag14 Ag15 C4 -0.24(18) . .
Ag12 Ag14 Ag15 C4 -60.01(18) . .
C4 Ag14 Ag15 O20 -97.6(2) . .
O14 Ag14 Ag15 O20 -2.8(2) . .
O30 Ag14 Ag15 O20 137.2(2) . .
O29 Ag14 Ag15 O20 60.0(2) . .
Ag13 Ag14 Ag15 O20 -39.82(17) . .
Ag9 Ag14 Ag15 O20 -97.88(17) . .
Ag12 Ag14 Ag15 O20 -157.65(17) . .
C4 Ag14 Ag15 O22 131.8(2) . .
O14 Ag14 Ag15 O22 -133.4(2) . .
O30 Ag14 Ag15 O22 6.6(2) . .
O29 Ag14 Ag15 O22 -70.55(18) . .
Ag13 Ag14 Ag15 O22 -170.36(13) . .
Ag9 Ag14 Ag15 O22 131.58(13) . .
Ag12 Ag14 Ag15 O22 71.81(13) . .
C4 Ag14 Ag15 Ag12 60.01(18) . .
O14 Ag14 Ag15 Ag12 154.83(16) . .
O30 Ag14 Ag15 Ag12 -65.19(16) . .
O29 Ag14 Ag15 Ag12 -142.35(13) . .
Ag13 Ag14 Ag15 Ag12 117.831(17) . .
Ag9 Ag14 Ag15 Ag12 59.770(19) . .
C4 Ag14 Ag15 Ag13 -57.82(18) . .
O14 Ag14 Ag15 Ag13 37.00(16) . .
O30 Ag14 Ag15 Ag13 176.98(16) . .
O29 Ag14 Ag15 Ag13 99.82(13) . .
Ag9 Ag14 Ag15 Ag13 -58.061(18) . .
Ag12 Ag14 Ag15 Ag13 -117.831(17) . .
C4 Ag14 Ag15 Ag11 -0.42(18) . .
O14 Ag14 Ag15 Ag11 94.41(16) . .
O30 Ag14 Ag15 Ag11 -125.61(16) . .
O29 Ag14 Ag15 Ag11 157.22(13) . .
Ag13 Ag14 Ag15 Ag11 57.403(17) . .
Ag9 Ag14 Ag15 Ag11 -0.66(2) . .
Ag12 Ag14 Ag15 Ag11 -60.428(17) . .
O21 Ag12 Ag15 C4 149.4(2) . .
O12 Ag12 Ag15 C4 -111.7(3) . .
C3 Ag12 Ag15 C4 -16.9(2) . .
Ag5 Ag12 Ag15 C4 -28.94(18) . .
Ag14 Ag12 Ag15 C4 56.24(18) . .
O21 Ag12 Ag15 O20 -110.3(2) . .
O12 Ag12 Ag15 O20 -11.4(3) . .
C4 Ag12 Ag15 O20 100.3(3) . .
C3 Ag12 Ag15 O20 83.4(2) . .
Ag5 Ag12 Ag15 O20 71.37(19) . .
Ag14 Ag12 Ag15 O20 156.54(19) . .
O21 Ag12 Ag15 O22 -16.15(19) . .
O12 Ag12 Ag15 O22 82.7(3) . .
C4 Ag12 Ag15 O22 -165.6(2) . .
C3 Ag12 Ag15 O22 177.51(19) . .
Ag5 Ag12 Ag15 O22 165.49(12) . .
Ag14 Ag12 Ag15 O22 -109.33(12) . .
O21 Ag12 Ag15 Ag14 93.17(14) . .
O12 Ag12 Ag15 Ag14 -167.9(3) . .
C4 Ag12 Ag15 Ag14 -56.24(18) . .
C3 Ag12 Ag15 Ag14 -73.17(14) . .
Ag5 Ag12 Ag15 Ag14 -85.18(2) . .
O21 Ag12 Ag15 Ag13 144.58(14) . .
O12 Ag12 Ag15 Ag13 -116.5(3) . .
C4 Ag12 Ag15 Ag13 -4.83(18) . .
C3 Ag12 Ag15 Ag13 -21.76(14) . .
Ag5 Ag12 Ag15 Ag13 -33.77(3) . .
Ag14 Ag12 Ag15 Ag13 51.410(16) . .
O21 Ag12 Ag15 Ag11 -150.81(14) . .
O12 Ag12 Ag15 Ag11 -51.9(3) . .
C4 Ag12 Ag15 Ag11 59.77(18) . .
C3 Ag12 Ag15 Ag11 42.85(14) . .
Ag5 Ag12 Ag15 Ag11 30.84(2) . .
Ag14 Ag12 Ag15 Ag11 116.015(18) . .
N2 Ag13 Ag15 C4 -157.0(2) 1_545 .
O16 Ag13 Ag15 C4 -62.5(5) . .
O18 Ag13 Ag15 C4 117.8(2) . .
Ag14 Ag13 Ag15 C4 -61.63(19) . .
Ag10 Ag13 Ag15 C4 33.55(19) . .
C4 Ag13 Ag15 O20 -141.0(2) . .
N2 Ag13 Ag15 O20 61.94(16) 1_545 .
O16 Ag13 Ag15 O20 156.4(4) . .
O18 Ag13 Ag15 O20 -23.28(16) . .
Ag14 Ag13 Ag15 O20 157.32(10) . .
Ag10 Ag13 Ag15 O20 -107.49(10) . .
C4 Ag13 Ag15 O22 91.8(4) . .
N2 Ag13 Ag15 O22 -65.2(4) 1_545 .
O16 Ag13 Ag15 O22 29.3(6) . .
O18 Ag13 Ag15 O22 -150.4(4) . .
Ag14 Ag13 Ag15 O22 30.2(4) . .
Ag10 Ag13 Ag15 O22 125.4(4) . .
C4 Ag13 Ag15 Ag14 61.63(19) . .
N2 Ag13 Ag15 Ag14 -95.38(12) 1_545 .
O16 Ag13 Ag15 Ag14 -0.9(4) . .
O18 Ag13 Ag15 Ag14 179.39(12) . .
Ag10 Ag13 Ag15 Ag14 95.181(19) . .
C4 Ag13 Ag15 Ag12 5.23(19) . .
N2 Ag13 Ag15 Ag12 -151.77(12) 1_545 .
O16 Ag13 Ag15 Ag12 -57.3(4) . .
O18 Ag13 Ag15 Ag12 123.00(12) . .
Ag14 Ag13 Ag15 Ag12 -56.392(18) . .
Ag10 Ag13 Ag15 Ag12 38.79(2) . .
C4 Ag13 Ag15 Ag11 -58.55(19) . .
N2 Ag13 Ag15 Ag11 144.44(12) 1_545 .
O16 Ag13 Ag15 Ag11 -121.1(4) . .
O18 Ag13 Ag15 Ag11 59.22(12) . .
Ag14 Ag13 Ag15 Ag11 -120.174(18) . .
Ag10 Ag13 Ag15 Ag11 -24.994(17) . .
O19 Ag11 Ag15 C4 -153.3(2) . .
C3 Ag11 Ag15 C4 11.2(2) . .
O24 Ag11 Ag15 C4 138.4(6) . .
O28 Ag11 Ag15 C4 108.0(2) . .
Ag10 Ag11 Ag15 C4 -26.21(17) . .
O19 Ag11 Ag15 O20 -9.90(16) . .
C3 Ag11 Ag15 O20 154.63(19) . .
O24 Ag11 Ag15 O20 -78.2(6) . .
O28 Ag11 Ag15 O20 -108.61(15) . .
C4 Ag11 Ag15 O20 143.4(2) . .
Ag10 Ag11 Ag15 O20 117.18(11) . .
O19 Ag11 Ag15 O22 89.23(19) . .
C3 Ag11 Ag15 O22 -106.2(2) . .
O24 Ag11 Ag15 O22 20.9(6) . .
O28 Ag11 Ag15 O22 -9.49(18) . .
C4 Ag11 Ag15 O22 -117.5(2) . .
Ag10 Ag11 Ag15 O22 -143.70(15) . .
O19 Ag11 Ag15 Ag14 -152.89(12) . .
C3 Ag11 Ag15 Ag14 11.64(15) . .
O24 Ag11 Ag15 Ag14 138.8(6) . .
O28 Ag11 Ag15 Ag14 108.39(10) . .
C4 Ag11 Ag15 Ag14 0.39(17) . .
Ag10 Ag11 Ag15 Ag14 -25.82(2) . .
O19 Ag11 Ag15 Ag12 147.98(12) . .
C3 Ag11 Ag15 Ag12 -47.49(15) . .
O24 Ag11 Ag15 Ag12 79.7(6) . .
O28 Ag11 Ag15 Ag12 49.26(10) . .
C4 Ag11 Ag15 Ag12 -58.74(17) . .
Ag10 Ag11 Ag15 Ag12 -84.949(19) . .
O19 Ag11 Ag15 Ag13 -102.09(12) . .
C3 Ag11 Ag15 Ag13 62.44(15) . .
O24 Ag11 Ag15 Ag13 -170.4(6) . .
O28 Ag11 Ag15 Ag13 159.19(10) . .
C4 Ag11 Ag15 Ag13 51.19(17) . .
Ag10 Ag11 Ag15 Ag13 24.981(17) . .
O4 Ag3 C1 C2 -165.6(6) . .
O11 Ag3 C1 C2 -41.9(7) . .
O28 Ag3 C1 C2 52.5(7) . .
Ag4 Ag3 C1 C2 116.8(7) . .
Ag2 Ag3 C1 C2 -162.9(7) . .
Ag1 Ag3 C1 C2 -78.6(6) . .
Ag5 Ag3 C1 C2 39.7(6) . .
O4 Ag3 C1 Ag4 77.5(3) . .
O11 Ag3 C1 Ag4 -158.71(13) . .
O28 Ag3 C1 Ag4 -64.3(2) . .
Ag2 Ag3 C1 Ag4 80.29(15) . .
Ag1 Ag3 C1 Ag4 164.6(2) . .
Ag5 Ag3 C1 Ag4 -77.18(14) . .
O4 Ag3 C1 Ag2 -2.8(3) . .
O11 Ag3 C1 Ag2 121.00(15) . .
O28 Ag3 C1 Ag2 -144.64(15) . .
Ag4 Ag3 C1 Ag2 -80.29(15) . .
Ag1 Ag3 C1 Ag2 84.28(15) . .
Ag5 Ag3 C1 Ag2 -157.5(2) . .
O4 Ag3 C1 Ag1 -87.0(2) . .
O11 Ag3 C1 Ag1 36.72(19) . .
O28 Ag3 C1 Ag1 131.08(16) . .
Ag4 Ag3 C1 Ag1 -164.6(2) . .
Ag2 Ag3 C1 Ag1 -84.28(15) . .
Ag5 Ag3 C1 Ag1 118.24(18) . .
O4 Ag3 C1 Ag5 154.71(18) . .
O11 Ag3 C1 Ag5 -81.53(16) . .
O28 Ag3 C1 Ag5 12.8(3) . .
Ag4 Ag3 C1 Ag5 77.18(14) . .
Ag2 Ag3 C1 Ag5 157.5(2) . .
Ag1 Ag3 C1 Ag5 -118.24(18) . .
O6 Ag4 C1 C2 104.3(5) . .
O24 Ag4 C1 C2 -127.1(4) . .
O25 Ag4 C1 C2 1.5(5) . .
Ag2 Ag4 C1 C2 138.8(5) . .
Ag3 Ag4 C1 C2 -138.0(5) . .
Ag5 Ag4 C1 C2 -53.7(4) . .
O6 Ag4 C1 Ag3 -117.68(18) . .
O24 Ag4 C1 Ag3 10.8(3) . .
O25 Ag4 C1 Ag3 139.48(14) . .
Ag2 Ag4 C1 Ag3 -83.27(16) . .
Ag5 Ag4 C1 Ag3 84.29(14) . .
O6 Ag4 C1 Ag2 -34.4(2) . .
O24 Ag4 C1 Ag2 94.11(19) . .
O25 Ag4 C1 Ag2 -137.26(14) . .
Ag3 Ag4 C1 Ag2 83.27(16) . .
Ag5 Ag4 C1 Ag2 167.6(2) . .
O6 Ag4 C1 Ag1 -70.8(7) . .
O24 Ag4 C1 Ag1 57.8(8) . .
O25 Ag4 C1 Ag1 -173.6(6) . .
Ag2 Ag4 C1 Ag1 -36.4(6) . .
Ag3 Ag4 C1 Ag1 46.9(6) . .
Ag5 Ag4 C1 Ag1 131.2(7) . .
O6 Ag4 C1 Ag5 158.03(14) . .
O24 Ag4 C1 Ag5 -73.4(2) . .
O25 Ag4 C1 Ag5 55.19(18) . .
Ag2 Ag4 C1 Ag5 -167.6(2) . .
Ag3 Ag4 C1 Ag5 -84.29(14) . .
O5 Ag2 C1 C2 -78.4(7) . .
O3 Ag2 C1 C2 164.9(6) . .
S1 Ag2 C1 C2 69.0(7) . .
Ag4 Ag2 C1 C2 -114.6(7) . .
Ag3 Ag2 C1 C2 162.2(8) . .
Ag1 Ag2 C1 C2 77.9(7) . .
Ag8 Ag2 C1 C2 -1.0(6) . .
O5 Ag2 C1 Ag3 119.32(17) . .
O3 Ag2 C1 Ag3 2.6(3) . .
S1 Ag2 C1 Ag3 -93.21(15) . .
Ag4 Ag2 C1 Ag3 83.18(16) . .
Ag1 Ag2 C1 Ag3 -84.35(16) . .
Ag8 Ag2 C1 Ag3 -163.3(2) . .
O5 Ag2 C1 Ag4 36.1(2) . .
O3 Ag2 C1 Ag4 -80.6(2) . .
S1 Ag2 C1 Ag4 -176.39(5) . .
Ag3 Ag2 C1 Ag4 -83.18(16) . .
Ag1 Ag2 C1 Ag4 -167.5(2) . .
Ag8 Ag2 C1 Ag4 113.53(17) . .
O5 Ag2 C1 Ag1 -156.33(14) . .
O3 Ag2 C1 Ag1 87.0(2) . .
S1 Ag2 C1 Ag1 -8.9(2) . .
Ag4 Ag2 C1 Ag1 167.5(2) . .
Ag3 Ag2 C1 Ag1 84.35(16) . .
Ag8 Ag2 C1 Ag1 -78.93(13) . .
O5 Ag2 C1 Ag5 63.3(6) . .
O3 Ag2 C1 Ag5 -53.4(6) . .
S1 Ag2 C1 Ag5 -149.2(4) . .
Ag4 Ag2 C1 Ag5 27.2(4) . .
Ag3 Ag2 C1 Ag5 -56.0(5) . .
Ag1 Ag2 C1 Ag5 -140.3(6) . .
Ag8 Ag2 C1 Ag5 140.7(6) . .
N3 Ag1 C1 C2 -179.2(3) . .
O1 Ag1 C1 C2 43.1(5) . .
N1 Ag1 C1 C2 -83.9(4) . .
Ag7 Ag1 C1 C2 8.1(3) . .
Ag3 Ag1 C1 C2 137.8(4) . .
Ag2 Ag1 C1 C2 -139.6(4) . .
Ag8 Ag1 C1 C2 -58.6(3) . .
N3 Ag1 C1 Ag3 43.1(2) . .
O1 Ag1 C1 Ag3 -94.7(3) . .
N1 Ag1 C1 Ag3 138.29(15) . .
C2 Ag1 C1 Ag3 -137.8(4) . .
Ag7 Ag1 C1 Ag3 -129.66(15) . .
Ag2 Ag1 C1 Ag3 82.58(17) . .
Ag8 Ag1 C1 Ag3 163.6(2) . .
N3 Ag1 C1 Ag4 -3.6(8) . .
O1 Ag1 C1 Ag4 -141.4(6) . .
N1 Ag1 C1 Ag4 91.6(7) . .
C2 Ag1 C1 Ag4 175.5(10) . .
Ag7 Ag1 C1 Ag4 -176.3(7) . .
Ag3 Ag1 C1 Ag4 -46.7(6) . .
Ag2 Ag1 C1 Ag4 35.9(6) . .
Ag8 Ag1 C1 Ag4 117.0(7) . .
N3 Ag1 C1 Ag2 -39.5(2) . .
O1 Ag1 C1 Ag2 -177.25(19) . .
N1 Ag1 C1 Ag2 55.7(2) . .
C2 Ag1 C1 Ag2 139.6(4) . .
Ag7 Ag1 C1 Ag2 147.76(16) . .
Ag3 Ag1 C1 Ag2 -82.58(17) . .
Ag8 Ag1 C1 Ag2 81.06(14) . .
N3 Ag1 C1 Ag5 121.3(2) . .
O1 Ag1 C1 Ag5 -16.4(4) . .
N1 Ag1 C1 Ag5 -143.4(2) . .
C2 Ag1 C1 Ag5 -59.5(3) . .
Ag7 Ag1 C1 Ag5 -51.38(18) . .
Ag3 Ag1 C1 Ag5 78.3(2) . .
Ag2 Ag1 C1 Ag5 160.9(3) . .
Ag8 Ag1 C1 Ag5 -118.1(3) . .
C3 Ag5 C1 C2 153.3(4) . .
O27 Ag5 C1 C2 -35.6(4) . .
Ag12 Ag5 C1 C2 -121.0(3) . .
Ag4 Ag5 C1 C2 125.5(4) . .
Ag6 Ag5 C1 C2 30.0(3) . .
Ag9 Ag5 C1 C2 45.1(5) . .
Ag3 Ag5 C1 C2 -151.1(4) . .
Ag10 Ag5 C1 C2 110.0(4) . .
C3 Ag5 C1 Ag3 -55.6(4) . .
C2 Ag5 C1 Ag3 151.1(4) . .
O27 Ag5 C1 Ag3 115.53(18) . .
Ag12 Ag5 C1 Ag3 30.1(2) . .
Ag4 Ag5 C1 Ag3 -83.38(16) . .
Ag6 Ag5 C1 Ag3 -178.88(17) . .
Ag9 Ag5 C1 Ag3 -163.83(11) . .
Ag10 Ag5 C1 Ag3 -98.88(13) . .
C3 Ag5 C1 Ag4 27.8(4) . .
C2 Ag5 C1 Ag4 -125.5(4) . .
O27 Ag5 C1 Ag4 -161.09(14) . .
Ag12 Ag5 C1 Ag4 113.45(12) . .
Ag6 Ag5 C1 Ag4 -95.50(12) . .
Ag9 Ag5 C1 Ag4 -80.5(3) . .
Ag3 Ag5 C1 Ag4 83.38(16) . .
Ag10 Ag5 C1 Ag4 -15.50(18) . .
C3 Ag5 C1 Ag2 0.3(8) . .
C2 Ag5 C1 Ag2 -153.1(8) . .
O27 Ag5 C1 Ag2 171.4(4) . .
Ag12 Ag5 C1 Ag2 85.9(5) . .
Ag4 Ag5 C1 Ag2 -27.5(4) . .
Ag6 Ag5 C1 Ag2 -123.0(5) . .
Ag9 Ag5 C1 Ag2 -108.0(5) . .
Ag3 Ag5 C1 Ag2 55.9(5) . .
Ag10 Ag5 C1 Ag2 -43.0(6) . .
C3 Ag5 C1 Ag1 -134.4(3) . .
C2 Ag5 C1 Ag1 72.2(4) . .
O27 Ag5 C1 Ag1 36.7(3) . .
Ag12 Ag5 C1 Ag1 -48.8(3) . .
Ag4 Ag5 C1 Ag1 -162.2(3) . .
Ag6 Ag5 C1 Ag1 102.3(2) . .
Ag9 Ag5 C1 Ag1 117.3(2) . .
Ag3 Ag5 C1 Ag1 -78.8(2) . .
Ag10 Ag5 C1 Ag1 -177.73(15) . .
Ag3 C1 C2 Ag7 61.5(9) . .
Ag4 C1 C2 Ag7 166.0(4) . .
Ag2 C1 C2 Ag7 -92.3(8) . .
Ag1 C1 C2 Ag7 -15.7(6) . .
Ag5 C1 C2 Ag7 106.0(6) . .
Ag3 C1 C2 Ag6 -123.3(6) . .
Ag4 C1 C2 Ag6 -18.7(8) . .
Ag2 C1 C2 Ag6 82.9(9) . .
Ag1 C1 C2 Ag6 159.5(6) . .
Ag5 C1 C2 Ag6 -78.8(6) . .
Ag3 C1 C2 Ag5 -44.5(6) . .
Ag4 C1 C2 Ag5 60.1(3) . .
Ag2 C1 C2 Ag5 161.7(5) . .
Ag1 C1 C2 Ag5 -121.70(17) . .
Ag3 C1 C2 Ag8 155.0(5) . .
Ag4 C1 C2 Ag8 -100.4(3) . .
Ag2 C1 C2 Ag8 1.2(7) . .
Ag1 C1 C2 Ag8 77.79(19) . .
Ag5 C1 C2 Ag8 -160.5(3) . .
Ag3 C1 C2 Ag1 77.2(5) . .
Ag4 C1 C2 Ag1 -178.2(4) . .
Ag2 C1 C2 Ag1 -76.6(6) . .
Ag5 C1 C2 Ag1 121.70(17) . .
O9 Ag7 C2 C1 161.1(6) . .
O2 Ag7 C2 C1 -27.8(8) . .
Ag6 Ag7 C2 C1 176.8(8) . .
Ag1 Ag7 C2 C1 15.0(6) . .
Ag8 Ag7 C2 C1 96.3(7) . .
O9 Ag7 C2 Ag6 -15.7(3) . .
O2 Ag7 C2 Ag6 155.41(16) . .
Ag1 Ag7 C2 Ag6 -161.9(2) . .
Ag8 Ag7 C2 Ag6 -80.49(16) . .
O9 Ag7 C2 Ag5 -98.7(3) . .
O2 Ag7 C2 Ag5 72.5(3) . .
Ag6 Ag7 C2 Ag5 -82.92(19) . .
Ag1 Ag7 C2 Ag5 115.2(2) . .
Ag8 Ag7 C2 Ag5 -163.4(3) . .
O9 Ag7 C2 Ag8 64.7(3) . .
O2 Ag7 C2 Ag8 -124.1(2) . .
Ag6 Ag7 C2 Ag8 80.49(16) . .
Ag1 Ag7 C2 Ag8 -81.36(13) . .
O9 Ag7 C2 Ag1 146.11(18) . .
O2 Ag7 C2 Ag1 -42.7(2) . .
Ag6 Ag7 C2 Ag1 161.9(2) . .
Ag8 Ag7 C2 Ag1 81.36(13) . .
O8 Ag6 C2 C1 -41.2(8) . .
O10 Ag6 C2 C1 -163.3(6) . .
O26 Ag6 C2 C1 86.2(7) . .
Ag7 Ag6 C2 C1 -176.8(8) . .
Ag8 Ag6 C2 C1 -87.4(7) . .
Ag5 Ag6 C2 C1 79.8(7) . .
O8 Ag6 C2 Ag7 135.60(17) . .
O10 Ag6 C2 Ag7 13.5(2) . .
O26 Ag6 C2 Ag7 -97.1(2) . .
Ag8 Ag6 C2 Ag7 89.37(17) . .
Ag5 Ag6 C2 Ag7 -103.45(19) . .
O8 Ag6 C2 Ag5 -120.96(18) . .
O10 Ag6 C2 Ag5 116.93(18) . .
O26 Ag6 C2 Ag5 6.4(3) . .
Ag7 Ag6 C2 Ag5 103.45(19) . .
Ag8 Ag6 C2 Ag5 -167.2(2) . .
O8 Ag6 C2 Ag8 46.2(2) . .
O10 Ag6 C2 Ag8 -75.9(2) . .
O26 Ag6 C2 Ag8 173.57(13) . .
Ag7 Ag6 C2 Ag8 -89.37(17) . .
Ag5 Ag6 C2 Ag8 167.2(2) . .
O8 Ag6 C2 Ag1 98.6(5) . .
O10 Ag6 C2 Ag1 -23.5(6) . .
O26 Ag6 C2 Ag1 -134.0(4) . .
Ag7 Ag6 C2 Ag1 -37.0(4) . .
Ag8 Ag6 C2 Ag1 52.4(4) . .
Ag5 Ag6 C2 Ag1 -140.4(6) . .
C3 Ag5 C2 C1 -82.6(9) . .
O27 Ag5 C2 C1 152.3(3) . .
Ag12 Ag5 C2 C1 85.8(4) . .
Ag4 Ag5 C2 C1 -40.7(3) . .
Ag6 Ag5 C2 C1 -139.7(4) . .
Ag9 Ag5 C2 C1 -154.3(3) . .
Ag3 Ag5 C2 C1 21.0(3) . .
Ag10 Ag5 C2 C1 -86.5(4) . .
C3 Ag5 C2 Ag7 138.5(8) . .
C1 Ag5 C2 Ag7 -138.9(5) . .
O27 Ag5 C2 Ag7 13.4(2) . .
Ag12 Ag5 C2 Ag7 -53.1(3) . .
Ag4 Ag5 C2 Ag7 -179.6(2) . .
Ag6 Ag5 C2 Ag7 81.4(2) . .
Ag9 Ag5 C2 Ag7 66.7(2) . .
Ag3 Ag5 C2 Ag7 -118.0(2) . .
Ag10 Ag5 C2 Ag7 134.54(13) . .
C3 Ag5 C2 Ag6 57.1(9) . .
C1 Ag5 C2 Ag6 139.7(4) . .
O27 Ag5 C2 Ag6 -67.99(18) . .
Ag12 Ag5 C2 Ag6 -134.52(11) . .
Ag4 Ag5 C2 Ag6 98.96(14) . .
Ag9 Ag5 C2 Ag6 -14.7(2) . .
Ag3 Ag5 C2 Ag6 160.62(17) . .
Ag10 Ag5 C2 Ag6 53.1(2) . .
C3 Ag5 C2 Ag8 16.5(15) . .
C1 Ag5 C2 Ag8 99.1(9) . .
O27 Ag5 C2 Ag8 -108.6(8) . .
Ag12 Ag5 C2 Ag8 -175.1(6) . .
Ag4 Ag5 C2 Ag8 58.4(7) . .
Ag6 Ag5 C2 Ag8 -40.6(7) . .
Ag9 Ag5 C2 Ag8 -55.2(8) . .
Ag3 Ag5 C2 Ag8 120.1(8) . .
Ag10 Ag5 C2 Ag8 12.6(9) . .
C3 Ag5 C2 Ag1 -143.8(8) . .
C1 Ag5 C2 Ag1 -61.2(3) . .
O27 Ag5 C2 Ag1 91.1(2) . .
Ag12 Ag5 C2 Ag1 24.6(4) . .
Ag4 Ag5 C2 Ag1 -101.9(2) . .
Ag6 Ag5 C2 Ag1 159.1(3) . .
Ag9 Ag5 C2 Ag1 144.48(14) . .
Ag3 Ag5 C2 Ag1 -40.24(17) . .
Ag10 Ag5 C2 Ag1 -147.72(13) . .
N4 Ag8 C2 C1 -159.6(4) . .
O23 Ag8 C2 C1 -1.8(5) . .
O7 Ag8 C2 C1 92.7(4) . .
Ag6 Ag8 C2 C1 138.7(4) . .
Ag7 Ag8 C2 C1 -138.3(5) . .
Ag2 Ag8 C2 C1 -0.6(3) . .
Ag1 Ag8 C2 C1 -64.7(4) . .
N4 Ag8 C2 Ag7 -21.3(3) . .
O23 Ag8 C2 Ag7 136.49(16) . .
O7 Ag8 C2 Ag7 -129.01(17) . .
Ag6 Ag8 C2 Ag7 -83.01(17) . .
Ag2 Ag8 C2 Ag7 137.67(18) . .
Ag1 Ag8 C2 Ag7 73.55(14) . .
N4 Ag8 C2 Ag6 61.7(2) . .
O23 Ag8 C2 Ag6 -140.51(15) . .
O7 Ag8 C2 Ag6 -46.00(19) . .
Ag7 Ag8 C2 Ag6 83.01(17) . .
Ag2 Ag8 C2 Ag6 -139.33(16) . .
Ag1 Ag8 C2 Ag6 156.6(2) . .
N4 Ag8 C2 Ag5 102.8(8) . .
O23 Ag8 C2 Ag5 -99.5(8) . .
O7 Ag8 C2 Ag5 -4.9(8) . .
Ag6 Ag8 C2 Ag5 41.1(7) . .
Ag7 Ag8 C2 Ag5 124.1(9) . .
Ag2 Ag8 C2 Ag5 -98.3(8) . .
Ag1 Ag8 C2 Ag5 -162.4(9) . .
N4 Ag8 C2 Ag1 -94.8(2) . .
O23 Ag8 C2 Ag1 62.9(2) . .
O7 Ag8 C2 Ag1 157.44(14) . .
Ag6 Ag8 C2 Ag1 -156.6(2) . .
Ag7 Ag8 C2 Ag1 -73.55(14) . .
Ag2 Ag8 C2 Ag1 64.11(9) . .
N3 Ag1 C2 C1 1.4(6) . .
O1 Ag1 C2 C1 -151.7(3) . .
N1 Ag1 C2 C1 105.3(4) . .
Ag7 Ag1 C2 C1 -169.1(4) . .
Ag3 Ag1 C2 C1 -31.1(3) . .
Ag2 Ag1 C2 C1 30.1(3) . .
Ag8 Ag1 C2 C1 100.2(4) . .
N3 Ag1 C2 Ag7 170.5(2) . .
O1 Ag1 C2 Ag7 17.4(2) . .
C1 Ag1 C2 Ag7 169.1(4) . .
N1 Ag1 C2 Ag7 -85.53(17) . .
Ag3 Ag1 C2 Ag7 137.99(15) . .
Ag2 Ag1 C2 Ag7 -160.77(16) . .
Ag8 Ag1 C2 Ag7 -90.71(17) . .
N3 Ag1 C2 Ag6 -150.9(4) . .
O1 Ag1 C2 Ag6 55.9(5) . .
C1 Ag1 C2 Ag6 -152.4(7) . .
N1 Ag1 C2 Ag6 -47.0(5) . .
Ag7 Ag1 C2 Ag6 38.5(4) . .
Ag3 Ag1 C2 Ag6 176.5(5) . .
Ag2 Ag1 C2 Ag6 -122.3(5) . .
Ag8 Ag1 C2 Ag6 -52.2(4) . .
N3 Ag1 C2 Ag5 74.7(4) . .
O1 Ag1 C2 Ag5 -78.5(3) . .
C1 Ag1 C2 Ag5 73.3(4) . .
N1 Ag1 C2 Ag5 178.6(2) . .
Ag7 Ag1 C2 Ag5 -95.9(2) . .
Ag3 Ag1 C2 Ag5 42.12(18) . .
Ag2 Ag1 C2 Ag5 103.4(2) . .
Ag8 Ag1 C2 Ag5 173.4(3) . .
N3 Ag1 C2 Ag8 -98.7(3) . .
O1 Ag1 C2 Ag8 108.13(17) . .
C1 Ag1 C2 Ag8 -100.2(4) . .
N1 Ag1 C2 Ag8 5.18(19) . .
Ag7 Ag1 C2 Ag8 90.71(17) . .
Ag3 Ag1 C2 Ag8 -131.29(15) . .
Ag2 Ag1 C2 Ag8 -70.05(11) . .
C2 Ag5 C3 C4 -168.8(8) . .
C1 Ag5 C3 C4 131.8(9) . .
O27 Ag5 C3 C4 -41.4(10) . .
Ag12 Ag5 C3 C4 20.5(9) . .
Ag4 Ag5 C3 C4 152.3(10) . .
Ag6 Ag5 C3 C4 -120.9(10) . .
Ag9 Ag5 C3 C4 -85.7(10) . .
Ag3 Ag5 C3 C4 93.3(10) . .
Ag10 Ag5 C3 C4 -163.9(12) . .
C2 Ag5 C3 Ag10 -4.9(10) . .
C1 Ag5 C3 Ag10 -64.3(4) . .
O27 Ag5 C3 Ag10 122.5(2) . .
Ag12 Ag5 C3 Ag10 -175.6(3) . .
Ag4 Ag5 C3 Ag10 -43.8(2) . .
Ag6 Ag5 C3 Ag10 43.0(3) . .
Ag9 Ag5 C3 Ag10 78.2(2) . .
Ag3 Ag5 C3 Ag10 -102.77(17) . .
C2 Ag5 C3 Ag11 78.1(9) . .
C1 Ag5 C3 Ag11 18.6(5) . .
O27 Ag5 C3 Ag11 -154.5(2) . .
Ag12 Ag5 C3 Ag11 -92.6(2) . .
Ag4 Ag5 C3 Ag11 39.2(2) . .
Ag6 Ag5 C3 Ag11 125.93(15) . .
Ag9 Ag5 C3 Ag11 161.2(3) . .
Ag3 Ag5 C3 Ag11 -19.8(2) . .
Ag10 Ag5 C3 Ag11 82.9(2) . .
C2 Ag5 C3 Ag9 -83.1(9) . .
C1 Ag5 C3 Ag9 -142.6(3) . .
O27 Ag5 C3 Ag9 44.29(16) . .
Ag12 Ag5 C3 Ag9 106.18(19) . .
Ag4 Ag5 C3 Ag9 -122.00(12) . .
Ag6 Ag5 C3 Ag9 -35.3(2) . .
Ag3 Ag5 C3 Ag9 178.98(7) . .
Ag10 Ag5 C3 Ag9 -78.2(2) . .
C2 Ag5 C3 Ag12 170.7(8) . .
C1 Ag5 C3 Ag12 111.2(3) . .
O27 Ag5 C3 Ag12 -61.88(14) . .
Ag4 Ag5 C3 Ag12 131.82(9) . .
Ag6 Ag5 C3 Ag12 -141.44(8) . .
Ag9 Ag5 C3 Ag12 -106.18(19) . .
Ag3 Ag5 C3 Ag12 72.80(14) . .
Ag10 Ag5 C3 Ag12 175.6(3) . .
O15 Ag10 C3 C4 46.3(6) . .
O25 Ag10 C3 C4 -177.6(4) . .
O17 Ag10 C3 C4 -66.3(5) . .
Ag9 Ag10 C3 C4 85.1(4) . .
Ag11 Ag10 C3 C4 -86.4(5) . .
Ag13 Ag10 C3 C4 0.5(4) . .
Ag5 Ag10 C3 C4 171.7(6) . .
O15 Ag10 C3 Ag5 -125.4(2) . .
O25 Ag10 C3 Ag5 10.7(3) . .
O17 Ag10 C3 Ag5 122.0(2) . .
Ag9 Ag10 C3 Ag5 -86.6(2) . .
Ag11 Ag10 C3 Ag5 101.9(2) . .
Ag13 Ag10 C3 Ag5 -171.2(2) . .
O15 Ag10 C3 Ag11 132.7(2) . .
O25 Ag10 C3 Ag11 -91.21(19) . .
O17 Ag10 C3 Ag11 20.1(2) . .
Ag9 Ag10 C3 Ag11 171.5(2) . .
Ag13 Ag10 C3 Ag11 86.88(13) . .
Ag5 Ag10 C3 Ag11 -101.9(2) . .
O15 Ag10 C3 Ag9 -38.8(3) . .
O25 Ag10 C3 Ag9 97.29(17) . .
O17 Ag10 C3 Ag9 -151.39(13) . .
Ag11 Ag10 C3 Ag9 -171.5(2) . .
Ag13 Ag10 C3 Ag9 -84.62(12) . .
Ag5 Ag10 C3 Ag9 86.6(2) . .
O15 Ag10 C3 Ag12 167(3) . .
O25 Ag10 C3 Ag12 -57(4) . .
O17 Ag10 C3 Ag12 55(3) . .
Ag9 Ag10 C3 Ag12 -154(4) . .
Ag11 Ag10 C3 Ag12 34(3) . .
Ag13 Ag10 C3 Ag12 121(3) . .
Ag5 Ag10 C3 Ag12 -68(3) . .
O19 Ag11 C3 C4 5.8(5) . .
O24 Ag11 C3 C4 172.0(3) . .
O28 Ag11 C3 C4 -102.5(4) . .
Ag10 Ag11 C3 C4 110.3(4) . .
Ag15 Ag11 C3 C4 -16.4(3) . .
O19 Ag11 C3 Ag5 159.05(18) . .
O24 Ag11 C3 Ag5 -34.7(3) . .
O28 Ag11 C3 Ag5 50.8(2) . .
C4 Ag11 C3 Ag5 153.3(5) . .
Ag10 Ag11 C3 Ag5 -96.5(2) . .
Ag15 Ag11 C3 Ag5 136.9(2) . .
O19 Ag11 C3 Ag10 -104.5(2) . .
O24 Ag11 C3 Ag10 61.7(2) . .
O28 Ag11 C3 Ag10 147.29(15) . .
C4 Ag11 C3 Ag10 -110.3(4) . .
Ag15 Ag11 C3 Ag10 -126.62(16) . .
O19 Ag11 C3 Ag9 -81.4(7) . .
O24 Ag11 C3 Ag9 84.8(7) . .
O28 Ag11 C3 Ag9 170.3(7) . .
C4 Ag11 C3 Ag9 -87.2(8) . .
Ag10 Ag11 C3 Ag9 23.0(6) . .
Ag15 Ag11 C3 Ag9 -103.6(7) . .
O19 Ag11 C3 Ag12 78.2(3) . .
O24 Ag11 C3 Ag12 -115.58(17) . .
O28 Ag11 C3 Ag12 -30.04(17) . .
C4 Ag11 C3 Ag12 72.4(4) . .
Ag10 Ag11 C3 Ag12 -177.3(3) . .
Ag15 Ag11 C3 Ag12 56.06(12) . .
O13 Ag9 C3 C4 -5.3(6) . .
O26 Ag9 C3 C4 -170.1(3) . .
O27 Ag9 C3 C4 104.8(4) . .
Ag10 Ag9 C3 C4 -110.5(4) . .
Ag14 Ag9 C3 C4 16.7(3) . .
Ag5 Ag9 C3 C4 150.8(5) . .
O13 Ag9 C3 Ag5 -156.1(2) . .
O26 Ag9 C3 Ag5 39.1(2) . .
O27 Ag9 C3 Ag5 -46.01(16) . .
C4 Ag9 C3 Ag5 -150.8(5) . .
Ag10 Ag9 C3 Ag5 98.7(2) . .
Ag14 Ag9 C3 Ag5 -134.12(18) . .
O13 Ag9 C3 Ag10 105.2(3) . .
O26 Ag9 C3 Ag10 -59.63(19) . .
O27 Ag9 C3 Ag10 -144.71(17) . .
C4 Ag9 C3 Ag10 110.5(4) . .
Ag14 Ag9 C3 Ag10 127.18(15) . .
Ag5 Ag9 C3 Ag10 -98.7(2) . .
O13 Ag9 C3 Ag11 82.0(8) . .
O26 Ag9 C3 Ag11 -82.9(7) . .
O27 Ag9 C3 Ag11 -168.0(7) . .
C4 Ag9 C3 Ag11 87.3(8) . .
Ag10 Ag9 C3 Ag11 -23.3(6) . .
Ag14 Ag9 C3 Ag11 103.9(7) . .
Ag5 Ag9 C3 Ag11 -122.0(8) . .
O13 Ag9 C3 Ag12 -76.9(4) . .
O26 Ag9 C3 Ag12 118.23(18) . .
O27 Ag9 C3 Ag12 33.16(18) . .
C4 Ag9 C3 Ag12 -71.6(4) . .
Ag10 Ag9 C3 Ag12 177.9(3) . .
Ag14 Ag9 C3 Ag12 -54.96(15) . .
Ag5 Ag9 C3 Ag12 79.2(2) . .
O21 Ag12 C3 C4 -1.1(6) . .
O12 Ag12 C3 C4 -177.3(4) . .
Ag15 Ag12 C3 C4 25.8(3) . .
Ag5 Ag12 C3 C4 -169.6(5) . .
Ag14 Ag12 C3 C4 -33.0(3) . .
O21 Ag12 C3 Ag5 168.5(3) . .
O12 Ag12 C3 Ag5 -7.7(2) . .
C4 Ag12 C3 Ag5 169.6(5) . .
Ag15 Ag12 C3 Ag5 -164.51(18) . .
Ag14 Ag12 C3 Ag5 136.61(19) . .
O21 Ag12 C3 Ag10 -123(3) . .
O12 Ag12 C3 Ag10 61(3) . .
C4 Ag12 C3 Ag10 -122(4) . .
Ag15 Ag12 C3 Ag10 -96(3) . .
Ag5 Ag12 C3 Ag10 68(3) . .
Ag14 Ag12 C3 Ag10 -155(4) . .
O21 Ag12 C3 Ag11 -89.2(4) . .
O12 Ag12 C3 Ag11 94.64(19) . .
C4 Ag12 C3 Ag11 -88.1(4) . .
Ag15 Ag12 C3 Ag11 -62.22(13) . .
Ag5 Ag12 C3 Ag11 102.3(2) . .
Ag14 Ag12 C3 Ag11 -121.09(18) . .
O21 Ag12 C3 Ag9 83.1(4) . .
O12 Ag12 C3 Ag9 -93.1(2) . .
C4 Ag12 C3 Ag9 84.2(4) . .
Ag15 Ag12 C3 Ag9 110.09(19) . .
Ag5 Ag12 C3 Ag9 -85.4(2) . .
Ag14 Ag12 C3 Ag9 51.21(14) . .
Ag5 C3 C4 Ag15 -80.1(12) . .
Ag10 C3 C4 Ag15 116.8(6) . .
Ag11 C3 C4 Ag15 36.2(7) . .
Ag9 C3 C4 Ag15 -165.5(5) . .
Ag12 C3 C4 Ag15 -58.9(6) . .
Ag5 C3 C4 Ag13 162.3(7) . .
Ag10 C3 C4 Ag13 -0.7(6) . .
Ag11 C3 C4 Ag13 -81.4(4) . .
Ag9 C3 C4 Ag13 76.9(4) . .
Ag12 C3 C4 Ag13 -176.5(4) . .
Ag5 C3 C4 Ag14 56.1(13) . .
Ag10 C3 C4 Ag14 -106.9(5) . .
Ag11 C3 C4 Ag14 172.4(4) . .
Ag9 C3 C4 Ag14 -29.3(6) . .
Ag12 C3 C4 Ag14 77.3(5) . .
Ag5 C3 C4 Ag12 -21.2(9) . .
Ag10 C3 C4 Ag12 175.8(3) . .
Ag11 C3 C4 Ag12 95.10(18) . .
Ag9 C3 C4 Ag12 -106.60(18) . .
Ag5 C3 C4 Ag11 -116.3(10) . .
Ag10 C3 C4 Ag11 80.6(3) . .
Ag9 C3 C4 Ag11 158.3(3) . .
Ag12 C3 C4 Ag11 -95.10(18) . .
Ag5 C3 C4 Ag9 85.4(9) . .
Ag10 C3 C4 Ag9 -77.6(3) . .
Ag11 C3 C4 Ag9 -158.3(3) . .
Ag12 C3 C4 Ag9 106.60(18) . .
O20 Ag15 C4 C3 -77.9(7) . .
O22 Ag15 C4 C3 77.1(7) . .
Ag14 Ag15 C4 C3 148.7(8) . .
Ag12 Ag15 C4 C3 58.5(7) . .
Ag13 Ag15 C4 C3 -128.0(8) . .
Ag11 Ag15 C4 C3 -31.8(6) . .
O20 Ag15 C4 Ag13 50.0(2) . .
O22 Ag15 C4 Ag13 -154.95(17) . .
Ag14 Ag15 C4 Ag13 -83.32(16) . .
Ag12 Ag15 C4 Ag13 -173.6(2) . .
Ag11 Ag15 C4 Ag13 96.18(17) . .
O20 Ag15 C4 Ag14 133.34(16) . .
O22 Ag15 C4 Ag14 -71.6(2) . .
Ag12 Ag15 C4 Ag14 -90.26(16) . .
Ag13 Ag15 C4 Ag14 83.32(16) . .
Ag11 Ag15 C4 Ag14 179.5(2) . .
O20 Ag15 C4 Ag12 -136.40(15) . .
O22 Ag15 C4 Ag12 18.6(3) . .
Ag14 Ag15 C4 Ag12 90.26(16) . .
Ag13 Ag15 C4 Ag12 173.6(2) . .
Ag11 Ag15 C4 Ag12 -90.24(15) . .
O20 Ag15 C4 Ag11 -46.2(2) . .
O22 Ag15 C4 Ag11 108.9(2) . .
Ag14 Ag15 C4 Ag11 -179.5(2) . .
Ag12 Ag15 C4 Ag11 90.24(15) . .
Ag13 Ag15 C4 Ag11 -96.18(18) . .
O20 Ag15 C4 Ag9 134.0(5) . .
O22 Ag15 C4 Ag9 -71.0(6) . .
Ag14 Ag15 C4 Ag9 0.6(5) . .
Ag12 Ag15 C4 Ag9 -89.6(6) . .
Ag13 Ag15 C4 Ag9 83.9(6) . .
Ag11 Ag15 C4 Ag9 -179.9(7) . .
N2 Ag13 C4 C3 179.5(4) 1_545 .
O16 Ag13 C4 C3 -53.6(6) . .
O18 Ag13 C4 C3 61.3(6) . .
Ag14 Ag13 C4 C3 -134.1(6) . .
Ag15 Ag13 C4 C3 144.4(6) . .
Ag10 Ag13 C4 C3 0.5(4) . .
N2 Ag13 C4 Ag15 35.1(3) 1_545 .
O16 Ag13 C4 Ag15 161.93(14) . .
O18 Ag13 C4 Ag15 -83.2(2) . .
Ag14 Ag13 C4 Ag15 81.49(17) . .
Ag10 Ag13 C4 Ag15 -143.89(19) . .
N2 Ag13 C4 Ag14 -46.4(3) 1_545 .
O16 Ag13 C4 Ag14 80.4(2) . .
O18 Ag13 C4 Ag14 -164.65(15) . .
Ag15 Ag13 C4 Ag14 -81.49(17) . .
Ag10 Ag13 C4 Ag14 134.62(18) . .
N2 Ag13 C4 Ag12 12.0(12) 1_545 .
O16 Ag13 C4 Ag12 138.8(9) . .
O18 Ag13 C4 Ag12 -106.3(10) . .
Ag14 Ag13 C4 Ag12 58.4(9) . .
Ag15 Ag13 C4 Ag12 -23.1(9) . .
Ag10 Ag13 C4 Ag12 -167.0(10) . .
N2 Ag13 C4 Ag11 117.8(2) 1_545 .
O16 Ag13 C4 Ag11 -115.33(19) . .
O18 Ag13 C4 Ag11 -0.4(3) . .
Ag14 Ag13 C4 Ag11 164.2(3) . .
Ag15 Ag13 C4 Ag11 82.73(19) . .
Ag10 Ag13 C4 Ag11 -61.16(12) . .
N2 Ag13 C4 Ag9 -120.1(2) 1_545 .
O16 Ag13 C4 Ag9 6.7(3) . .
O18 Ag13 C4 Ag9 121.61(18) . .
Ag14 Ag13 C4 Ag9 -73.73(15) . .
Ag15 Ag13 C4 Ag9 -155.2(2) . .
Ag10 Ag13 C4 Ag9 60.88(11) . .
O14 Ag14 C4 C3 79.9(6) . .
O30 Ag14 C4 C3 -49.8(7) . .
O29 Ag14 C4 C3 -172.3(6) . .
Ag15 Ag14 C4 C3 -152.8(7) . .
Ag13 Ag14 C4 C3 121.0(7) . .
Ag9 Ag14 C4 C3 27.0(5) . .
Ag12 Ag14 C4 C3 -72.9(6) . .
O14 Ag14 C4 Ag15 -127.35(16) . .
O30 Ag14 C4 Ag15 103.0(3) . .
O29 Ag14 C4 Ag15 -19.53(19) . .
Ag13 Ag14 C4 Ag15 -86.27(17) . .
Ag9 Ag14 C4 Ag15 179.7(2) . .
Ag12 Ag14 C4 Ag15 79.91(16) . .
O14 Ag14 C4 Ag13 -41.1(2) . .
O30 Ag14 C4 Ag13 -170.7(2) . .
O29 Ag14 C4 Ag13 66.74(19) . .
Ag15 Ag14 C4 Ag13 86.27(17) . .
Ag9 Ag14 C4 Ag13 -94.00(16) . .
Ag12 Ag14 C4 Ag13 166.2(3) . .
O14 Ag14 C4 Ag12 152.73(15) . .
O30 Ag14 C4 Ag12 23.1(3) . .
O29 Ag14 C4 Ag12 -99.44(17) . .
Ag15 Ag14 C4 Ag12 -79.91(16) . .
Ag13 Ag14 C4 Ag12 -166.2(3) . .
Ag9 Ag14 C4 Ag12 99.82(17) . .
O14 Ag14 C4 Ag11 -125.5(9) . .
O30 Ag14 C4 Ag11 104.8(9) . .
O29 Ag14 C4 Ag11 -17.7(10) . .
Ag15 Ag14 C4 Ag11 1.8(8) . .
Ag13 Ag14 C4 Ag11 -84.5(9) . .
Ag9 Ag14 C4 Ag11 -178.5(10) . .
Ag12 Ag14 C4 Ag11 81.7(9) . .
O14 Ag14 C4 Ag9 52.9(2) . .
O30 Ag14 C4 Ag9 -76.7(3) . .
O29 Ag14 C4 Ag9 160.74(12) . .
Ag15 Ag14 C4 Ag9 -179.7(2) . .
Ag13 Ag14 C4 Ag9 94.00(16) . .
Ag12 Ag14 C4 Ag9 -99.82(17) . .
O21 Ag12 C4 C3 179.3(4) . .
O12 Ag12 C4 C3 3.8(5) . .
Ag15 Ag12 C4 C3 -145.3(5) . .
Ag5 Ag12 C4 C3 7.6(3) . .
Ag14 Ag12 C4 C3 133.6(5) . .
O21 Ag12 C4 Ag15 -35.3(3) . .
O12 Ag12 C4 Ag15 149.12(18) . .
C3 Ag12 C4 Ag15 145.3(5) . .
Ag5 Ag12 C4 Ag15 152.91(16) . .
Ag14 Ag12 C4 Ag15 -81.07(17) . .
O21 Ag12 C4 Ag13 -11.9(11) . .
O12 Ag12 C4 Ag13 172.5(8) . .
C3 Ag12 C4 Ag13 168.7(13) . .
Ag15 Ag12 C4 Ag13 23.4(9) . .
Ag5 Ag12 C4 Ag13 176.3(10) . .
Ag14 Ag12 C4 Ag13 -57.7(9) . .
O21 Ag12 C4 Ag14 45.7(3) . .
O12 Ag12 C4 Ag14 -129.8(2) . .
C3 Ag12 C4 Ag14 -133.6(5) . .
Ag15 Ag12 C4 Ag14 81.07(17) . .
Ag5 Ag12 C4 Ag14 -126.02(17) . .
O21 Ag12 C4 Ag11 -118.7(2) . .
O12 Ag12 C4 Ag11 65.8(3) . .
C3 Ag12 C4 Ag11 62.0(4) . .
Ag15 Ag12 C4 Ag11 -83.32(17) . .
Ag5 Ag12 C4 Ag11 69.59(11) . .
Ag14 Ag12 C4 Ag11 -164.4(3) . .
O21 Ag12 C4 Ag9 119.4(2) . .
O12 Ag12 C4 Ag9 -56.1(3) . .
C3 Ag12 C4 Ag9 -59.9(4) . .
Ag15 Ag12 C4 Ag9 154.8(3) . .
Ag5 Ag12 C4 Ag9 -52.34(12) . .
Ag14 Ag12 C4 Ag9 73.68(17) . .
O19 Ag11 C4 C3 -175.9(4) . .
O24 Ag11 C4 C3 -12.2(5) . .
O28 Ag11 C4 C3 81.7(4) . .
Ag10 Ag11 C4 C3 -52.3(4) . .
Ag15 Ag11 C4 C3 157.1(5) . .
O19 Ag11 C4 Ag15 27.0(2) . .
C3 Ag11 C4 Ag15 -157.1(5) . .
O24 Ag11 C4 Ag15 -169.37(18) . .
O28 Ag11 C4 Ag15 -75.50(17) . .
Ag10 Ag11 C4 Ag15 150.55(18) . .
O19 Ag11 C4 Ag13 -57.5(2) . .
C3 Ag11 C4 Ag13 118.4(4) . .
O24 Ag11 C4 Ag13 106.2(3) . .
O28 Ag11 C4 Ag13 -159.97(17) . .
Ag10 Ag11 C4 Ag13 66.08(14) . .
Ag15 Ag11 C4 Ag13 -84.48(19) . .
O19 Ag11 C4 Ag14 25.2(10) . .
C3 Ag11 C4 Ag14 -159.0(12) . .
O24 Ag11 C4 Ag14 -171.2(8) . .
O28 Ag11 C4 Ag14 -77.3(9) . .
Ag10 Ag11 C4 Ag14 148.7(10) . .
Ag15 Ag11 C4 Ag14 -1.8(8) . .
O19 Ag11 C4 Ag12 106.85(17) . .
C3 Ag11 C4 Ag12 -77.3(4) . .
O24 Ag11 C4 Ag12 -89.5(3) . .
O28 Ag11 C4 Ag12 4.37(18) . .
Ag10 Ag11 C4 Ag12 -129.58(18) . .
Ag15 Ag11 C4 Ag12 79.87(17) . .
O19 Ag11 C4 Ag9 -153.1(2) . .
C3 Ag11 C4 Ag9 22.8(3) . .
O24 Ag11 C4 Ag9 10.6(4) . .
O28 Ag11 C4 Ag9 104.4(2) . .
Ag10 Ag11 C4 Ag9 -29.50(16) . .
Ag15 Ag11 C4 Ag9 179.9(3) . .
O13 Ag9 C4 C3 176.7(4) . .
O26 Ag9 C4 C3 14.6(5) . .
O27 Ag9 C4 C3 -71.9(4) . .
Ag10 Ag9 C4 C3 52.6(4) . .
Ag14 Ag9 C4 C3 -157.8(4) . .
Ag5 Ag9 C4 C3 -20.9(4) . .
O13 Ag9 C4 Ag15 -26.1(7) . .
C3 Ag9 C4 Ag15 157.2(8) . .
O26 Ag9 C4 Ag15 171.8(5) . .
O27 Ag9 C4 Ag15 85.3(6) . .
Ag10 Ag9 C4 Ag15 -150.2(6) . .
Ag14 Ag9 C4 Ag15 -0.6(5) . .
Ag5 Ag9 C4 Ag15 136.3(6) . .
O13 Ag9 C4 Ag13 56.4(2) . .
C3 Ag9 C4 Ag13 -120.3(4) . .
O26 Ag9 C4 Ag13 -105.8(2) . .
O27 Ag9 C4 Ag13 167.76(18) . .
Ag10 Ag9 C4 Ag13 -67.67(13) . .
Ag14 Ag9 C4 Ag13 81.85(17) . .
Ag5 Ag9 C4 Ag13 -141.19(18) . .
O13 Ag9 C4 Ag14 -25.5(2) . .
C3 Ag9 C4 Ag14 157.8(4) . .
O26 Ag9 C4 Ag14 172.40(16) . .
O27 Ag9 C4 Ag14 85.91(14) . .
Ag10 Ag9 C4 Ag14 -149.52(16) . .
Ag5 Ag9 C4 Ag14 136.96(15) . .
O13 Ag9 C4 Ag12 -111.48(19) . .
C3 Ag9 C4 Ag12 71.9(4) . .
O26 Ag9 C4 Ag12 86.4(3) . .
O27 Ag9 C4 Ag12 -0.08(17) . .
Ag10 Ag9 C4 Ag12 124.49(19) . .
Ag14 Ag9 C4 Ag12 -85.99(18) . .
Ag5 Ag9 C4 Ag12 50.97(12) . .
O13 Ag9 C4 Ag11 154.0(2) . .
C3 Ag9 C4 Ag11 -22.7(3) . .
O26 Ag9 C4 Ag11 -8.1(4) . .
O27 Ag9 C4 Ag11 -94.6(2) . .
Ag10 Ag9 C4 Ag11 29.98(16) . .
Ag14 Ag9 C4 Ag11 179.5(3) . .
Ag5 Ag9 C4 Ag11 -43.54(18) . .
N3 C5 C6 C7A -4.6(10) . .
C7A C8 C9 N3 2.4(10) . .
C7A C8 C9 S1 179.7(4) . .
N1 C10 C11 N2 0.5(9) . .
S1 C10 C11 N2 176.9(4) . .
N2 C12 C13 N1 8.4(9) . .
N2 C12 C13 S2 -179.1(4) . .
N4 C14 C15 N5A -1.4(10) . .
S2 C14 C15 N5A -178.2(5) . .
N5A C16 C17 N4 1.1(11) . .
O1 C18 C19 F1 -36.6(10) . .
O2 C18 C19 F1 142.7(7) . .
O1 C18 C19 F2 82.3(7) . .
O2 C18 C19 F2 -98.3(7) . .
O1 C18 C19 F3 -163.0(6) . .
O2 C18 C19 F3 16.3(9) . .
O4 C20 C21 F4 -108.8(7) . .
O3 C20 C21 F4 73.2(7) . .
O4 C20 C21 F5 133.1(6) . .
O3 C20 C21 F5 -44.8(8) . .
O4 C20 C21 F6 16.4(8) . .
O3 C20 C21 F6 -161.6(6) . .
O5 C22 C23 F7 -12.1(10) . .
O6 C22 C23 F7 166.2(6) . .
O5 C22 C23 F9 -145.2(7) . .
O6 C22 C23 F9 33.1(9) . .
O5 C22 C23 F8 106.9(7) . .
O6 C22 C23 F8 -74.9(7) . .
O8 C24 C25 F12 -14.9(10) . .
O7 C24 C25 F12 162.9(6) . .
O8 C24 C25 F11 106.6(7) . .
O7 C24 C25 F11 -75.7(8) . .
O8 C24 C25 F10 -135.3(7) . .
O7 C24 C25 F10 42.5(9) . .
O9 C26 C27 F14 -56.7(9) . .
O10 C26 C27 F14 132.3(7) . .
O9 C26 C27 F13 175.1(6) . .
O10 C26 C27 F13 4.0(9) . .
O9 C26 C27 F15 69.6(9) . .
O10 C26 C27 F15 -101.4(7) . .
O11 C28 C29 F17 -80.5(7) . .
O12 C28 C29 F17 98.2(7) . .
O11 C28 C29 F18 37.5(8) . .
O12 C28 C29 F18 -143.8(6) . .
O11 C28 C29 F16 165.0(6) . .
O12 C28 C29 F16 -16.2(8) . .
O14 C30 C31 F20 119.4(8) . .
O13 C30 C31 F20 -65.4(9) . .
O14 C30 C31 F19 -1.7(10) . .
O13 C30 C31 F19 173.4(6) . .
O14 C30 C31 F21 -113.6(8) . .
O13 C30 C31 F21 61.6(9) . .
O15 C32 C33 F22 117.4(8) . .
O16 C32 C33 F22 -59.9(10) . .
O15 C32 C33 F23 -6.7(10) . .
O16 C32 C33 F23 175.9(6) . .
O15 C32 C33 F24 -115.4(7) . .
O16 C32 C33 F24 67.2(8) . .
O17 C34 C35 F25 -94.2(8) . .
O18 C34 C35 F25 88.5(8) . .
O17 C34 C35 F27 26.7(10) . .
O18 C34 C35 F27 -150.6(6) . .
O17 C34 C35 F26 147.3(6) . .
O18 C34 C35 F26 -30.0(8) . .
O19 C36 C37 F30 119.4(6) . .
O20 C36 C37 F30 -60.8(7) . .
O19 C36 C37 F28 -0.3(8) . .
O20 C36 C37 F28 179.6(5) . .
O19 C36 C37 F29 -124.3(6) . .
O20 C36 C37 F29 55.6(7) . .
O21 C38 C39 F32 -134.9(8) . .
O22 C38 C39 F32 41.6(9) . .
O21 C38 C39 F31 -18.6(10) . .
O22 C38 C39 F31 158.0(6) . .
O21 C38 C39 F33 93.1(9) . .
O22 C38 C39 F33 -90.3(8) . .
C12 C13 N1 C10 -6.1(9) . .
S2 C13 N1 C10 -178.8(4) . .
C12 C13 N1 Ag1 159.0(4) . .
S2 C13 N1 Ag1 -13.8(7) . .
C11 C10 N1 C13 1.6(8) . .
S1 C10 N1 C13 -174.8(4) . .
C11 C10 N1 Ag1 -165.2(5) . .
S1 C10 N1 Ag1 18.5(6) . .
N3 Ag1 N1 C13 -129.5(5) . .
O1 Ag1 N1 C13 -44.3(5) . .
C1 Ag1 N1 C13 107.6(5) . .
C2 Ag1 N1 C13 79.6(5) . .
Ag7 Ag1 N1 C13 33.7(5) . .
Ag3 Ag1 N1 C13 153.1(4) . .
Ag2 Ag1 N1 C13 144.4(5) . .
Ag8 Ag1 N1 C13 83.9(5) . .
N3 Ag1 N1 C10 35.8(4) . .
O1 Ag1 N1 C10 121.0(4) . .
C1 Ag1 N1 C10 -87.1(4) . .
C2 Ag1 N1 C10 -115.1(4) . .
Ag7 Ag1 N1 C10 -161.0(4) . .
Ag3 Ag1 N1 C10 -41.7(5) . .
Ag2 Ag1 N1 C10 -50.4(4) . .
Ag8 Ag1 N1 C10 -110.9(4) . .
C13 C12 N2 C11 -5.8(8) . .
C13 C12 N2 Ag13 -178.4(4) . 1_565
C10 C11 N2 C12 1.8(9) . .
C10 C11 N2 Ag13 174.8(4) . 1_565
C6 C5 N3 C9 2.0(9) . .
C6 C5 N3 Ag1 -176.7(5) . .
C8 C9 N3 C5 -1.1(9) . .
S1 C9 N3 C5 -178.6(5) . .
C8 C9 N3 Ag1 177.6(5) . .
S1 C9 N3 Ag1 0.2(6) . .
O1 Ag1 N3 C5 39.7(5) . .
C1 Ag1 N3 C5 -116.8(5) . .
N1 Ag1 N3 C5 132.3(5) . .
C2 Ag1 N3 C5 -117.6(5) . .
Ag7 Ag1 N3 C5 38.3(8) . .
Ag3 Ag1 N3 C5 -87.9(5) . .
Ag2 Ag1 N3 C5 -144.1(5) . .
Ag8 Ag1 N3 C5 172.2(4) . .
O1 Ag1 N3 C9 -139.0(5) . .
C1 Ag1 N3 C9 64.5(5) . .
N1 Ag1 N3 C9 -46.4(5) . .
C2 Ag1 N3 C9 63.7(6) . .
Ag7 Ag1 N3 C9 -140.4(4) . .
Ag3 Ag1 N3 C9 93.4(5) . .
Ag2 Ag1 N3 C9 37.2(4) . .
Ag8 Ag1 N3 C9 -6.4(5) . .
C16 C17 N4 C14 -1.8(9) . .
C16 C17 N4 Ag8 174.2(5) . .
C15 C14 N4 C17 2.0(10) . .
S2 C14 N4 C17 179.0(5) . .
C15 C14 N4 Ag8 -173.7(5) . .
S2 C14 N4 Ag8 3.2(7) . .
O23 Ag8 N4 C17 82.4(5) . .
C2 Ag8 N4 C17 -114.7(5) . .
O7 Ag8 N4 C17 -0.4(5) . .
Ag6 Ag8 N4 C17 -73.5(4) . .
Ag7 Ag8 N4 C17 -129.1(4) . .
Ag2 Ag8 N4 C17 118.7(4) . .
Ag1 Ag8 N4 C17 -176.2(4) . .
O23 Ag8 N4 C14 -101.8(5) . .
C2 Ag8 N4 C14 61.2(5) . .
O7 Ag8 N4 C14 175.4(5) . .
Ag6 Ag8 N4 C14 102.3(5) . .
Ag7 Ag8 N4 C14 46.7(5) . .
Ag2 Ag8 N4 C14 -65.4(6) . .
Ag1 Ag8 N4 C14 -0.4(5) . .
O2 C18 O1 Ag1 -6.4(10) . .
C19 C18 O1 Ag1 172.8(4) . .
N3 Ag1 O1 C18 -161.1(5) . .
C1 Ag1 O1 C18 -15.4(6) . .
N1 Ag1 O1 C18 116.6(5) . .
C2 Ag1 O1 C18 5.9(5) . .
Ag7 Ag1 O1 C18 18.5(5) . .
Ag3 Ag1 O1 C18 -77.7(5) . .
Ag2 Ag1 O1 C18 176.1(4) . .
Ag8 Ag1 O1 C18 60.6(5) . .
O1 C18 O2 Ag7 -16.6(10) . .
C19 C18 O2 Ag7 164.2(4) . .
C2 Ag7 O2 C18 59.5(6) . .
O9 Ag7 O2 C18 -126.6(5) . .
Ag6 Ag7 O2 C18 149.7(4) . .
Ag1 Ag7 O2 C18 22.7(5) . .
Ag8 Ag7 O2 C18 -13.0(6) . .
O4 C20 O3 Ag2 0.1(9) . .
C21 C20 O3 Ag2 177.8(4) . .
C1 Ag2 O3 C20 -2.3(6) . .
O5 Ag2 O3 C20 -134.4(5) . .
S1 Ag2 O3 C20 117.5(5) . .
Ag4 Ag2 O3 C20 -54.4(5) . .
Ag3 Ag2 O3 C20 -0.3(5) . .
Ag1 Ag2 O3 C20 52.8(5) . .
Ag8 Ag2 O3 C20 96.5(7) . .
O3 C20 O4 Ag3 0.3(9) . .
C21 C20 O4 Ag3 -177.4(4) . .
C1 Ag3 O4 C20 1.7(6) . .
O11 Ag3 O4 C20 -126.6(5) . .
O28 Ag3 O4 C20 153.8(5) . .
Ag4 Ag3 O4 C20 54.5(5) . .
Ag2 Ag3 O4 C20 -0.4(5) . .
Ag1 Ag3 O4 C20 -57.5(5) . .
Ag5 Ag3 O4 C20 108.7(5) . .
O6 C22 O5 Ag2 -9.4(11) . .
C23 C22 O5 Ag2 168.5(4) . .
C1 Ag2 O5 C22 -25.8(6) . .
O3 Ag2 O5 C22 107.8(5) . .
S1 Ag2 O5 C22 -177.3(5) . .
Ag4 Ag2 O5 C22 1.6(5) . .
Ag3 Ag2 O5 C22 35.8(6) . .
Ag1 Ag2 O5 C22 -92.6(6) . .
Ag8 Ag2 O5 C22 -81.5(5) . .
O5 C22 O6 Ag4 12.8(11) . .
C23 C22 O6 Ag4 -165.0(4) . .
C1 Ag4 O6 C22 18.5(6) . .
O24 Ag4 O6 C22 -122.6(5) . .
O25 Ag4 O6 C22 138.1(5) . .
Ag2 Ag4 O6 C22 -7.6(5) . .
Ag3 Ag4 O6 C22 -44.7(6) . .
Ag5 Ag4 O6 C22 109.7(5) . .
O8 C24 O7 Ag8 -19.0(11) . .
C25 C24 O7 Ag8 163.5(4) . .
N4 Ag8 O7 C24 -75.8(6) . .
O23 Ag8 O7 C24 -175.2(6) . .
C2 Ag8 O7 C24 55.1(6) . .
Ag6 Ag8 O7 C24 21.2(6) . .
Ag7 Ag8 O7 C24 12.0(7) . .
Ag2 Ag8 O7 C24 125.9(6) . .
Ag1 Ag8 O7 C24 96.0(6) . .
O7 C24 O8 Ag6 -0.8(9) . .
C25 C24 O8 Ag6 176.7(4) . .
C2 Ag6 O8 C24 -22.5(6) . .
O10 Ag6 O8 C24 111.4(5) . .
O26 Ag6 O8 C24 -164.8(5) . .
Ag7 Ag6 O8 C24 45.6(6) . .
Ag8 Ag6 O8 C24 12.1(5) . .
Ag5 Ag6 O8 C24 -88.9(5) . .
O10 C26 O9 Ag7 2.4(9) . .
C27 C26 O9 Ag7 -167.2(5) . .
C2 Ag7 O9 C26 9.9(6) . .
O2 Ag7 O9 C26 -163.6(5) . .
Ag6 Ag7 O9 C26 -2.0(5) . .
Ag1 Ag7 O9 C26 120.4(4) . .
Ag8 Ag7 O9 C26 54.4(5) . .
O9 C26 O10 Ag6 -1.1(10) . .
C27 C26 O10 Ag6 169.2(4) . .
C2 Ag6 O10 C26 -10.7(6) . .
O8 Ag6 O10 C26 -148.8(6) . .
O26 Ag6 O10 C26 122.8(6) . .
Ag7 Ag6 O10 C26 -0.5(5) . .
Ag8 Ag6 O10 C26 -61.4(6) . .
Ag5 Ag6 O10 C26 49.7(6) . .
O12 C28 O11 Ag3 -9.5(9) . .
C29 C28 O11 Ag3 169.2(4) . .
C1 Ag3 O11 C28 64.8(5) . .
O4 Ag3 O11 C28 -151.1(5) . .
O28 Ag3 O11 C28 -65.2(5) . .
Ag4 Ag3 O11 C28 26.7(6) . .
Ag2 Ag3 O11 C28 119.4(4) . .
Ag1 Ag3 O11 C28 95.0(5) . .
Ag5 Ag3 O11 C28 11.7(5) . .
O11 C28 O12 Ag12 100.1(7) . .
C29 C28 O12 Ag12 -78.5(7) . .
O21 Ag12 O12 C28 55.2(5) . .
C4 Ag12 O12 C28 -128.8(5) . .
C3 Ag12 O12 C28 -126.9(5) . .
Ag15 Ag12 O12 C28 -39.3(6) . .
Ag5 Ag12 O12 C28 -132.8(5) . .
Ag14 Ag12 O12 C28 158.7(4) . .
O14 C30 O13 Ag9 19.8(12) . .
C31 C30 O13 Ag9 -154.2(5) . .
C3 Ag9 O13 C30 -8.1(7) . .
O26 Ag9 O13 C30 158.1(6) . .
O27 Ag9 O13 C30 -108.8(6) . .
C4 Ag9 O13 C30 -10.9(6) . .
Ag10 Ag9 O13 C30 66.4(6) . .
Ag14 Ag9 O13 C30 -29.7(5) . .
Ag5 Ag9 O13 C30 -118.7(6) . .
O13 C30 O14 Ag14 12.5(11) . .
C31 C30 O14 Ag14 -173.6(5) . .
C4 Ag14 O14 C30 -69.1(6) . .
O30 Ag14 O14 C30 79.9(5) . .
O29 Ag14 O14 C30 179.3(5) . .
Ag15 Ag14 O14 C30 -131.0(5) . .
Ag13 Ag14 O14 C30 -98.7(5) . .
Ag9 Ag14 O14 C30 -24.9(5) . .
Ag12 Ag14 O14 C30 -12.6(7) . .
O16 C32 O15 Ag10 8.4(13) . .
C33 C32 O15 Ag10 -168.3(5) . .
C3 Ag10 O15 C32 -32.0(7) . .
O25 Ag10 O15 C32 -171.9(6) . .
O17 Ag10 O15 C32 88.6(6) . .
Ag9 Ag10 O15 C32 -61.8(6) . .
Ag11 Ag10 O15 C32 49.8(7) . .
Ag13 Ag10 O15 C32 10.2(6) . .
Ag5 Ag10 O15 C32 -92.9(6) . .
O15 C32 O16 Ag13 -28.5(12) . .
C33 C32 O16 Ag13 148.2(5) . .
C4 Ag13 O16 C32 72.9(6) . .
N2 Ag13 O16 C32 -139.9(6) 1_545 .
O18 Ag13 O16 C32 -56.1(6) . .
Ag14 Ag13 O16 C32 123.4(6) . .
Ag15 Ag13 O16 C32 124.2(5) . .
Ag10 Ag13 O16 C32 24.1(5) . .
O18 C34 O17 Ag10 -42.8(10) . .
C35 C34 O17 Ag10 140.3(5) . .
C3 Ag10 O17 C34 90.3(5) . .
O15 Ag10 O17 C34 -48.9(5) . .
O25 Ag10 O17 C34 -149.4(5) . .
Ag9 Ag10 O17 C34 39.9(6) . .
Ag11 Ag10 O17 C34 107.5(5) . .
Ag13 Ag10 O17 C34 30.5(5) . .
Ag5 Ag10 O17 C34 132.2(5) . .
O17 C34 O18 Ag13 24.4(10) . .
C35 C34 O18 Ag13 -158.7(5) . .
C4 Ag13 O18 C34 -50.4(6) . .
N2 Ag13 O18 C34 166.4(5) 1_545 .
O16 Ag13 O18 C34 80.5(5) . .
Ag14 Ag13 O18 C34 -97.7(6) . .
Ag15 Ag13 O18 C34 -99.6(5) . .
Ag10 Ag13 O18 C34 3.0(5) . .
O20 C36 O19 Ag11 -31.0(11) . .
C37 C36 O19 Ag11 148.8(4) . .
C3 Ag11 O19 C36 2.1(7) . .
O24 Ag11 O19 C36 -165.1(6) . .
O28 Ag11 O19 C36 109.6(6) . .
C4 Ag11 O19 C36 5.0(6) . .
Ag10 Ag11 O19 C36 -64.7(6) . .
Ag15 Ag11 O19 C36 23.9(6) . .
O19 C36 O20 Ag15 10.9(9) . .
C37 C36 O20 Ag15 -169.0(4) . .
C4 Ag15 O20 C36 41.0(5) . .
O22 Ag15 O20 C36 -119.8(5) . .
Ag14 Ag15 O20 C36 109.3(4) . .
Ag12 Ag15 O20 C36 -33.0(5) . .
Ag13 Ag15 O20 C36 75.5(4) . .
Ag11 Ag15 O20 C36 4.9(4) . .
O22 C38 O21 Ag12 -1.8(12) . .
C39 C38 O21 Ag12 174.2(4) . .
O12 Ag12 O21 C38 -140.0(6) . .
C4 Ag12 O21 C38 43.1(7) . .
C3 Ag12 O21 C38 43.7(8) . .
Ag15 Ag12 O21 C38 17.7(6) . .
Ag5 Ag12 O21 C38 -167.9(5) . .
Ag14 Ag12 O21 C38 72.7(6) . .
O21 C38 O22 Ag15 -22.8(11) . .
C39 C38 O22 Ag15 161.1(4) . .
C4 Ag15 O22 C38 9.8(6) . .
O20 Ag15 O22 C38 169.1(5) . .
Ag14 Ag15 O22 C38 -38.7(5) . .
Ag12 Ag15 O22 C38 25.0(5) . .
Ag13 Ag15 O22 C38 -65.3(7) . .
Ag11 Ag15 O22 C38 79.8(5) . .
N4 Ag8 O23 S9 -85.6(3) . .
C2 Ag8 O23 S9 112.1(3) . .
O7 Ag8 O23 S9 6.1(3) . .
Ag6 Ag8 O23 S9 39.2(5) . .
Ag7 Ag8 O23 S9 175.40(14) . .
Ag2 Ag8 O23 S9 110.8(3) . .
Ag1 Ag8 O23 S9 157.9(3) . .
C1 Ag4 O24 S10 -151.4(2) . .
O6 Ag4 O24 S10 -10.7(2) . .
O25 Ag4 O24 S10 73.1(2) . .
Ag2 Ag4 O24 S10 -93.4(2) . .
Ag3 Ag4 O24 S10 -143.2(2) . .
Ag5 Ag4 O24 S10 155.0(2) . .
C1 Ag4 O24 Ag11 67.9(2) . .
O6 Ag4 O24 Ag11 -151.33(16) . .
O25 Ag4 O24 Ag11 -67.55(17) . .
Ag2 Ag4 O24 Ag11 125.97(11) . .
Ag3 Ag4 O24 Ag11 76.14(12) . .
Ag5 Ag4 O24 Ag11 14.28(14) . .
O19 Ag11 O24 S10 45.7(3) . .
C3 Ag11 O24 S10 -124.7(3) . .
O28 Ag11 O24 S10 142.1(3) . .
C4 Ag11 O24 S10 -118.4(3) . .
Ag10 Ag11 O24 S10 -83.7(3) . .
Ag15 Ag11 O24 S10 111.5(6) . .
O19 Ag11 O24 Ag4 178.19(15) . .
C3 Ag11 O24 Ag4 7.7(2) . .
O28 Ag11 O24 Ag4 -85.48(16) . .
C4 Ag11 O24 Ag4 14.1(3) . .
Ag10 Ag11 O24 Ag4 48.78(13) . .
Ag15 Ag11 O24 Ag4 -116.1(6) . .
C3 Ag10 O25 S3 -174.4(3) . .
O15 Ag10 O25 S3 -24.3(4) . .
O17 Ag10 O25 S3 67.3(4) . .
Ag9 Ag10 O25 S3 -117.6(3) . .
Ag11 Ag10 O25 S3 132.4(3) . .
Ag13 Ag10 O25 S3 64(3) . .
Ag5 Ag10 O25 S3 -167.4(4) . .
C3 Ag10 O25 Ag4 37.0(2) . .
O15 Ag10 O25 Ag4 -172.96(18) . .
O17 Ag10 O25 Ag4 -81.35(18) . .
Ag9 Ag10 O25 Ag4 93.79(14) . .
Ag11 Ag10 O25 Ag4 -16.24(17) . .
Ag13 Ag10 O25 Ag4 -84(3) . .
Ag5 Ag10 O25 Ag4 43.99(11) . .
C1 Ag4 O25 S3 114.5(3) . .
O6 Ag4 O25 S3 -13.0(3) . .
O24 Ag4 O25 S3 -105.0(3) . .
Ag2 Ag4 O25 S3 54.5(4) . .
Ag3 Ag4 O25 S3 170.49(14) . .
Ag5 Ag4 O25 S3 158.3(3) . .
C1 Ag4 O25 Ag10 -92.7(2) . .
O6 Ag4 O25 Ag10 139.72(19) . .
O24 Ag4 O25 Ag10 47.78(18) . .
Ag2 Ag4 O25 Ag10 -152.76(7) . .
Ag3 Ag4 O25 Ag10 -36.7(3) . .
Ag5 Ag4 O25 Ag10 -48.93(13) . .
O13 Ag9 O26 S4 -10.3(3) . .
C3 Ag9 O26 S4 161.3(3) . .
O27 Ag9 O26 S4 -120.7(3) . .
C4 Ag9 O26 S4 153.9(3) . .
Ag10 Ag9 O26 S4 120.7(3) . .
Ag14 Ag9 O26 S4 -60.5(7) . .
Ag5 Ag9 O26 S4 -173.1(3) . .
O13 Ag9 O26 Ag6 153.42(18) . .
C3 Ag9 O26 Ag6 -35.0(2) . .
O27 Ag9 O26 Ag6 43.03(18) . .
C4 Ag9 O26 Ag6 -42.4(3) . .
Ag10 Ag9 O26 Ag6 -75.63(15) . .
Ag14 Ag9 O26 Ag6 103.2(5) . .
Ag5 Ag9 O26 Ag6 -9.43(14) . .
C2 Ag6 O26 S4 171.3(2) . .
O8 Ag6 O26 S4 -47.6(3) . .
O10 Ag6 O26 S4 44.4(2) . .
Ag7 Ag6 O26 S4 113.4(2) . .
Ag8 Ag6 O26 S4 -83.3(11) . .
Ag5 Ag6 O26 S4 176.2(2) . .
C2 Ag6 O26 Ag9 4.8(3) . .
O8 Ag6 O26 Ag9 145.93(19) . .
O10 Ag6 O26 Ag9 -122.04(19) . .
Ag7 Ag6 O26 Ag9 -53.08(19) . .
Ag8 Ag6 O26 Ag9 110.2(10) . .
Ag5 Ag6 O26 Ag9 9.66(14) . .
O13 Ag9 O27 S5 -29.9(4) . .
C3 Ag9 O27 S5 -176.1(4) . .
O26 Ag9 O27 S5 68.7(4) . .
C4 Ag9 O27 S5 -149.4(4) . .
Ag10 Ag9 O27 S5 154.2(3) . .
Ag14 Ag9 O27 S5 -102.8(4) . .
Ag5 Ag9 O27 S5 146.5(5) . .
O13 Ag9 O27 Ag5 -176.39(13) . .
C3 Ag9 O27 Ag5 37.41(15) . .
O26 Ag9 O27 Ag5 -77.86(12) . .
C4 Ag9 O27 Ag5 64.02(14) . .
Ag10 Ag9 O27 Ag5 7.71(14) . .
Ag14 Ag9 O27 Ag5 110.65(8) . .
C3 Ag5 O27 S5 169.3(4) . .
C2 Ag5 O27 S5 -22.3(4) . .
C1 Ag5 O27 S5 -5.8(5) . .
Ag12 Ag5 O27 S5 114.8(4) . .
Ag4 Ag5 O27 S5 -78.3(6) . .
Ag6 Ag5 O27 S5 -64.7(4) . .
Ag9 Ag5 O27 S5 -148.3(5) . .
Ag3 Ag5 O27 S5 54.0(5) . .
Ag10 Ag5 O27 S5 -154.5(4) . .
C3 Ag5 O27 Ag9 -42.39(17) . .
C2 Ag5 O27 Ag9 125.94(15) . .
C1 Ag5 O27 Ag9 142.45(17) . .
Ag12 Ag5 O27 Ag9 -96.93(10) . .
Ag4 Ag5 O27 Ag9 69.9(4) . .
Ag6 Ag5 O27 Ag9 83.56(8) . .
Ag3 Ag5 O27 Ag9 -157.72(4) . .
Ag10 Ag5 O27 Ag9 -6.22(11) . .
O19 Ag11 O28 S6 15.0(3) . .
C3 Ag11 O28 S6 155.0(3) . .
O24 Ag11 O28 S6 -89.0(3) . .
C4 Ag11 O28 S6 127.2(3) . .
Ag10 Ag11 O28 S6 -171.1(2) . .
Ag15 Ag11 O28 S6 86.2(3) . .
O19 Ag11 O28 Ag3 147.40(15) . .
C3 Ag11 O28 Ag3 -72.63(18) . .
O24 Ag11 O28 Ag3 43.33(15) . .
C4 Ag11 O28 Ag3 -100.44(18) . .
Ag10 Ag11 O28 Ag3 -38.8(2) . .
Ag15 Ag11 O28 Ag3 -141.45(12) . .
C1 Ag3 O28 S6 -177.3(2) . .
O4 Ag3 O28 S6 28.3(2) . .
O11 Ag3 O28 S6 -69.0(2) . .
Ag4 Ag3 O28 S6 138.2(2) . .
Ag2 Ag3 O28 S6 102.9(2) . .
Ag1 Ag3 O28 S6 -100.4(2) . .
Ag5 Ag3 O28 S6 -166.8(2) . .
C1 Ag3 O28 Ag11 38.0(3) . .
O4 Ag3 O28 Ag11 -116.35(17) . .
O11 Ag3 O28 Ag11 146.38(17) . .
Ag4 Ag3 O28 Ag11 -6.40(14) . .
Ag2 Ag3 O28 Ag11 -41.7(3) . .
Ag1 Ag3 O28 Ag11 114.94(14) . .
Ag5 Ag3 O28 Ag11 48.57(11) . .
C4 Ag14 O29 S7 166.2(6) . .
O14 Ag14 O29 S7 -68.4(7) . .
O30 Ag14 O29 S7 21.1(7) . .
Ag15 Ag14 O29 S7 149.0(7) . .
Ag13 Ag14 O29 S7 -150.1(7) . .
Ag9 Ag14 O29 S7 -149.8(5) . .
Ag12 Ag14 O29 S7 116.6(6) . .
C4 Ag14 O30 S8 -153.0(3) . .
O14 Ag14 O30 S8 67.8(4) . .
O29 Ag14 O30 S8 -29.0(4) . .
Ag15 Ag14 O30 S8 -86.3(4) . .
Ag13 Ag14 O30 S8 76.6(9) . .
Ag9 Ag14 O30 S8 147.2(3) . .
Ag12 Ag14 O30 S8 -136.1(3) . .
Ag8 O23 S9 C41 -165.1(3) . .
Ag8 O23 S9 C40 82.2(4) . .
Ag4 O24 S10 C42 -174.4(3) . .
Ag11 O24 S10 C42 -45.4(4) . .
Ag4 O24 S10 C43 79.5(3) . .
Ag11 O24 S10 C43 -151.4(4) . .
Ag10 O25 S3 C45 48.6(4) . .
Ag4 O25 S3 C45 -167.2(3) . .
Ag10 O25 S3 C44 -55.2(4) . .
Ag4 O25 S3 C44 89.0(3) . .
Ag9 O26 S4 C46 -43.0(4) . .
Ag6 O26 S4 C46 153.1(3) . .
Ag9 O26 S4 C47 57.5(4) . .
Ag6 O26 S4 C47 -106.4(3) . .
Ag9 O27 S5 C49 130.0(4) . .
Ag5 O27 S5 C49 -100.5(4) . .
Ag9 O27 S5 C48 26.9(5) . .
Ag5 O27 S5 C48 156.3(4) . .
Ag11 O28 S6 C50 -70.0(4) . .
Ag3 O28 S6 C50 158.7(3) . .
Ag11 O28 S6 C51 32.8(4) . .
Ag3 O28 S6 C51 -98.4(3) . .
Ag14 O29 S7 C52 -171.8(6) . .
Ag14 O29 S7 C53 -44.0(8) . .
Ag14 O30 S8 C55 -103.2(4) . .
Ag14 O30 S8 C54 139.9(4) . .
N1 C10 S1 C9 -77.8(5) . .
C11 C10 S1 C9 105.8(5) . .
N1 C10 S1 Ag2 34.1(5) . .
C11 C10 S1 Ag2 -142.4(4) . .
C8 C9 S1 C10 -110.6(5) . .
N3 C9 S1 C10 67.0(5) . .
C8 C9 S1 Ag2 134.3(5) . .
N3 C9 S1 Ag2 -48.1(5) . .
C1 Ag2 S1 C10 -45.8(3) . .
O5 Ag2 S1 C10 106.4(2) . .
O3 Ag2 S1 C10 -169.6(2) . .
Ag4 Ag2 S1 C10 -66.1(4) . .
Ag3 Ag2 S1 C10 -99.6(2) . .
Ag1 Ag2 S1 C10 -52.9(2) . .
Ag8 Ag2 S1 C10 6.1(2) . .
C1 Ag2 S1 C9 60.4(3) . .
O5 Ag2 S1 C9 -147.5(2) . .
O3 Ag2 S1 C9 -63.5(2) . .
Ag4 Ag2 S1 C9 40.0(4) . .
Ag3 Ag2 S1 C9 6.5(2) . .
Ag1 Ag2 S1 C9 53.2(2) . .
Ag8 Ag2 S1 C9 112.3(2) . .
N4 C14 S2 C13 65.8(5) . .
C15 C14 S2 C13 -117.2(6) . .
N1 C13 S2 C14 -114.9(5) . .
C12 C13 S2 C14 72.1(5) . .
C5 C6 C7A C8 5.8(10) . .
C9 C8 C7A C6 -4.8(9) . .
C17 C16 N5A C15 -0.4(12) . .
C14 C15 N5A C16 0.6(12) . .
